data_4113655
loop_
_publ_author_name
'Kevin M. McCauley'
'Scott R. Wilson'
'Wilfred A. van der Donk'

_publ_contact_author
; 
Wilfred A. van der Donk 
Department of Chemistry 
University of Illinois at Urbana-Champaign 
600 South Mathews Avenue 
Urbana, Illinois  61801 
USA 
;
_publ_contact_author_email vddonk@uiuc.edu
_publ_contact_author_fax '1  217 244 8024'
_publ_contact_author_phone '1  217 244 5360'
_publ_section_title
;
 Characterization of Chlorovinylcobalamin, A Putative Intermediate in
 Reductive Degradation of Chlorinated Ethylenes
;
_journal_name_full 'Journal of the American Chemical Society'
_journal_page_first 4410
_journal_page_last 4411
_journal_paper_doi 10.1021/ja029692c
_journal_volume 125
_journal_year 2003
_chemical_absolute_configuration syn
_chemical_formula_moiety 'C64 H90 Cl Co N13 O14 P, 17(H2 O)'
_chemical_formula_sum 'C64 H124 Cl Co N13 O31 P'
_chemical_formula_weight 1694.09
_chemical_name_systematic
; 
? 
;
_space_group_IT_number 19
_symmetry_cell_setting orthorhombic
_symmetry_space_group_name_Hall 'P 2ac 2ab'
_symmetry_space_group_name_H-M 'P 21 21 21'
_atom_sites_solution_hydrogens geom
_atom_sites_solution_primary direct
_atom_sites_solution_secondary difmap
_audit_creation_method SHELXL-97
_audit_update_record
; 
2003-02-13   text and data added, srw 
;
_cell_angle_alpha 90.00
_cell_angle_beta 90.00
_cell_angle_gamma 90.00
_cell_formula_units_Z 16
_cell_length_a 29.486(4)
_cell_length_b 29.833(4)
_cell_length_c 37.579(5)
_cell_measurement_reflns_used 1021
_cell_measurement_temperature 153(2)
_cell_measurement_theta_max 50.8
_cell_measurement_theta_min 3.3
_cell_volume 33057(8)
_computing_cell_refinement 'SAINT V6.22 (Bruker, 2001)'
_computing_data_collection 'SMART V5.625 (Bruker, 2001)'
_computing_data_reduction 'SAINT V6.22 (Bruker, 2001)'
_computing_molecular_graphics 'SHELXTL V6.10 (Bruker, 2001)'
_computing_publication_material 'CIFTAB (Sheldrick, 2001)'
_computing_structure_refinement 'SHELXTL V6.10 (Bruker, 2001)'
_computing_structure_solution 'SHELXTL V6.10 (Bruker, 2001)'
_diffrn_ambient_temperature 153(2)
_diffrn_measured_fraction_theta_full 0.994
_diffrn_measured_fraction_theta_max 0.994
_diffrn_measurement_device 'Bruker Proteum/M 6000 D8'
_diffrn_measurement_method 'profile data from \w scans'
_diffrn_radiation_monochromator graphite
_diffrn_radiation_source 'fine-focus sealed tube'
_diffrn_radiation_type CuK\a
_diffrn_radiation_wavelength 1.54178
_diffrn_radiation_wavelength_id p44ofsam
_diffrn_reflns_av_R_equivalents 0.0536
_diffrn_reflns_av_sigmaI/netI 0.0687
_diffrn_reflns_limit_h_max 30
_diffrn_reflns_limit_h_min -32
_diffrn_reflns_limit_k_max 33
_diffrn_reflns_limit_k_min -32
_diffrn_reflns_limit_l_max 41
_diffrn_reflns_limit_l_min -40
_diffrn_reflns_number 183152
_diffrn_reflns_theta_full 58.92
_diffrn_reflns_theta_max 58.92
_diffrn_reflns_theta_min 2.96
_diffrn_standards_decay_% 0
_diffrn_standards_interval_time 856
_diffrn_standards_number 3
_exptl_absorpt_coefficient_mu 2.857
_exptl_absorpt_correction_T_max 0.7757
_exptl_absorpt_correction_T_min 0.4976
_exptl_absorpt_correction_type multi-scan
_exptl_absorpt_process_details '(Bruker, 2001)'
_exptl_crystal_colour red
_exptl_crystal_density_diffrn 1.362
_exptl_crystal_description prism
_exptl_crystal_F_000 14448
_exptl_crystal_id p44ofsam
_exptl_crystal_preparation
; 
The data crystal was mounted using oil (Parantone-N, Exxon) to a 
0.2 mm cryo-loop (Hampton Research) with the (1 0 -1) scattering planes 
roughly normal to the spindle axis. 
;
_exptl_crystal_size_max 0.15
_exptl_crystal_size_mid 0.10
_exptl_crystal_size_min 0.10
_refine_diff_density_max 1.182
_refine_diff_density_min -0.752
_refine_diff_density_rms 0.113
_refine_ls_abs_structure_details 'Flack H D (1983), Acta Cryst. A39, 876-881'
_refine_ls_abs_structure_Flack 0.071(4)
_refine_ls_extinction_method none
_refine_ls_goodness_of_fit_ref 1.133
_refine_ls_hydrogen_treatment noref
_refine_ls_matrix_type full
_refine_ls_number_parameters 4224
_refine_ls_number_reflns 46499
_refine_ls_number_restraints 6140
_refine_ls_restrained_S_all 1.175
_refine_ls_R_factor_all 0.1220
_refine_ls_R_factor_gt 0.1012
_refine_ls_shift/su_max 0.026
_refine_ls_shift/su_mean 0.001
_refine_ls_structure_factor_coef Fsqd
_refine_ls_weighting_details 'calc w=1/[\s^2^(Fo^2^)+(0.2000P)^2^+0.0000P] where P=(Fo^2^+2Fc^2^)/3'
_refine_ls_weighting_scheme calc
_refine_ls_wR_factor_gt 0.2744
_refine_ls_wR_factor_ref 0.2901
_reflns_number_gt 34988
_reflns_number_total 46499
_reflns_threshold_expression >2sigma(I)
_cod_data_source_file ja029692csi20030220_015537.cif
_cod_data_source_block p44ofsam
_cod_original_cell_volume 33057(7)
_cod_original_sg_symbol_Hall 'P 2ac 2ab '
_cod_database_code 4113655

loop_
_symmetry_equiv_pos_as_xyz
'x, y, z'
'-x+1/2, -y, z+1/2'
'-x, y+1/2, -z+1/2'
'x+1/2, -y+1/2, -z'

loop_
_atom_site_label
_atom_site_type_symbol
_atom_site_fract_x
_atom_site_fract_y
_atom_site_fract_z
_atom_site_U_iso_or_equiv
_atom_site_adp_type
_atom_site_occupancy
_atom_site_symmetry_multiplicity
_atom_site_calc_flag
_atom_site_refinement_flags
_atom_site_disorder_assembly
_atom_site_disorder_group
C1_1 C 0.4593(2) 0.2636(2) 0.69829(18) 0.0483(18) Uani 1 1 d DU . .
C1A_1 C 0.4635(3) 0.2828(3) 0.66081(19) 0.051(2) Uani 1 1 d DU . .
H1_1 H 0.4799 0.3113 0.6617 0.077 Uiso 1 1 calc R . .
H2_1 H 0.4331 0.2878 0.6509 0.077 Uiso 1 1 calc R . .
H3_1 H 0.4801 0.2616 0.6457 0.077 Uiso 1 1 calc R . .
C1RC_1 C 0.4901(2) 0.4384(3) 0.6158(2) 0.061(2) Uani 1 1 d DU . .
H4_1 H 0.4699 0.4549 0.5989 0.073 Uiso 1 1 calc R . .
C1V_1 C 0.4612(5) 0.3124(4) 0.7861(2) 0.057(2) Uani 0.722(7) 1 d PDU A 1
H5_1 H 0.4402 0.2882 0.7869 0.068 Uiso 0.722(7) 1 calc PR A 1
C2_1 C 0.4335(2) 0.2172(2) 0.6994(2) 0.058(2) Uani 1 1 d DU . .
C2A_1 C 0.4398(4) 0.1897(4) 0.6657(3) 0.073(3) Uani 1 1 d DU . .
H6_1 H 0.4229 0.1615 0.6677 0.109 Uiso 1 1 calc R . .
H7_1 H 0.4721 0.1831 0.6623 0.109 Uiso 1 1 calc R . .
H8_1 H 0.4285 0.2067 0.6452 0.109 Uiso 1 1 calc R . .
C2B_1 C 0.4774(3) 0.3996(3) 0.6739(2) 0.055(2) Uani 1 1 d DU . .
H9_1 H 0.5077 0.4020 0.6821 0.066 Uiso 1 1 calc R . .
C2R_1 C 0.5203(2) 0.4060(2) 0.5949(2) 0.055(2) Uani 1 1 d DU . .
H10_1 H 0.5038 0.3915 0.5747 0.067 Uiso 1 1 calc R . .
C2V_1 C 0.4841(6) 0.3138(5) 0.8154(3) 0.072(2) Uani 0.722(7) 1 d PDU A 1
H11_1 H 0.4751 0.2936 0.8336 0.086 Uiso 0.722(7) 1 calc PR A 1
C3_1 C 0.3836(2) 0.2317(3) 0.7074(2) 0.061(2) Uani 1 1 d DU . .
H12_1 H 0.3708 0.2093 0.7244 0.074 Uiso 1 1 calc R . .
C3R_1 C 0.5561(2) 0.4400(3) 0.5822(2) 0.064(2) Uani 1 1 d DU . .
H13_1 H 0.5449 0.4576 0.5613 0.077 Uiso 1 1 calc R . .
C4_1 C 0.3901(2) 0.2743(3) 0.7276(2) 0.058(2) Uani 1 1 d DU . .
C4B_1 C 0.3614(2) 0.3700(3) 0.6759(2) 0.054(2) Uani 1 1 d DU . .
H14_1 H 0.3532 0.3540 0.6968 0.064 Uiso 1 1 calc R . .
C4R_1 C 0.5634(3) 0.4698(3) 0.6147(3) 0.080(3) Uani 1 1 d DU . .
H15_1 H 0.5872 0.4566 0.6304 0.096 Uiso 1 1 calc R . .
C5_1 C 0.3554(2) 0.2936(3) 0.7504(2) 0.055(2) Uani 1 1 d DU . .
C5B_1 C 0.3290(2) 0.3796(3) 0.6502(2) 0.053(2) Uani 1 1 d DU . .
C5R_1 C 0.5752(4) 0.5182(3) 0.6062(4) 0.096(4) Uani 1 1 d DU . .
H16_1 H 0.5535 0.5297 0.5882 0.116 Uiso 1 1 calc R . .
H17_1 H 0.5716 0.5365 0.6280 0.116 Uiso 1 1 calc R . .
C6_1 C 0.3605(2) 0.3349(2) 0.7649(2) 0.0477(19) Uani 1 1 d DU . .
C6B_1 C 0.3409(2) 0.4031(3) 0.6195(2) 0.054(2) Uani 1 1 d DU . .
C7_1 C 0.3292(2) 0.3597(2) 0.79172(18) 0.0464(19) Uani 1 1 d DU . .
C7A_1 C 0.2786(2) 0.3498(3) 0.7905(3) 0.053(2) Uani 1 1 d DU . .
H18_1 H 0.2665 0.3583 0.7672 0.079 Uiso 1 1 calc R . .
H19_1 H 0.2631 0.3669 0.8091 0.079 Uiso 1 1 calc R . .
H20_1 H 0.2736 0.3177 0.7944 0.079 Uiso 1 1 calc R . .
C7B_1 C 0.3846(2) 0.4176(3) 0.6143(2) 0.056(2) Uani 1 1 d DU . .
H21_1 H 0.3925 0.4344 0.5937 0.067 Uiso 1 1 calc R . .
C8_1 C 0.3412(2) 0.4086(2) 0.7833(2) 0.054(2) Uani 1 1 d DU . .
H22_1 H 0.3390 0.4276 0.8052 0.064 Uiso 1 1 calc R . .
C8B_1 C 0.4165(2) 0.4072(3) 0.6398(2) 0.051(2) Uani 1 1 d DU . .
C9_1 C 0.3903(2) 0.4037(2) 0.7715(2) 0.0483(19) Uani 1 1 d DU . .
C9B_1 C 0.4059(2) 0.3841(3) 0.6707(2) 0.050(2) Uani 1 1 d DU . .
C10_1 C 0.4216(2) 0.4388(3) 0.7734(3) 0.054(2) Uani 1 1 d DU . .
H23_1 H 0.4109 0.4673 0.7810 0.065 Uiso 1 1 calc R . .
C10B_1 C 0.2807(3) 0.3641(4) 0.6563(3) 0.061(2) Uani 1 1 d DU . .
H24_1 H 0.2786 0.3490 0.6794 0.091 Uiso 1 1 calc R . .
H25_1 H 0.2719 0.3432 0.6374 0.091 Uiso 1 1 calc R . .
H26_1 H 0.2603 0.3901 0.6560 0.091 Uiso 1 1 calc R . .
C11_1 C 0.4674(2) 0.4348(2) 0.7650(2) 0.054(2) Uani 1 1 d DU . .
C11B_1 C 0.3047(3) 0.4164(4) 0.5932(3) 0.070(3) Uani 1 1 d DU . .
H27_1 H 0.3188 0.4319 0.5730 0.104 Uiso 1 1 calc R . .
H28_1 H 0.2829 0.4365 0.6047 0.104 Uiso 1 1 calc R . .
H29_1 H 0.2890 0.3895 0.5847 0.104 Uiso 1 1 calc R . .
C12_1 C 0.5012(3) 0.4736(3) 0.7699(2) 0.068(2) Uani 1 1 d DU . .
C12A_1 C 0.4832(4) 0.5149(3) 0.7513(4) 0.102(4) Uani 1 1 d DU . .
H30_1 H 0.4828 0.5097 0.7255 0.153 Uiso 1 1 calc R . .
H31_1 H 0.5028 0.5405 0.7566 0.153 Uiso 1 1 calc R . .
H32_1 H 0.4523 0.5212 0.7596 0.153 Uiso 1 1 calc R . .
C12B_1 C 0.5049(4) 0.4823(4) 0.8091(2) 0.081(3) Uani 1 1 d DU . .
H33_1 H 0.5254 0.5077 0.8132 0.121 Uiso 1 1 calc R . .
H34_1 H 0.5169 0.4556 0.8211 0.121 Uiso 1 1 calc R . .
H35_1 H 0.4749 0.4894 0.8188 0.121 Uiso 1 1 calc R . .
C13_1 C 0.5459(3) 0.4529(2) 0.7557(3) 0.068(2) Uani 1 1 d DU . .
H36_1 H 0.5683 0.4542 0.7757 0.081 Uiso 1 1 calc R . .
C14_1 C 0.5342(2) 0.4041(2) 0.7501(3) 0.057(2) Uani 1 1 d DU . .
C15_1 C 0.5665(2) 0.3723(2) 0.7409(3) 0.058(2) Uani 1 1 d DU . .
C16_1 C 0.5526(2) 0.3283(2) 0.7288(2) 0.0473(18) Uani 1 1 d DU . .
C17_1 C 0.5849(2) 0.2891(2) 0.71936(18) 0.052(2) Uani 1 1 d DU . .
C17B_1 C 0.5998(3) 0.2678(3) 0.7553(2) 0.060(2) Uani 1 1 d DU . .
H37_1 H 0.6201 0.2424 0.7506 0.091 Uiso 1 1 calc R . .
H38_1 H 0.5730 0.2572 0.7682 0.091 Uiso 1 1 calc R . .
H39_1 H 0.6157 0.2902 0.7697 0.091 Uiso 1 1 calc R . .
C18_1 C 0.5510(2) 0.2584(2) 0.6985(2) 0.0498(19) Uani 1 1 d DU . .
H40_1 H 0.5491 0.2693 0.6734 0.060 Uiso 1 1 calc R . .
C19_1 C 0.5059(2) 0.2687(2) 0.7172(2) 0.0498(19) Uani 1 1 d DU . .
H41_1 H 0.5049 0.2513 0.7399 0.060 Uiso 1 1 calc R . .
C21_1 C 0.4507(3) 0.1896(3) 0.7323(2) 0.068(2) Uani 1 1 d DU . .
H42_1 H 0.4835 0.1835 0.7294 0.082 Uiso 1 1 calc R . .
H43_1 H 0.4467 0.2078 0.7541 0.082 Uiso 1 1 calc R . .
C22_1 C 0.4253(4) 0.1452(3) 0.7365(3) 0.076(3) Uani 1 1 d DU . .
C31_1 C 0.3497(3) 0.2368(4) 0.6777(3) 0.085(3) Uani 1 1 d DU . .
H44_1 H 0.3274 0.2603 0.6840 0.102 Uiso 1 1 calc R . .
H45_1 H 0.3656 0.2464 0.6558 0.102 Uiso 1 1 calc R . .
C32_1 C 0.3250(4) 0.1931(4) 0.6706(5) 0.125(5) Uani 1 1 d DU . .
H46_1 H 0.3446 0.1739 0.6557 0.150 Uiso 1 1 calc R . .
H47_1 H 0.3206 0.1775 0.6936 0.150 Uiso 1 1 calc R . .
C33_1 C 0.2800(3) 0.1976(4) 0.6529(3) 0.083(3) Uani 1 1 d DU . .
C51_1 C 0.3137(3) 0.2646(3) 0.7583(3) 0.069(3) Uani 1 1 d DU . .
H48_1 H 0.2931 0.2810 0.7742 0.104 Uiso 1 1 calc R . .
H49_1 H 0.3233 0.2367 0.7699 0.104 Uiso 1 1 calc R . .
H50_1 H 0.2980 0.2577 0.7360 0.104 Uiso 1 1 calc R . .
C71_1 C 0.3484(3) 0.3445(3) 0.82871(17) 0.049(2) Uani 1 1 d DU . .
H51_1 H 0.3461 0.3115 0.8306 0.059 Uiso 1 1 calc R . .
H52_1 H 0.3808 0.3527 0.8301 0.059 Uiso 1 1 calc R . .
C72_1 C 0.3233(3) 0.3656(3) 0.8598(2) 0.049(2) Uani 1 1 d DU . .
C81_1 C 0.3131(3) 0.4295(3) 0.7520(2) 0.060(2) Uani 1 1 d DU . .
H53_1 H 0.3320 0.4528 0.7405 0.072 Uiso 1 1 calc R . .
H54_1 H 0.3075 0.4058 0.7341 0.072 Uiso 1 1 calc R . .
C82_1 C 0.2688(3) 0.4500(4) 0.7617(3) 0.077(3) Uani 1 1 d DU . .
H55_1 H 0.2728 0.4690 0.7831 0.093 Uiso 1 1 calc R . .
H56_1 H 0.2471 0.4259 0.7677 0.093 Uiso 1 1 calc R . .
C83_1 C 0.2497(3) 0.4779(3) 0.7322(2) 0.065(3) Uani 1 1 d DU . .
C131_1 C 0.5691(4) 0.4733(4) 0.7230(3) 0.092(3) Uani 1 1 d DU B .
H57_1 H 0.5880 0.4497 0.7119 0.110 Uiso 1 1 calc R . .
H58_1 H 0.5452 0.4813 0.7056 0.110 Uiso 1 1 calc R . .
C132_1 C 0.5989(4) 0.5144(4) 0.7287(2) 0.085(3) Uani 1 1 d DU . .
H91_1 H 0.6264 0.5076 0.7429 0.102 Uiso 0.208(10) 1 calc PR B 2
H92_1 H 0.5821 0.5396 0.7397 0.102 Uiso 0.208(10) 1 calc PR B 2
H59_1 H 0.5792 0.5413 0.7277 0.102 Uiso 0.792(10) 1 calc PR B 1
H60_1 H 0.6204 0.5165 0.7086 0.102 Uiso 0.792(10) 1 calc PR B 1
C133_1 C 0.6266(4) 0.5163(5) 0.7639(3) 0.081(3) Uani 0.792(10) 1 d PDU B 1
C151_1 C 0.6169(3) 0.3834(4) 0.7447(3) 0.069(3) Uani 1 1 d DU . .
H61_1 H 0.6204 0.4143 0.7529 0.104 Uiso 1 1 calc R . .
H62_1 H 0.6319 0.3799 0.7215 0.104 Uiso 1 1 calc R . .
H63_1 H 0.6308 0.3629 0.7619 0.104 Uiso 1 1 calc R . .
C171_1 C 0.6278(2) 0.3002(3) 0.6973(2) 0.053(2) Uani 1 1 d DU . .
H64_1 H 0.6488 0.3178 0.7123 0.064 Uiso 1 1 calc R . .
H65_1 H 0.6432 0.2718 0.6910 0.064 Uiso 1 1 calc R . .
C172_1 C 0.6186(3) 0.3261(3) 0.6636(2) 0.060(2) Uani 1 1 d DU . .
H66_1 H 0.5928 0.3467 0.6676 0.072 Uiso 1 1 calc R . .
H67_1 H 0.6099 0.3049 0.6445 0.072 Uiso 1 1 calc R . .
C173_1 C 0.6593(3) 0.3528(4) 0.6517(2) 0.067(3) Uani 1 1 d DU . .
C175_1 C 0.7011(5) 0.3910(5) 0.6071(3) 0.122(4) Uani 1 1 d DU . .
H93_1 H 0.7074 0.4109 0.6277 0.146 Uiso 0.438(15) 1 calc PR C 2
H94_1 H 0.7292 0.3738 0.6023 0.146 Uiso 0.438(15) 1 calc PR C 2
H68_1 H 0.6922 0.4219 0.6138 0.146 Uiso 0.562(15) 1 calc PR C 1
H69_1 H 0.7299 0.3837 0.6194 0.146 Uiso 0.562(15) 1 calc PR C 1
C176_1 C 0.7071(4) 0.3877(5) 0.5683(3) 0.090(4) Uani 0.562(15) 1 d PDU C 1
H70_1 H 0.7320 0.4084 0.5608 0.108 Uiso 0.562(15) 1 calc PR C 1
C177_1 C 0.7234(7) 0.3394(6) 0.5640(6) 0.095(4) Uani 0.562(15) 1 d PDU C 1
H71_1 H 0.7566 0.3388 0.5634 0.142 Uiso 0.562(15) 1 calc PR C 1
H72_1 H 0.7115 0.3270 0.5417 0.142 Uiso 0.562(15) 1 calc PR C 1
H73_1 H 0.7125 0.3214 0.5841 0.142 Uiso 0.562(15) 1 calc PR C 1
C181_1 C 0.5629(3) 0.2087(3) 0.6979(3) 0.063(2) Uani 1 1 d DU . .
H74_1 H 0.5673 0.1982 0.7227 0.075 Uiso 1 1 calc R . .
H75_1 H 0.5371 0.1918 0.6877 0.075 Uiso 1 1 calc R . .
C182_1 C 0.6054(3) 0.1983(3) 0.6765(2) 0.062(2) Uani 1 1 d DU . .
N1_1 N 0.42941(19) 0.29207(19) 0.72139(16) 0.0481(15) Uani 1 1 d DU A .
N1B_1 N 0.4630(2) 0.4172(3) 0.64283(18) 0.058(2) Uani 1 1 d DU . .
N2_1 N 0.39785(18) 0.3631(2) 0.75855(18) 0.0498(16) Uani 1 1 d DU A .
N3_1 N 0.48807(19) 0.39697(19) 0.75412(18) 0.0509(16) Uani 1 1 d DU A .
N3B_1 N 0.44480(19) 0.3785(2) 0.69184(15) 0.0504(17) Uani 1 1 d DU A .
N4_1 N 0.51080(17) 0.31669(19) 0.72606(16) 0.0429(15) Uani 1 1 d DU A .
N23_1 N 0.3883(4) 0.1458(4) 0.7555(4) 0.110(4) Uani 1 1 d DU . .
H76_1 H 0.3717 0.1214 0.7574 0.132 Uiso 1 1 calc R . .
H77_1 H 0.3800 0.1706 0.7663 0.132 Uiso 1 1 calc R . .
N34_1 N 0.2707(4) 0.1685(4) 0.6270(3) 0.103(3) Uani 1 1 d DU . .
H78_1 H 0.2463 0.1721 0.6137 0.124 Uiso 1 1 calc R . .
H79_1 H 0.2888 0.1456 0.6231 0.124 Uiso 1 1 calc R . .
N73_1 N 0.2995(2) 0.3374(2) 0.88054(19) 0.0507(18) Uani 1 1 d DU . .
H80_1 H 0.2849 0.3476 0.8992 0.061 Uiso 1 1 calc R . .
H81_1 H 0.2986 0.3086 0.8754 0.061 Uiso 1 1 calc R . .
N84_1 N 0.2377(4) 0.5196(3) 0.7403(3) 0.087(3) Uani 1 1 d DU . .
H82_1 H 0.2267 0.5374 0.7238 0.104 Uiso 1 1 calc R . .
H83_1 H 0.2409 0.5294 0.7623 0.104 Uiso 1 1 calc R . .
N134_1 N 0.6670(4) 0.4974(4) 0.7613(4) 0.091(3) Uani 0.792(10) 1 d PDU B 1
H84_1 H 0.6855 0.4968 0.7797 0.109 Uiso 0.792(10) 1 d PR B 1
H85_1 H 0.6752 0.4849 0.7410 0.109 Uiso 0.792(10) 1 d PR B 1
N174_1 N 0.6647(4) 0.3583(4) 0.6180(2) 0.105(4) Uani 1 1 d DU C .
H86_1 H 0.6408 0.3710 0.6070 0.126 Uiso 1 1 d R . .
N183_1 N 0.6364(3) 0.1736(3) 0.6929(3) 0.084(3) Uani 1 1 d DU . .
H87_1 H 0.6616 0.1662 0.6817 0.100 Uiso 1 1 calc R . .
H88_1 H 0.6319 0.1645 0.7149 0.100 Uiso 1 1 calc R . .
O2P_1 O 0.5975(2) 0.4162(2) 0.57386(18) 0.079(2) Uani 1 1 d DU . .
O2R_1 O 0.5398(2) 0.3748(2) 0.61784(16) 0.0571(16) Uani 1 1 d DU . .
H89_1 H 0.5198 0.3568 0.6249 0.086 Uiso 1 1 calc R . .
O3P_1 O 0.6686(2) 0.3967(3) 0.5480(2) 0.092(2) Uani 1 1 d DU . .
O4P_1 O 0.6063(3) 0.4028(3) 0.5077(2) 0.101(3) Uani 1 1 d DU . .
O4R_1 O 0.5197(2) 0.4699(2) 0.6332(2) 0.080(2) Uani 1 1 d DU . .
O5P_1 O 0.6394(4) 0.4722(2) 0.5366(2) 0.117(3) Uani 1 1 d DU . .
O5R_1 O 0.6204(3) 0.5236(3) 0.5929(3) 0.111(3) Uani 1 1 d DU . .
H90_1 H 0.6241 0.5071 0.5751 0.167 Uiso 1 1 calc R . .
O23_1 O 0.4388(4) 0.1112(3) 0.7206(3) 0.120(3) Uani 1 1 d DU . .
O34_1 O 0.2552(3) 0.2309(4) 0.6596(3) 0.121(3) Uani 1 1 d DU . .
O73_1 O 0.3256(2) 0.4057(2) 0.86573(17) 0.0610(17) Uani 1 1 d DU . .
O84_1 O 0.2453(3) 0.4636(2) 0.70115(18) 0.0671(18) Uani 1 1 d DU . .
O134_1 O 0.6143(3) 0.5339(3) 0.7933(2) 0.076(3) Uani 0.792(10) 1 d PDU B 1
O174_1 O 0.6824(4) 0.3769(4) 0.6722(3) 0.130(4) Uani 1 1 d DU . .
O183_1 O 0.6100(2) 0.2120(3) 0.64544(18) 0.074(2) Uani 1 1 d DU . .
Cl1_1 Cl 0.52950(15) 0.34887(18) 0.82487(11) 0.0911(15) Uani 0.722(7) 1 d PDU A 1
P1_1 P 0.62646(8) 0.42561(9) 0.53933(7) 0.0606(7) Uani 1 1 d DU C .
Co1_1 Co 0.45599(4) 0.34399(5) 0.74101(4) 0.0448(3) Uani 1 1 d DU . .
C1VA_1 C 0.4658(17) 0.3142(7) 0.7867(5) 0.066(3) Uani 0.278(7) 1 d PDU A 2
H95_1 H 0.4540 0.2845 0.7863 0.080 Uiso 0.278(7) 1 calc PR A 2
C2VA_1 C 0.4837(19) 0.3230(6) 0.8171(6) 0.074(3) Uani 0.278(7) 1 d PDU A 2
H96_1 H 0.4960 0.2983 0.8298 0.089 Uiso 0.278(7) 1 calc PR A 2
Cl1A_1 Cl 0.4878(5) 0.3751(4) 0.8377(3) 0.088(3) Uani 0.278(7) 1 d PDU A 2
C13A_1 C 0.6096(10) 0.5227(9) 0.6890(5) 0.044(5) Uani 0.208(10) 1 d PDU B 2
N13A_1 N 0.6421(8) 0.4998(8) 0.6741(6) 0.043(5) Uani 0.208(10) 1 d PDU B 2
H97_1 H 0.6516 0.5069 0.6526 0.052 Uiso 0.208(10) 1 calc PR B 2
H98_1 H 0.6546 0.4772 0.6855 0.052 Uiso 0.208(10) 1 calc PR B 2
O13A_1 O 0.5920(8) 0.5552(7) 0.6721(5) 0.044(5) Uani 0.208(10) 1 d PDU B 2
C17C_1 C 0.6920(7) 0.4189(6) 0.5766(4) 0.087(4) Uani 0.438(15) 1 d PDU C 2
H99_1 H 0.6708 0.4428 0.5851 0.105 Uiso 0.438(15) 1 calc PR C 2
C17D_1 C 0.7348(7) 0.4429(9) 0.5656(7) 0.089(7) Uani 0.438(15) 1 d PDU C 2
H100_1 H 0.7282 0.4631 0.5457 0.133 Uiso 0.438(15) 1 calc PR C 2
H101_1 H 0.7577 0.4209 0.5584 0.133 Uiso 0.438(15) 1 calc PR C 2
H102_1 H 0.7463 0.4604 0.5858 0.133 Uiso 0.438(15) 1 calc PR C 2
C1_2 C 0.5107(2) 0.7844(2) 0.54611(17) 0.0394(16) Uani 1 1 d DU . .
C1A_2 C 0.4928(3) 0.7825(3) 0.58399(18) 0.0402(18) Uani 1 1 d DU . .
H1_2 H 0.4636 0.7669 0.5843 0.060 Uiso 1 1 calc R . .
H2_2 H 0.4888 0.8130 0.5931 0.060 Uiso 1 1 calc R . .
H3_2 H 0.5145 0.7663 0.5990 0.060 Uiso 1 1 calc R . .
C1R_2 C 0.3400(2) 0.7500(2) 0.63204(17) 0.0399(17) Uani 1 1 d DU . .
H4_2 H 0.3213 0.7691 0.6483 0.048 Uiso 1 1 calc R . .
C1V_2 C 0.4611(2) 0.7810(2) 0.45836(16) 0.0403(17) Uani 1 1 d DU . .
H5_2 H 0.4787 0.8072 0.4544 0.048 Uiso 1 1 calc R . .
C2_2 C 0.5587(2) 0.8084(2) 0.54295(19) 0.0457(18) Uani 1 1 d DU . .
C2A_2 C 0.5889(3) 0.8036(3) 0.5758(2) 0.054(2) Uani 1 1 d DU . .
H6_2 H 0.6174 0.8198 0.5719 0.081 Uiso 1 1 calc R . .
H7_2 H 0.5954 0.7718 0.5800 0.081 Uiso 1 1 calc R . .
H8_2 H 0.5732 0.8161 0.5965 0.081 Uiso 1 1 calc R . .
C2B_2 C 0.3737(3) 0.7640(2) 0.57141(17) 0.0382(17) Uani 1 1 d DU . .
H9_2 H 0.3704 0.7343 0.5627 0.046 Uiso 1 1 calc R . .
C2R_2 C 0.3754(2) 0.7243(2) 0.65378(19) 0.0484(19) Uani 1 1 d DU . .
H10_2 H 0.3897 0.7434 0.6726 0.058 Uiso 1 1 calc R . .
C2V_2 C 0.4663(3) 0.7537(3) 0.4325(2) 0.057(2) Uani 1 1 d DU . .
H11_2 H 0.4878 0.7629 0.4151 0.068 Uiso 1 1 calc R . .
C3_2 C 0.5443(2) 0.8579(2) 0.5346(2) 0.0463(19) Uani 1 1 d DU . .
H12_2 H 0.5664 0.8701 0.5169 0.056 Uiso 1 1 calc R . .
C3R_2 C 0.3442(3) 0.6878(2) 0.6696(2) 0.054(2) Uani 1 1 d DU . .
H13_2 H 0.3325 0.6976 0.6933 0.065 Uiso 1 1 calc R . .
C4_2 C 0.4999(2) 0.8519(2) 0.51560(19) 0.0404(17) Uani 1 1 d DU . .
C4B_2 C 0.4100(3) 0.8767(2) 0.5718(2) 0.0414(18) Uani 1 1 d DU . .
H14_2 H 0.4262 0.8849 0.5509 0.050 Uiso 1 1 calc R . .
C4R_2 C 0.3053(2) 0.6828(3) 0.6436(2) 0.057(2) Uani 1 1 d DU . .
H15_2 H 0.3058 0.6522 0.6327 0.069 Uiso 1 1 calc R . .
C5_2 C 0.4792(2) 0.8861(2) 0.4931(2) 0.0408(18) Uani 1 1 d DU . .
C5B_2 C 0.4033(3) 0.9072(2) 0.5991(2) 0.053(2) Uani 1 1 d DU . .
C5R_2 C 0.2593(3) 0.6916(4) 0.6607(3) 0.095(4) Uani 1 1 d DU . .
H16_2 H 0.2358 0.6938 0.6419 0.114 Uiso 1 1 calc R . .
H17_2 H 0.2513 0.6662 0.6764 0.114 Uiso 1 1 calc R . .
C6_2 C 0.4369(2) 0.8813(2) 0.47886(19) 0.0423(17) Uani 1 1 d DU . .
C6B_2 C 0.3784(3) 0.8961(2) 0.62958(19) 0.046(2) Uani 1 1 d DU . .
C7_2 C 0.4124(2) 0.9118(2) 0.45167(18) 0.0449(18) Uani 1 1 d DU . .
C7A_2 C 0.4201(4) 0.9624(2) 0.4545(3) 0.058(2) Uani 1 1 d DU . .
H18_2 H 0.4081 0.9732 0.4773 0.087 Uiso 1 1 calc R . .
H19_2 H 0.4045 0.9775 0.4349 0.087 Uiso 1 1 calc R . .
H20_2 H 0.4527 0.9688 0.4532 0.087 Uiso 1 1 calc R . .
C7B_2 C 0.3622(3) 0.8532(2) 0.63422(19) 0.0426(19) Uani 1 1 d DU . .
H21_2 H 0.3459 0.8451 0.6551 0.051 Uiso 1 1 calc R . .
C8_2 C 0.3635(2) 0.8967(2) 0.4547(2) 0.052(2) Uani 1 1 d DU . .
H22_2 H 0.3511 0.8942 0.4300 0.062 Uiso 1 1 calc R . .
C8B_2 C 0.3703(3) 0.8226(2) 0.60756(17) 0.0386(17) Uani 1 1 d DU . .
C9_2 C 0.3691(2) 0.8497(2) 0.4688(2) 0.0426(18) Uani 1 1 d DU . .
C9B_2 C 0.3923(3) 0.8335(2) 0.57592(18) 0.0388(17) Uani 1 1 d DU . .
C10_2 C 0.3363(2) 0.8171(2) 0.4637(2) 0.0370(17) Uani 1 1 d DU . .
H23_2 H 0.3085 0.8265 0.4534 0.044 Uiso 1 1 calc R . .
C10B_2 C 0.4249(4) 0.9530(3) 0.5956(3) 0.066(3) Uani 1 1 d DU . .
H24_2 H 0.4389 0.9558 0.5720 0.100 Uiso 1 1 calc R . .
H25_2 H 0.4481 0.9567 0.6140 0.100 Uiso 1 1 calc R . .
H26_2 H 0.4016 0.9762 0.5984 0.100 Uiso 1 1 calc R . .
C11_2 C 0.3402(2) 0.7724(2) 0.4719(2) 0.0376(17) Uani 1 1 d DU . .
C11B_2 C 0.3697(4) 0.9310(3) 0.6577(3) 0.068(3) Uani 1 1 d DU . .
H27_2 H 0.3538 0.9173 0.6779 0.102 Uiso 1 1 calc R . .
H28_2 H 0.3511 0.9551 0.6477 0.102 Uiso 1 1 calc R . .
H29_2 H 0.3987 0.9434 0.6659 0.102 Uiso 1 1 calc R . .
C12_2 C 0.3051(2) 0.7382(2) 0.45906(19) 0.0400(17) Uani 1 1 d DU . .
C12A_2 C 0.2568(2) 0.7549(3) 0.4614(3) 0.051(2) Uani 1 1 d DU . .
H30_2 H 0.2491 0.7607 0.4863 0.077 Uiso 1 1 calc R . .
H31_2 H 0.2363 0.7320 0.4518 0.077 Uiso 1 1 calc R . .
H32_2 H 0.2537 0.7826 0.4476 0.077 Uiso 1 1 calc R . .
C12B_2 C 0.3160(3) 0.7277(3) 0.4208(2) 0.052(2) Uani 1 1 d DU . .
H33_2 H 0.2944 0.7055 0.4117 0.078 Uiso 1 1 calc R . .
H34_2 H 0.3468 0.7156 0.4191 0.078 Uiso 1 1 calc R . .
H35_2 H 0.3139 0.7552 0.4065 0.078 Uiso 1 1 calc R . .
C13_2 C 0.3186(2) 0.6979(2) 0.48388(18) 0.0382(17) Uani 1 1 d DU . .
H36_2 H 0.3168 0.6692 0.4702 0.046 Uiso 1 1 calc R . .
C14_2 C 0.3678(2) 0.70798(19) 0.49302(18) 0.0314(15) Uani 1 1 d DU . .
C15_2 C 0.3995(2) 0.6773(2) 0.50509(19) 0.0341(16) Uani 1 1 d DU . .
C16_2 C 0.4442(2) 0.69122(19) 0.51698(19) 0.0331(15) Uani 1 1 d DU . .
C17_2 C 0.4843(2) 0.6601(2) 0.52673(17) 0.0372(16) Uani 1 1 d DU . .
C17B_2 C 0.5066(3) 0.6445(3) 0.4914(2) 0.0420(18) Uani 1 1 d DU . .
H37_2 H 0.5324 0.6249 0.4967 0.063 Uiso 1 1 calc R . .
H38_2 H 0.5172 0.6707 0.4780 0.063 Uiso 1 1 calc R . .
H39_2 H 0.4843 0.6281 0.4771 0.063 Uiso 1 1 calc R . .
C18_2 C 0.5152(2) 0.6941(2) 0.54724(19) 0.0390(17) Uani 1 1 d DU . .
H40_2 H 0.5034 0.6968 0.5721 0.047 Uiso 1 1 calc R . .
C19_2 C 0.5048(2) 0.73787(19) 0.52778(19) 0.0353(16) Uani 1 1 d DU . .
H41_2 H 0.5224 0.7382 0.5050 0.042 Uiso 1 1 calc R . .
C21_2 C 0.5845(2) 0.7906(3) 0.5097(2) 0.0473(19) Uani 1 1 d DU . .
H42_2 H 0.5872 0.7576 0.5120 0.057 Uiso 1 1 calc R . .
H43_2 H 0.5654 0.7965 0.4885 0.057 Uiso 1 1 calc R . .
C22_2 C 0.6313(3) 0.8092(3) 0.5024(3) 0.058(2) Uani 1 1 d DU . .
C31_2 C 0.5408(3) 0.8914(3) 0.5645(2) 0.047(2) Uani 1 1 d DU . .
H44_2 H 0.5176 0.9139 0.5580 0.056 Uiso 1 1 calc R . .
H45_2 H 0.5297 0.8755 0.5859 0.056 Uiso 1 1 calc R . .
C32_2 C 0.5839(3) 0.9159(3) 0.5742(3) 0.066(3) Uani 1 1 d DU . .
H46_2 H 0.6027 0.8962 0.5894 0.079 Uiso 1 1 calc R . .
H47_2 H 0.6012 0.9221 0.5522 0.079 Uiso 1 1 calc R . .
C33_2 C 0.5759(3) 0.9592(3) 0.5935(3) 0.061(2) Uani 1 1 d DU . .
C51_2 C 0.5085(3) 0.9268(3) 0.4846(3) 0.058(2) Uani 1 1 d DU . .
H48_2 H 0.4911 0.9479 0.4699 0.087 Uiso 1 1 calc R . .
H49_2 H 0.5356 0.9172 0.4717 0.087 Uiso 1 1 calc R . .
H50_2 H 0.5175 0.9416 0.5068 0.087 Uiso 1 1 calc R . .
C71_2 C 0.4318(3) 0.8955(3) 0.41498(18) 0.049(2) Uani 1 1 d DU . .
H51_2 H 0.4645 0.9026 0.4139 0.059 Uiso 1 1 calc R . .
H52_2 H 0.4286 0.8625 0.4135 0.059 Uiso 1 1 calc R . .
C72_2 C 0.4084(3) 0.9165(3) 0.3834(2) 0.052(2) Uani 1 1 d DU . .
C81_2 C 0.3296(3) 0.9249(3) 0.4765(3) 0.075(3) Uani 1 1 d DU . .
H53_2 H 0.3287 0.9556 0.4665 0.090 Uiso 1 1 calc R . .
H54_2 H 0.2990 0.9118 0.4738 0.090 Uiso 1 1 calc R . .
C82_2 C 0.3403(4) 0.9281(4) 0.5149(3) 0.085(3) Uani 1 1 d DU . .
H55_2 H 0.3693 0.9443 0.5177 0.102 Uiso 1 1 calc R . .
H56_2 H 0.3446 0.8974 0.5244 0.102 Uiso 1 1 calc R . .
C83_2 C 0.3046(4) 0.9513(5) 0.5366(3) 0.094(4) Uani 1 1 d DU . .
C131_2 C 0.2877(3) 0.6952(3) 0.5169(2) 0.0424(19) Uani 1 1 d DU . .
H57_2 H 0.2946 0.7210 0.5325 0.051 Uiso 1 1 calc R . .
H58_2 H 0.2558 0.6984 0.5090 0.051 Uiso 1 1 calc R . .
C132_2 C 0.2917(3) 0.6524(3) 0.5387(2) 0.047(2) Uani 1 1 d DU . .
H59_2 H 0.3195 0.6538 0.5534 0.056 Uiso 1 1 calc R . .
H60_2 H 0.2945 0.6265 0.5224 0.056 Uiso 1 1 calc R . .
C133_2 C 0.2504(3) 0.6457(3) 0.5630(2) 0.057(2) Uani 1 1 d DU . .
C151_2 C 0.3880(3) 0.6276(2) 0.5025(2) 0.0376(18) Uani 1 1 d DU . .
H61_2 H 0.3569 0.6241 0.4938 0.056 Uiso 1 1 calc R . .
H62_2 H 0.3906 0.6138 0.5261 0.056 Uiso 1 1 calc R . .
H63_2 H 0.4090 0.6129 0.4861 0.056 Uiso 1 1 calc R . .
C171_2 C 0.4738(3) 0.6182(2) 0.54930(19) 0.0454(19) Uani 1 1 d DU . .
H64_2 H 0.4553 0.5974 0.5348 0.055 Uiso 1 1 calc R . .
H65_2 H 0.5027 0.6029 0.5548 0.055 Uiso 1 1 calc R . .
C172_2 C 0.4490(3) 0.6270(3) 0.5839(2) 0.053(2) Uani 1 1 d DU . .
H66_2 H 0.4701 0.6410 0.6012 0.063 Uiso 1 1 calc R . .
H67_2 H 0.4238 0.6483 0.5796 0.063 Uiso 1 1 calc R . .
C173_2 C 0.4304(3) 0.5841(3) 0.5994(2) 0.066(3) Uani 1 1 d DU . .
C175_2 C 0.4203(4) 0.5330(3) 0.6485(3) 0.069(3) Uani 1 1 d DU . .
H68_2 H 0.4098 0.5119 0.6299 0.083 Uiso 1 1 calc R . .
H69_2 H 0.4431 0.5173 0.6633 0.083 Uiso 1 1 calc R . .
C176_2 C 0.3814(3) 0.5456(3) 0.6710(2) 0.066(3) Uani 1 1 d DU . .
H70_2 H 0.3576 0.5601 0.6560 0.079 Uiso 1 1 calc R . .
C177_2 C 0.3618(4) 0.5050(3) 0.6890(3) 0.069(3) Uani 1 1 d DU . .
H71_2 H 0.3509 0.4839 0.6709 0.103 Uiso 1 1 calc R . .
H72_2 H 0.3364 0.5141 0.7042 0.103 Uiso 1 1 calc R . .
H73_2 H 0.3852 0.4906 0.7035 0.103 Uiso 1 1 calc R . .
C181_2 C 0.5654(2) 0.6829(2) 0.5495(2) 0.0455(19) Uani 1 1 d DU . .
H74_2 H 0.5768 0.6779 0.5250 0.055 Uiso 1 1 calc R . .
H75_2 H 0.5815 0.7094 0.5591 0.055 Uiso 1 1 calc R . .
C182_2 C 0.5780(3) 0.6427(3) 0.5719(2) 0.057(2) Uani 1 1 d DU . .
N1_2 N 0.48162(18) 0.81333(17) 0.52247(15) 0.0369(14) Uani 1 1 d DU . .
N1B_2 N 0.3583(2) 0.77719(17) 0.60376(15) 0.0395(15) Uani 1 1 d DU . .
N2_2 N 0.40919(18) 0.84349(16) 0.48506(15) 0.0361(14) Uani 1 1 d DU . .
N3_2 N 0.37608(18) 0.75365(17) 0.48869(15) 0.0365(14) Uani 1 1 d DU . .
N3B_2 N 0.3939(2) 0.79646(17) 0.55308(14) 0.0376(14) Uani 1 1 d DU . .
N4_2 N 0.45631(17) 0.73276(16) 0.51901(15) 0.0333(13) Uani 1 1 d DU . .
N23_2 N 0.6589(2) 0.7820(3) 0.4851(2) 0.0533(19) Uani 1 1 d DU . .
H76_2 H 0.6862 0.7912 0.4791 0.064 Uiso 1 1 calc R . .
H77_2 H 0.6499 0.7548 0.4794 0.064 Uiso 1 1 calc R . .
N34_2 N 0.5993(3) 0.9669(3) 0.6230(2) 0.062(2) Uani 1 1 d DU . .
H78_2 H 0.5958 0.9923 0.6346 0.075 Uiso 1 1 calc R . .
H79_2 H 0.6183 0.9465 0.6311 0.075 Uiso 1 1 calc R . .
N73_2 N 0.4324(4) 0.9481(3) 0.3659(3) 0.089(3) Uani 1 1 d DU . .
H80_2 H 0.4211 0.9607 0.3466 0.107 Uiso 1 1 calc R . .
H81_2 H 0.4594 0.9560 0.3736 0.107 Uiso 1 1 calc R . .
N84_2 N 0.3078(5) 0.9452(4) 0.5717(3) 0.114(4) Uani 1 1 d DU . .
H82_2 H 0.2879 0.9578 0.5860 0.137 Uiso 1 1 calc R . .
H83_2 H 0.3298 0.9287 0.5805 0.137 Uiso 1 1 calc R . .
N134_2 N 0.2500(3) 0.6107(3) 0.5833(2) 0.071(2) Uani 1 1 d DU . .
H84_2 H 0.2276 0.6066 0.5985 0.086 Uiso 1 1 calc R . .
H85_2 H 0.2720 0.5909 0.5819 0.086 Uiso 1 1 calc R . .
N174_2 N 0.4422(3) 0.5726(3) 0.6310(2) 0.071(2) Uani 1 1 d DU . .
H86_2 H 0.4450 0.5956 0.6464 0.085 Uiso 1 1 d R . .
N183_2 N 0.6052(2) 0.6126(2) 0.5569(2) 0.060(2) Uani 1 1 d DU . .
H87_2 H 0.6136 0.5886 0.5688 0.072 Uiso 1 1 calc R . .
H88_2 H 0.6149 0.6167 0.5350 0.072 Uiso 1 1 calc R . .
O2P_2 O 0.3687(2) 0.6464(2) 0.67305(16) 0.0671(19) Uani 1 1 d DU . .
O2R_2 O 0.4074(2) 0.7063(2) 0.63059(16) 0.0614(17) Uani 1 1 d DU . .
H89_2 H 0.4240 0.7269 0.6226 0.092 Uiso 1 1 calc R . .
O3P_2 O 0.3973(2) 0.57740(17) 0.69747(17) 0.0606(16) Uani 1 1 d DU . .
O4P_2 O 0.3221(2) 0.6061(3) 0.7182(3) 0.095(3) Uani 1 1 d DU . .
O4R_2 O 0.31195(19) 0.71638(18) 0.61636(14) 0.0490(14) Uani 1 1 d DU . .
O5P_2 O 0.3957(3) 0.6424(2) 0.7351(2) 0.089(2) Uani 1 1 d DU . .
O5R_2 O 0.2600(5) 0.7323(5) 0.6810(4) 0.182(6) Uani 1 1 d DU . .
H90_2 H 0.2342 0.7368 0.6897 0.274 Uiso 1 1 calc R . .
O23_2 O 0.6429(2) 0.8478(2) 0.5107(2) 0.0696(19) Uani 1 1 d DU . .
O34_2 O 0.5481(3) 0.9869(2) 0.5806(2) 0.073(2) Uani 1 1 d DU . .
O73_2 O 0.3707(2) 0.9048(2) 0.37310(19) 0.0665(18) Uani 1 1 d DU . .
O84_2 O 0.2743(3) 0.9744(3) 0.5223(3) 0.109(3) Uani 1 1 d DU . .
O134_2 O 0.2198(2) 0.6749(2) 0.56393(19) 0.0663(18) Uani 1 1 d DU . .
O174_2 O 0.4040(4) 0.5599(4) 0.5820(3) 0.121(4) Uani 1 1 d DU . .
O183_2 O 0.5632(3) 0.6388(3) 0.60287(18) 0.073(2) Uani 1 1 d DU . .
Cl2_2 Cl 0.44048(10) 0.70283(8) 0.42411(7) 0.0637(7) Uani 1 1 d DU . .
P2_2 P 0.36883(9) 0.61952(9) 0.70919(7) 0.0622(7) Uani 1 1 d DU . .
Co2_2 Co 0.42857(4) 0.78641(4) 0.50349(3) 0.0331(3) Uani 1 1 d DU . .
C1_3 C 0.4864(2) 0.7595(2) 0.28929(17) 0.0363(16) Uani 1 1 d DU . .
C1A_3 C 0.4898(3) 0.7451(3) 0.32818(18) 0.0392(18) Uani 1 1 d DU . .
H1_3 H 0.5094 0.7186 0.3300 0.059 Uiso 1 1 calc R . .
H2_3 H 0.4595 0.7378 0.3372 0.059 Uiso 1 1 calc R . .
H3_3 H 0.5028 0.7696 0.3423 0.059 Uiso 1 1 calc R . .
C1R_3 C 0.5363(2) 0.5908(2) 0.37932(18) 0.0372(17) Uani 1 1 d DU . .
H4_3 H 0.5188 0.5712 0.3959 0.045 Uiso 1 1 calc R . .
C1V_3 C 0.4964(2) 0.7050(2) 0.20460(15) 0.0354(16) Uani 1 1 d DU . .
H5_3 H 0.4692 0.7211 0.2004 0.042 Uiso 1 1 calc R . .
C2_3 C 0.4557(2) 0.8029(2) 0.2837(2) 0.0444(18) Uani 1 1 d DU . .
C2A_3 C 0.4574(3) 0.8347(3) 0.3154(2) 0.060(2) Uani 1 1 d DU . .
H6_3 H 0.4376 0.8604 0.3108 0.090 Uiso 1 1 calc R . .
H7_3 H 0.4886 0.8451 0.3189 0.090 Uiso 1 1 calc R . .
H8_3 H 0.4471 0.8189 0.3368 0.090 Uiso 1 1 calc R . .
C2B_3 C 0.5202(2) 0.6240(2) 0.31930(17) 0.0350(16) Uani 1 1 d DU . .
H9_3 H 0.5507 0.6242 0.3111 0.042 Uiso 1 1 calc R . .
C2R_3 C 0.5569(2) 0.6305(2) 0.40007(18) 0.0375(17) Uani 1 1 d DU . .
H10_3 H 0.5366 0.6412 0.4197 0.045 Uiso 1 1 calc R . .
C2V_3 C 0.5237(3) 0.7093(3) 0.1780(2) 0.053(2) Uani 1 1 d DU . .
H11_3 H 0.5129 0.7273 0.1590 0.064 Uiso 1 1 calc R . .
C3_3 C 0.4079(2) 0.7813(2) 0.2782(2) 0.0475(19) Uani 1 1 d DU . .
H12_3 H 0.3918 0.7995 0.2597 0.057 Uiso 1 1 calc R . .
C3R_3 C 0.5998(2) 0.6068(2) 0.41420(19) 0.0400(17) Uani 1 1 d DU . .
H13_3 H 0.5925 0.5881 0.4355 0.048 Uiso 1 1 calc R . .
C4_3 C 0.4194(2) 0.7370(2) 0.26157(19) 0.0337(16) Uani 1 1 d DU . .
C4B_3 C 0.4021(2) 0.6462(2) 0.31783(18) 0.0332(16) Uani 1 1 d DU . .
H14_3 H 0.3924 0.6606 0.2966 0.040 Uiso 1 1 calc R . .
C4R_3 C 0.6143(2) 0.5774(3) 0.3832(2) 0.054(2) Uani 1 1 d DU . .
H15_3 H 0.6346 0.5950 0.3671 0.065 Uiso 1 1 calc R . .
C5_3 C 0.3878(2) 0.7117(2) 0.2400(2) 0.0348(16) Uani 1 1 d DU . .
C5B_3 C 0.3714(2) 0.6368(2) 0.34460(17) 0.0345(16) Uani 1 1 d DU . .
C5R_3 C 0.6381(3) 0.5338(3) 0.3936(3) 0.071(3) Uani 1 1 d DU . .
H16_3 H 0.6462 0.5169 0.3719 0.085 Uiso 1 1 calc R . .
H17_3 H 0.6664 0.5408 0.4066 0.085 Uiso 1 1 calc R . .
C6_3 C 0.3982(2) 0.6704(2) 0.22734(18) 0.0331(15) Uani 1 1 d DU . .
C6B_3 C 0.3854(2) 0.6145(3) 0.37598(18) 0.0399(17) Uani 1 1 d DU . .
C7_3 C 0.3695(2) 0.6408(2) 0.20225(17) 0.0360(16) Uani 1 1 d DU . .
C7A_3 C 0.3181(2) 0.6415(3) 0.2073(2) 0.0436(19) Uani 1 1 d DU . .
H18_3 H 0.3105 0.6297 0.2308 0.065 Uiso 1 1 calc R . .
H19_3 H 0.3037 0.6230 0.1889 0.065 Uiso 1 1 calc R . .
H20_3 H 0.3070 0.6724 0.2053 0.065 Uiso 1 1 calc R . .
C7B_3 C 0.4300(2) 0.6023(2) 0.38086(17) 0.0331(16) Uani 1 1 d DU . .
H21_3 H 0.4397 0.5875 0.4019 0.040 Uiso 1 1 calc R . .
C8_3 C 0.3909(2) 0.5946(2) 0.2075(2) 0.0384(17) Uani 1 1 d DU . .
H22_3 H 0.3925 0.5790 0.1840 0.046 Uiso 1 1 calc R . .
C8B_3 C 0.4601(2) 0.6125(2) 0.35362(18) 0.0370(16) Uani 1 1 d DU . .
C9_3 C 0.4382(2) 0.6074(2) 0.2190(2) 0.0370(17) Uani 1 1 d DU . .
C9B_3 C 0.4474(2) 0.6345(2) 0.32247(17) 0.0346(16) Uani 1 1 d DU . .
C10_3 C 0.4752(2) 0.5790(3) 0.2147(2) 0.047(2) Uani 1 1 d DU . .
H23_3 H 0.4692 0.5504 0.2047 0.057 Uiso 1 1 calc R . .
C10B_3 C 0.3218(2) 0.6497(3) 0.3392(2) 0.0423(19) Uani 1 1 d DU . .
H24_3 H 0.3183 0.6647 0.3162 0.063 Uiso 1 1 calc R . .
H25_3 H 0.3123 0.6699 0.3583 0.063 Uiso 1 1 calc R . .
H26_3 H 0.3030 0.6226 0.3397 0.063 Uiso 1 1 calc R . .
C11_3 C 0.5196(2) 0.5884(2) 0.2234(2) 0.0439(19) Uani 1 1 d DU . .
C11B_3 C 0.3512(3) 0.6039(3) 0.4046(2) 0.0413(19) Uani 1 1 d DU . .
H27_3 H 0.3663 0.5888 0.4244 0.062 Uiso 1 1 calc R . .
H28_3 H 0.3276 0.5844 0.3948 0.062 Uiso 1 1 calc R . .
H29_3 H 0.3374 0.6318 0.4131 0.062 Uiso 1 1 calc R . .
C12_3 C 0.5581(2) 0.5559(2) 0.2148(2) 0.063(2) Uani 1 1 d DU . .
C12A_3 C 0.5462(3) 0.5088(2) 0.2266(3) 0.069(3) Uani 1 1 d DU . .
H30_3 H 0.5708 0.4883 0.2202 0.104 Uiso 1 1 calc R . .
H31_3 H 0.5181 0.4992 0.2148 0.104 Uiso 1 1 calc R . .
H32_3 H 0.5418 0.5084 0.2525 0.104 Uiso 1 1 calc R . .
C12B_3 C 0.5659(3) 0.5568(4) 0.1752(2) 0.070(3) Uani 1 1 d DU . .
H33_3 H 0.5753 0.5869 0.1679 0.105 Uiso 1 1 calc R . .
H34_3 H 0.5378 0.5486 0.1628 0.105 Uiso 1 1 calc R . .
H35_3 H 0.5898 0.5353 0.1690 0.105 Uiso 1 1 calc R . .
C13_3 C 0.5981(2) 0.5786(2) 0.2353(2) 0.055(2) Uani 1 1 d DU . .
H36_3 H 0.6243 0.5815 0.2186 0.066 Uiso 1 1 calc R . .
C14_3 C 0.5803(2) 0.6251(2) 0.2433(2) 0.0419(18) Uani 1 1 d DU . .
C15_3 C 0.6074(2) 0.6597(2) 0.2558(2) 0.0392(17) Uani 1 1 d DU . .
C16_3 C 0.58765(19) 0.70244(19) 0.26557(19) 0.0318(15) Uani 1 1 d DU . .
C17_3 C 0.6145(2) 0.7460(2) 0.27430(17) 0.0347(16) Uani 1 1 d DU . .
C17B_3 C 0.6319(3) 0.7653(3) 0.23871(18) 0.0383(18) Uani 1 1 d DU . .
H37_3 H 0.6488 0.7930 0.2432 0.058 Uiso 1 1 calc R . .
H38_3 H 0.6061 0.7717 0.2231 0.058 Uiso 1 1 calc R . .
H39_3 H 0.6519 0.7434 0.2272 0.058 Uiso 1 1 calc R . .
C18_3 C 0.5761(2) 0.7752(2) 0.29097(19) 0.0346(16) Uani 1 1 d DU . .
H40_3 H 0.5733 0.7676 0.3168 0.041 Uiso 1 1 calc R . .
C19_3 C 0.53409(19) 0.7580(2) 0.27153(19) 0.0329(16) Uani 1 1 d DU . .
H41_3 H 0.5322 0.7732 0.2479 0.039 Uiso 1 1 calc R . .
C21_3 C 0.4692(3) 0.8263(3) 0.2482(2) 0.053(2) Uani 1 1 d DU . .
H42_3 H 0.5002 0.8385 0.2512 0.064 Uiso 1 1 calc R . .
H43_3 H 0.4708 0.8030 0.2295 0.064 Uiso 1 1 calc R . .
C22_3 C 0.4392(3) 0.8637(3) 0.2347(3) 0.064(3) Uani 1 1 d DU . .
C31_3 C 0.3757(3) 0.7762(3) 0.3098(2) 0.048(2) Uani 1 1 d DU . .
H44_3 H 0.3547 0.7509 0.3052 0.058 Uiso 1 1 calc R . .
H45_3 H 0.3934 0.7691 0.3314 0.058 Uiso 1 1 calc R . .
C32_3 C 0.3484(3) 0.8187(3) 0.3161(3) 0.068(3) Uani 1 1 d DU . .
H46_3 H 0.3675 0.8404 0.3292 0.081 Uiso 1 1 calc R . .
H47_3 H 0.3408 0.8322 0.2928 0.081 Uiso 1 1 calc R . .
C33_3 C 0.3052(3) 0.8112(3) 0.3366(2) 0.049(2) Uani 1 1 d DU . .
C51_3 C 0.3428(3) 0.7344(3) 0.2307(3) 0.053(2) Uani 1 1 d DU . .
H48_3 H 0.3249 0.7145 0.2155 0.079 Uiso 1 1 calc R . .
H49_3 H 0.3488 0.7625 0.2181 0.079 Uiso 1 1 calc R . .
H50_3 H 0.3260 0.7407 0.2526 0.079 Uiso 1 1 calc R . .
C71_3 C 0.3815(3) 0.6585(3) 0.16406(17) 0.0411(18) Uani 1 1 d DU . .
H51_3 H 0.3736 0.6907 0.1626 0.049 Uiso 1 1 calc R . .
H52_3 H 0.4146 0.6558 0.1604 0.049 Uiso 1 1 calc R . .
C72_3 C 0.3573(3) 0.6335(2) 0.1346(2) 0.048(2) Uani 1 1 d DU . .
C81_3 C 0.3678(3) 0.5633(2) 0.2347(2) 0.047(2) Uani 1 1 d DU . .
H53_3 H 0.3705 0.5771 0.2586 0.057 Uiso 1 1 calc R . .
H54_3 H 0.3352 0.5615 0.2289 0.057 Uiso 1 1 calc R . .
C82_3 C 0.3861(3) 0.5170(3) 0.2366(2) 0.058(2) Uani 1 1 d DU . .
H55_3 H 0.3681 0.4999 0.2542 0.070 Uiso 1 1 calc R . .
H56_3 H 0.4176 0.5185 0.2456 0.070 Uiso 1 1 calc R . .
C83_3 C 0.3862(3) 0.4916(3) 0.2023(2) 0.053(2) Uani 1 1 d DU . .
C131_3 C 0.6150(3) 0.5562(3) 0.2695(3) 0.069(3) Uani 1 1 d DU . .
H57_3 H 0.6287 0.5799 0.2846 0.083 Uiso 1 1 calc R . .
H58_3 H 0.5881 0.5447 0.2824 0.083 Uiso 1 1 calc R . .
C132_3 C 0.6487(3) 0.5185(3) 0.2667(4) 0.088(3) Uani 1 1 d DU . .
H59_3 H 0.6357 0.4944 0.2518 0.106 Uiso 1 1 calc R . .
H60_3 H 0.6542 0.5060 0.2907 0.106 Uiso 1 1 calc R . .
C133_3 C 0.6941(4) 0.5332(4) 0.2507(3) 0.092(3) Uani 1 1 d DU . .
C151_3 C 0.6589(2) 0.6537(3) 0.2552(2) 0.0378(18) Uani 1 1 d DU . .
H61_3 H 0.6663 0.6232 0.2475 0.057 Uiso 1 1 calc R . .
H62_3 H 0.6711 0.6588 0.2791 0.057 Uiso 1 1 calc R . .
H63_3 H 0.6723 0.6753 0.2386 0.057 Uiso 1 1 calc R . .
C171_3 C 0.6553(2) 0.7403(3) 0.30001(18) 0.0388(17) Uani 1 1 d DU . .
H64_3 H 0.6802 0.7252 0.2871 0.047 Uiso 1 1 calc R . .
H65_3 H 0.6662 0.7705 0.3069 0.047 Uiso 1 1 calc R . .
C172_3 C 0.6452(2) 0.7141(3) 0.33345(18) 0.0394(18) Uani 1 1 d DU . .
H66_3 H 0.6282 0.6866 0.3272 0.047 Uiso 1 1 calc R . .
H67_3 H 0.6259 0.7324 0.3494 0.047 Uiso 1 1 calc R . .
C173_3 C 0.6888(3) 0.7012(3) 0.3529(2) 0.053(2) Uani 1 1 d DU . .
C175_3 C 0.7360(3) 0.7063(4) 0.4062(3) 0.069(3) Uani 1 1 d DU . .
H68_3 H 0.7614 0.6983 0.3902 0.083 Uiso 1 1 calc R . .
H69_3 H 0.7453 0.7327 0.4204 0.083 Uiso 1 1 calc R . .
C176_3 C 0.7267(2) 0.6682(3) 0.4305(2) 0.052(2) Uani 1 1 d DU . .
H70_3 H 0.7177 0.6409 0.4168 0.063 Uiso 1 1 calc R . .
C177_3 C 0.7690(3) 0.6591(4) 0.4524(3) 0.075(3) Uani 1 1 d DU . .
H71_3 H 0.7938 0.6500 0.4366 0.113 Uiso 1 1 calc R . .
H72_3 H 0.7629 0.6351 0.4696 0.113 Uiso 1 1 calc R . .
H73_3 H 0.7777 0.6864 0.4652 0.113 Uiso 1 1 calc R . .
C181_3 C 0.5828(3) 0.8260(2) 0.2873(2) 0.0422(18) Uani 1 1 d DU . .
H74_3 H 0.5890 0.8330 0.2620 0.051 Uiso 1 1 calc R . .
H75_3 H 0.5541 0.8411 0.2938 0.051 Uiso 1 1 calc R . .
C182_3 C 0.6207(3) 0.8455(3) 0.3096(2) 0.0455(19) Uani 1 1 d DU . .
N1_3 N 0.46048(17) 0.72478(17) 0.26803(15) 0.0333(13) Uani 1 1 d DU . .
N1B_3 N 0.50710(17) 0.6056(2) 0.35056(15) 0.0386(15) Uani 1 1 d DU . .
N2_3 N 0.43965(16) 0.64827(17) 0.23346(15) 0.0334(13) Uani 1 1 d DU . .
N3_3 N 0.53390(17) 0.62704(17) 0.23888(17) 0.0394(15) Uani 1 1 d DU . .
N3B_3 N 0.48593(17) 0.64181(19) 0.30126(14) 0.0355(14) Uani 1 1 d DU . .
N4_3 N 0.54448(16) 0.70998(16) 0.26564(14) 0.0287(12) Uani 1 1 d DU . .
N23_3 N 0.4035(3) 0.8515(3) 0.2165(3) 0.077(3) Uani 1 1 d DU . .
H76_3 H 0.3878 0.8715 0.2046 0.092 Uiso 1 1 calc R . .
H77_3 H 0.3953 0.8231 0.2161 0.092 Uiso 1 1 calc R . .
N34_3 N 0.2965(3) 0.8376(3) 0.3641(2) 0.057(2) Uani 1 1 d DU . .
H78_3 H 0.2695 0.8371 0.3741 0.069 Uiso 1 1 calc R . .
H79_3 H 0.3176 0.8555 0.3724 0.069 Uiso 1 1 calc R . .
N73_3 N 0.3302(2) 0.6580(3) 0.11347(19) 0.0546(19) Uani 1 1 d DU . .
H80_3 H 0.3159 0.6452 0.0956 0.065 Uiso 1 1 calc R . .
H81_3 H 0.3267 0.6869 0.1175 0.065 Uiso 1 1 calc R . .
N84_3 N 0.3495(3) 0.4926(3) 0.1821(2) 0.062(2) Uani 1 1 d DU . .
H82_3 H 0.3491 0.4781 0.1617 0.074 Uiso 1 1 calc R . .
H83_3 H 0.3255 0.5078 0.1891 0.074 Uiso 1 1 calc R . .
N134_3 N 0.7053(4) 0.5117(4) 0.2217(3) 0.112(4) Uani 1 1 d DU . .
H84_3 H 0.7324 0.5155 0.2124 0.134 Uiso 1 1 calc R . .
H85_3 H 0.6857 0.4935 0.2116 0.134 Uiso 1 1 calc R . .
N174_3 N 0.6952(2) 0.7182(3) 0.38426(17) 0.0556(19) Uani 1 1 d DU . .
H86_3 H 0.6703 0.7117 0.3970 0.067 Uiso 1 1 d R . .
N183_3 N 0.6525(2) 0.8683(2) 0.2926(2) 0.0552(19) Uani 1 1 d DU . .
H87_3 H 0.6751 0.8803 0.3046 0.066 Uiso 1 1 calc R . .
H88_3 H 0.6511 0.8713 0.2693 0.066 Uiso 1 1 calc R . .
O2P_3 O 0.63545(17) 0.63823(18) 0.42232(13) 0.0459(13) Uani 1 1 d DU . .
O2R_3 O 0.56784(19) 0.66432(16) 0.37610(14) 0.0417(13) Uani 1 1 d DU . .
H89_3 H 0.5440 0.6765 0.3687 0.062 Uiso 1 1 calc R . .
O3P_3 O 0.69041(17) 0.6821(2) 0.45404(16) 0.0549(15) Uani 1 1 d DU . .
O4P_3 O 0.6110(2) 0.6917(2) 0.47059(16) 0.0571(16) Uani 1 1 d DU . .
O4R_3 O 0.57282(17) 0.56611(17) 0.36423(15) 0.0461(14) Uani 1 1 d DU . .
O5P_3 O 0.6500(2) 0.6189(2) 0.48590(17) 0.0602(17) Uani 1 1 d DU . .
O5R_3 O 0.6095(3) 0.5067(3) 0.4156(2) 0.091(3) Uani 1 1 d DU . .
H90_3 H 0.6227 0.4824 0.4203 0.137 Uiso 1 1 calc R . .
O23_3 O 0.4517(3) 0.9039(2) 0.2357(3) 0.103(3) Uani 1 1 d DU . .
O34_3 O 0.2768(2) 0.7848(2) 0.3234(2) 0.0692(19) Uani 1 1 d DU . .
O73_3 O 0.3630(3) 0.5932(2) 0.1298(2) 0.079(2) Uani 1 1 d DU . .
O84_3 O 0.4206(2) 0.4702(2) 0.1928(2) 0.0704(19) Uani 1 1 d DU . .
O134_3 O 0.7207(3) 0.5599(4) 0.2664(3) 0.116(3) Uani 1 1 d DU . .
O174_3 O 0.7150(3) 0.6741(4) 0.3386(2) 0.105(3) Uani 1 1 d DU . .
O183_3 O 0.6206(2) 0.8399(2) 0.34234(16) 0.0608(17) Uani 1 1 d DU . .
Cl3_3 Cl 0.57752(9) 0.68691(11) 0.17212(7) 0.0732(8) Uani 1 1 d DU . .
P3_3 P 0.64514(7) 0.65636(8) 0.46124(6) 0.0454(5) Uani 1 1 d DU . .
Co3_3 Co 0.49426(4) 0.67521(4) 0.25107(3) 0.0312(3) Uani 1 1 d DU . .
C1_4 C 0.4780(3) 0.2260(3) 0.4525(2) 0.081(3) Uani 1 1 d DU . .
C1A_4 C 0.4567(4) 0.2317(4) 0.4156(2) 0.082(3) Uani 1 1 d DU . .
H1_4 H 0.4294 0.2503 0.4175 0.123 Uiso 1 1 calc R . .
H2_4 H 0.4486 0.2022 0.4061 0.123 Uiso 1 1 calc R . .
H3_4 H 0.4785 0.2462 0.3997 0.123 Uiso 1 1 calc R . .
C1R_4 C 0.3026(3) 0.2712(2) 0.3733(2) 0.051(2) Uani 1 1 d DU . .
H4_4 H 0.2838 0.2532 0.3564 0.061 Uiso 1 1 calc R . .
C1V_4 C 0.4303(3) 0.2291(3) 0.54107(18) 0.070(2) Uani 1 1 d DU . .
H5_4 H 0.4500 0.2041 0.5434 0.084 Uiso 1 1 calc R . .
C2_4 C 0.5229(3) 0.1965(3) 0.4521(2) 0.096(3) Uani 1 1 d DU . .
C2A_4 C 0.5513(4) 0.2037(5) 0.4187(3) 0.111(4) Uani 1 1 d DU . .
H6_4 H 0.5782 0.1845 0.4196 0.166 Uiso 1 1 calc R . .
H7_4 H 0.5607 0.2352 0.4173 0.166 Uiso 1 1 calc R . .
H8_4 H 0.5333 0.1961 0.3976 0.166 Uiso 1 1 calc R . .
C2B_4 C 0.3424(3) 0.2528(3) 0.4303(2) 0.054(2) Uani 1 1 d DU . .
H9_4 H 0.3437 0.2828 0.4387 0.065 Uiso 1 1 calc R . .
C2R_4 C 0.3377(2) 0.2981(2) 0.3522(2) 0.0476(19) Uani 1 1 d DU . .
H10_4 H 0.3456 0.2830 0.3293 0.057 Uiso 1 1 calc R . .
C2V_4 C 0.4334(4) 0.2547(3) 0.5684(2) 0.072(3) Uani 1 1 d DU . .
H11_4 H 0.4539 0.2451 0.5864 0.086 Uiso 1 1 calc R . .
C3_4 C 0.5041(3) 0.1478(3) 0.4571(3) 0.105(3) Uani 1 1 d DU . .
H12_4 H 0.5262 0.1315 0.4726 0.127 Uiso 1 1 calc R . .
C3R_4 C 0.3104(2) 0.3417(2) 0.34584(19) 0.0444(18) Uani 1 1 d DU . .
H13_4 H 0.2890 0.3387 0.3254 0.053 Uiso 1 1 calc R . .
C4_4 C 0.4626(3) 0.1566(3) 0.4793(3) 0.088(3) Uani 1 1 d DU . .
C4B_4 C 0.3627(4) 0.1363(2) 0.4300(2) 0.063(3) Uani 1 1 d DU . .
H14_4 H 0.3794 0.1263 0.4501 0.076 Uiso 1 1 calc R . .
C4R_4 C 0.2854(2) 0.3476(2) 0.3807(2) 0.049(2) Uani 1 1 d DU . .
H15_4 H 0.3067 0.3608 0.3986 0.059 Uiso 1 1 calc R . .
C5_4 C 0.4410(3) 0.1232(3) 0.5019(3) 0.091(3) Uani 1 1 d DU . .
C5B_4 C 0.3491(4) 0.1062(3) 0.4039(2) 0.064(2) Uani 1 1 d DU . .
C5R_4 C 0.2425(3) 0.3756(3) 0.3799(3) 0.080(3) Uani 1 1 d DU . .
H16_4 H 0.2281 0.3751 0.4037 0.095 Uiso 1 1 calc R . .
H17_4 H 0.2504 0.4071 0.3742 0.095 Uiso 1 1 calc R . .
C6_4 C 0.4001(3) 0.1303(3) 0.5177(3) 0.083(3) Uani 1 1 d DU . .
C6B_4 C 0.3274(3) 0.1213(2) 0.3727(2) 0.060(2) Uani 1 1 d DU . .
C7_4 C 0.3751(3) 0.1012(3) 0.5454(2) 0.080(3) Uani 1 1 d DU . .
C7A_4 C 0.3798(5) 0.0504(3) 0.5405(3) 0.095(4) Uani 1 1 d DU . .
H18_4 H 0.3666 0.0416 0.5176 0.142 Uiso 1 1 calc R . .
H19_4 H 0.3639 0.0350 0.5599 0.142 Uiso 1 1 calc R . .
H20_4 H 0.4120 0.0422 0.5410 0.142 Uiso 1 1 calc R . .
C7B_4 C 0.3159(3) 0.1656(2) 0.3683(2) 0.051(2) Uani 1 1 d DU . .
H21_4 H 0.2999 0.1757 0.3479 0.062 Uiso 1 1 calc R . .
C8_4 C 0.3263(3) 0.1183(3) 0.5422(3) 0.081(3) Uani 1 1 d DU . .
H22_4 H 0.3116 0.1188 0.5662 0.097 Uiso 1 1 calc R . .
C8B_4 C 0.3288(3) 0.1947(2) 0.39516(19) 0.050(2) Uani 1 1 d DU . .
C9_4 C 0.3347(3) 0.1656(2) 0.5295(3) 0.074(3) Uani 1 1 d DU . .
C9B_4 C 0.3512(3) 0.1813(2) 0.42597(19) 0.055(2) Uani 1 1 d DU . .
C10_4 C 0.3032(3) 0.1996(2) 0.5356(3) 0.069(3) Uani 1 1 d DU . .
H23_4 H 0.2756 0.1915 0.5470 0.083 Uiso 1 1 calc R . .
C10B_4 C 0.3617(5) 0.0577(3) 0.4094(3) 0.083(3) Uani 1 1 d DU . .
H24_4 H 0.3774 0.0544 0.4322 0.124 Uiso 1 1 calc R . .
H25_4 H 0.3816 0.0479 0.3900 0.124 Uiso 1 1 calc R . .
H26_4 H 0.3341 0.0394 0.4095 0.124 Uiso 1 1 calc R . .
C11_4 C 0.3089(3) 0.2443(2) 0.5264(3) 0.064(2) Uani 1 1 d DU . .
C11B_4 C 0.3107(4) 0.0877(3) 0.3453(3) 0.075(3) Uani 1 1 d DU . .
H27_4 H 0.2961 0.1037 0.3256 0.112 Uiso 1 1 calc R . .
H28_4 H 0.2887 0.0674 0.3564 0.112 Uiso 1 1 calc R . .
H29_4 H 0.3364 0.0703 0.3362 0.112 Uiso 1 1 calc R . .
C12_4 C 0.2733(3) 0.2796(3) 0.5353(3) 0.073(3) Uani 1 1 d DU . .
C12A_4 C 0.2257(3) 0.2655(4) 0.5258(4) 0.110(4) Uani 1 1 d DU . .
H30_4 H 0.2232 0.2625 0.4999 0.165 Uiso 1 1 calc R . .
H31_4 H 0.2042 0.2882 0.5341 0.165 Uiso 1 1 calc R . .
H32_4 H 0.2189 0.2367 0.5370 0.165 Uiso 1 1 calc R . .
C12B_4 C 0.2756(5) 0.2881(4) 0.5749(3) 0.095(3) Uani 1 1 d DU . .
H33_4 H 0.2531 0.3109 0.5815 0.143 Uiso 1 1 calc R . .
H34_4 H 0.3060 0.2988 0.5812 0.143 Uiso 1 1 calc R . .
H35_4 H 0.2692 0.2602 0.5878 0.143 Uiso 1 1 calc R . .
C13_4 C 0.2931(2) 0.3208(3) 0.5149(2) 0.053(2) Uani 1 1 d DU . .
H36_4 H 0.2935 0.3471 0.5314 0.064 Uiso 1 1 calc R . .
C14_4 C 0.3417(2) 0.3071(2) 0.5074(2) 0.052(2) Uani 1 1 d DU . .
C15_4 C 0.3748(2) 0.3369(2) 0.4958(2) 0.051(2) Uani 1 1 d DU . .
C16_4 C 0.4187(2) 0.3207(2) 0.4836(2) 0.058(2) Uani 1 1 d DU . .
C17_4 C 0.4602(2) 0.3504(3) 0.4746(2) 0.065(2) Uani 1 1 d DU . .
C17B_4 C 0.4825(4) 0.3644(4) 0.5100(2) 0.076(3) Uani 1 1 d DU . .
H37_4 H 0.5096 0.3824 0.5051 0.114 Uiso 1 1 calc R . .
H38_4 H 0.4911 0.3376 0.5235 0.114 Uiso 1 1 calc R . .
H39_4 H 0.4610 0.3822 0.5240 0.114 Uiso 1 1 calc R . .
C18_4 C 0.4903(3) 0.3156(3) 0.4543(2) 0.077(2) Uani 1 1 d DU F .
H40_4 H 0.4797 0.3143 0.4290 0.092 Uiso 1 1 calc R . .
C19_4 C 0.4772(3) 0.2716(3) 0.4727(3) 0.076(2) Uani 1 1 d DU . .
H41_4 H 0.4950 0.2686 0.4951 0.091 Uiso 1 1 calc R . .
C21_4 C 0.5519(4) 0.2051(4) 0.4861(3) 0.108(4) Uani 1 1 d DU . .
H42_4 H 0.5657 0.2353 0.4845 0.129 Uiso 1 1 calc R . .
H43_4 H 0.5317 0.2048 0.5072 0.129 Uiso 1 1 calc R . .
C22_4 C 0.5895(4) 0.1705(4) 0.4914(3) 0.102(4) Uani 1 1 d DU . .
C31_4 C 0.4946(4) 0.1180(5) 0.4256(4) 0.124(5) Uani 1 1 d DU D .
H44_4 H 0.4713 0.0960 0.4329 0.149 Uiso 1 1 calc R . .
H45_4 H 0.4809 0.1369 0.4068 0.149 Uiso 1 1 calc R . .
C32_4 C 0.5332(5) 0.0926(4) 0.4093(4) 0.128(4) Uani 1 1 d DU . .
H91_4 H 0.5587 0.0932 0.4264 0.154 Uiso 0.521(10) 1 calc PR D 2
H92_4 H 0.5432 0.1093 0.3879 0.154 Uiso 0.521(10) 1 calc PR D 2
H46_4 H 0.5211 0.0752 0.3890 0.154 Uiso 0.479(10) 1 calc PR D 1
H47_4 H 0.5549 0.1147 0.3995 0.154 Uiso 0.479(10) 1 calc PR D 1
C33_4 C 0.5590(7) 0.0613(5) 0.4324(6) 0.095(3) Uani 0.479(10) 1 d PDU D 1
C51_4 C 0.4687(5) 0.0807(4) 0.5087(4) 0.105(4) Uani 1 1 d DU . .
H48_4 H 0.4516 0.0606 0.5243 0.158 Uiso 1 1 calc R . .
H49_4 H 0.4975 0.0887 0.5200 0.158 Uiso 1 1 calc R . .
H50_4 H 0.4747 0.0656 0.4860 0.158 Uiso 1 1 calc R . .
C71_4 C 0.3964(3) 0.1147(3) 0.5819(2) 0.073(3) Uani 1 1 d DU . .
H51_4 H 0.4295 0.1092 0.5809 0.088 Uiso 1 1 calc R . .
H52_4 H 0.3919 0.1473 0.5855 0.088 Uiso 1 1 calc R . .
C72_4 C 0.3771(3) 0.0899(3) 0.6135(2) 0.070(3) Uani 1 1 d DU . .
C81_4 C 0.2958(4) 0.0926(4) 0.5153(3) 0.098(3) Uani 1 1 d DU . .
H53_4 H 0.3053 0.1013 0.4910 0.118 Uiso 1 1 calc R . .
H54_4 H 0.3021 0.0602 0.5180 0.118 Uiso 1 1 calc R . .
C82_4 C 0.2461(4) 0.0993(6) 0.5180(3) 0.133(4) Uani 1 1 d DU . .
H55_4 H 0.2305 0.0794 0.5009 0.159 Uiso 1 1 calc R . .
H56_4 H 0.2386 0.1307 0.5117 0.159 Uiso 1 1 calc R . .
C83_4 C 0.2293(6) 0.0894(5) 0.5552(4) 0.138(5) Uani 1 1 d DU . .
C131_4 C 0.2691(3) 0.3348(3) 0.4804(2) 0.062(2) Uani 1 1 d DU . .
H57_4 H 0.2900 0.3543 0.4669 0.074 Uiso 1 1 calc R . .
H58_4 H 0.2640 0.3075 0.4660 0.074 Uiso 1 1 calc R . .
C132_4 C 0.2239(3) 0.3591(3) 0.4840(3) 0.063(2) Uani 1 1 d DU . .
H59_4 H 0.2005 0.3378 0.4923 0.076 Uiso 1 1 calc R . .
H60_4 H 0.2145 0.3706 0.4604 0.076 Uiso 1 1 calc R . .
C133_4 C 0.2272(3) 0.3984(3) 0.5104(2) 0.058(2) Uani 1 1 d DU . .
C151_4 C 0.3655(3) 0.3872(2) 0.4988(3) 0.062(2) Uani 1 1 d DU . .
H61_4 H 0.3344 0.3920 0.5072 0.093 Uiso 1 1 calc R . .
H62_4 H 0.3693 0.4012 0.4754 0.093 Uiso 1 1 calc R . .
H63_4 H 0.3868 0.4006 0.5157 0.093 Uiso 1 1 calc R . .
C171_4 C 0.4514(3) 0.3928(3) 0.4519(2) 0.065(2) Uani 1 1 d DU E .
H64_4 H 0.4355 0.4151 0.4669 0.078 Uiso 1 1 calc R . .
H65_4 H 0.4810 0.4058 0.4450 0.078 Uiso 1 1 calc R . .
C172_4 C 0.4239(3) 0.3852(3) 0.4187(2) 0.068(3) Uani 1 1 d DU . .
H93_4 H 0.4363 0.3589 0.4060 0.081 Uiso 0.423(9) 1 calc PR E 2
H94_4 H 0.3923 0.3779 0.4257 0.081 Uiso 0.423(9) 1 calc PR E 2
H66_4 H 0.4002 0.3623 0.4233 0.081 Uiso 0.577(9) 1 calc PR E 1
H67_4 H 0.4437 0.3740 0.3994 0.081 Uiso 0.577(9) 1 calc PR E 1
C173_4 C 0.4015(5) 0.4296(4) 0.4072(3) 0.061(3) Uani 0.577(9) 1 d PDU E 1
C175_4 C 0.3880(4) 0.4895(3) 0.3687(3) 0.099(4) Uani 1 1 d DU . .
H95_4 H 0.3830 0.5185 0.3810 0.119 Uiso 0.423(9) 1 calc PR E 2
H96_4 H 0.4170 0.4910 0.3556 0.119 Uiso 0.423(9) 1 calc PR E 2
H68_4 H 0.3756 0.5027 0.3909 0.119 Uiso 0.577(9) 1 calc PR E 1
H69_4 H 0.4081 0.5121 0.3576 0.119 Uiso 0.577(9) 1 calc PR E 1
C176_4 C 0.3502(3) 0.4797(2) 0.3444(2) 0.061(2) Uani 1 1 d DU E .
H70_4 H 0.3246 0.4654 0.3576 0.073 Uiso 1 1 calc R . .
C177_4 C 0.3346(4) 0.5226(3) 0.3271(3) 0.080(3) Uani 1 1 d DU . .
H71_4 H 0.3219 0.5426 0.3452 0.121 Uiso 1 1 calc R E .
H72_4 H 0.3114 0.5158 0.3092 0.121 Uiso 1 1 calc R . .
H73_4 H 0.3605 0.5372 0.3155 0.121 Uiso 1 1 calc R . .
C181_4 C 0.5412(3) 0.3277(4) 0.4542(3) 0.089(3) Uani 1 1 d DU . .
H97_4 H 0.5474 0.3499 0.4731 0.107 Uiso 0.357(11) 1 calc PR F 2
H98_4 H 0.5593 0.3005 0.4593 0.107 Uiso 0.357(11) 1 calc PR F 2
H74_4 H 0.5506 0.3336 0.4790 0.107 Uiso 0.643(11) 1 calc PR F 1
H75_4 H 0.5584 0.3012 0.4458 0.107 Uiso 0.643(11) 1 calc PR F 1
C182_4 C 0.5548(7) 0.3681(6) 0.4314(4) 0.099(3) Uani 0.643(11) 1 d PDU F 1
N1_4 N 0.4477(2) 0.1969(2) 0.47544(19) 0.076(2) Uani 1 1 d DU . .
N1B_4 N 0.3225(2) 0.24120(19) 0.39953(17) 0.0501(17) Uani 1 1 d DU . .
N2_4 N 0.3749(2) 0.1699(2) 0.5139(2) 0.070(2) Uani 1 1 d DU . .
N3_4 N 0.3468(2) 0.2614(2) 0.51115(18) 0.0554(18) Uani 1 1 d DU . .
N3B_4 N 0.3600(3) 0.2185(2) 0.44786(15) 0.0605(19) Uani 1 1 d DU . .
N4_4 N 0.4287(2) 0.2787(2) 0.48179(19) 0.0629(18) Uani 1 1 d DU . .
N23_4 N 0.5814(4) 0.1341(4) 0.5100(3) 0.119(4) Uani 1 1 d DU . .
H76_4 H 0.5987 0.1104 0.5074 0.142 Uiso 1 1 calc R . .
H77_4 H 0.5586 0.1335 0.5251 0.142 Uiso 1 1 calc R . .
N34_4 N 0.5870(6) 0.0736(7) 0.4582(5) 0.091(4) Uani 0.479(10) 1 d PDU D 1
H78_4 H 0.5982 0.0533 0.4728 0.110 Uiso 0.479(10) 1 calc PR D 1
H79_4 H 0.5945 0.1019 0.4607 0.110 Uiso 0.479(10) 1 calc PR D 1
N73_4 N 0.4060(3) 0.0635(2) 0.6311(2) 0.069(2) Uani 1 1 d DU . .
H80_4 H 0.3968 0.0488 0.6501 0.083 Uiso 1 1 calc R . .
H81_4 H 0.4341 0.0608 0.6237 0.083 Uiso 1 1 calc R . .
N84_4 N 0.2126(5) 0.1250(5) 0.5714(4) 0.159(5) Uani 1 1 d DU . .
H82_4 H 0.1999 0.1222 0.5924 0.191 Uiso 1 1 calc R . .
H83_4 H 0.2142 0.1514 0.5611 0.191 Uiso 1 1 calc R . .
N134_4 N 0.2033(3) 0.3949(3) 0.5389(2) 0.080(3) Uani 1 1 d DU . .
H84_4 H 0.2049 0.4158 0.5554 0.095 Uiso 1 1 calc R . .
H85_4 H 0.1853 0.3717 0.5419 0.095 Uiso 1 1 calc R . .
N174_4 N 0.4155(4) 0.4487(4) 0.3780(3) 0.063(2) Uani 0.577(9) 1 d PDU E 1
H86_4 H 0.4154 0.4293 0.3597 0.076 Uiso 0.577(9) 1 d PR E 1
N183_4 N 0.5394(6) 0.3702(6) 0.3979(4) 0.099(3) Uani 0.643(11) 1 d PDU F 1
H87_4 H 0.5464 0.3933 0.3844 0.118 Uiso 0.643(11) 1 calc PR F 1
H88_4 H 0.5222 0.3486 0.3894 0.118 Uiso 0.643(11) 1 calc PR F 1
O2P_4 O 0.3409(2) 0.37917(17) 0.34116(14) 0.0519(15) Uani 1 1 d DU . .
O2R_4 O 0.37631(18) 0.3058(2) 0.37307(16) 0.0521(15) Uani 1 1 d DU . .
H89_4 H 0.3903 0.2815 0.3761 0.078 Uiso 1 1 calc R . .
O3P_4 O 0.3671(2) 0.44990(19) 0.31734(19) 0.078(2) Uani 1 1 d DU . .
O4P_4 O 0.3744(3) 0.3835(2) 0.28036(19) 0.078(2) Uani 1 1 d DU . .
O4R_4 O 0.2741(2) 0.30223(19) 0.39159(17) 0.0606(17) Uani 1 1 d DU . .
O5P_4 O 0.2970(2) 0.4155(2) 0.29372(19) 0.0736(19) Uani 1 1 d DU . .
O5R_4 O 0.2112(3) 0.3594(4) 0.3541(3) 0.124(4) Uani 1 1 d DU . .
H89_4 H 0.1876 0.3751 0.3545 0.186 Uiso 1 1 calc R . .
O23_4 O 0.6216(3) 0.1691(3) 0.4710(2) 0.079(2) Uani 1 1 d DU . .
O34_4 O 0.5464(6) 0.0218(5) 0.4267(5) 0.095(3) Uani 0.479(10) 1 d PDU D 1
O73_4 O 0.3375(3) 0.0941(3) 0.6234(2) 0.093(3) Uani 1 1 d DU . .
O84_4 O 0.2291(6) 0.0502(5) 0.5669(4) 0.172(5) Uani 1 1 d DU . .
O134_4 O 0.2538(4) 0.4305(3) 0.5038(3) 0.107(3) Uani 1 1 d DU . .
O174_4 O 0.3707(4) 0.4477(4) 0.4251(3) 0.066(2) Uani 0.577(9) 1 d PDU E 1
O183_4 O 0.5790(5) 0.4002(4) 0.4414(4) 0.103(3) Uani 0.643(11) 1 d PDU F 1
Cl4_4 Cl 0.40486(14) 0.30459(12) 0.57657(7) 0.0929(10) Uani 1 1 d DU . .
P4_4 P 0.34291(10) 0.40611(7) 0.30497(7) 0.0571(7) Uani 1 1 d DU E .
Co4_4 Co 0.39726(6) 0.22628(6) 0.49623(4) 0.0638(5) Uani 1 1 d DU . .
C33A_4 C 0.5258(7) 0.0442(6) 0.3984(6) 0.096(3) Uani 0.521(10) 1 d PDU D 2
O34A_4 O 0.4899(5) 0.0228(5) 0.4053(5) 0.100(3) Uani 0.521(10) 1 d PDU D 2
N34A_4 N 0.5527(6) 0.0286(6) 0.3725(5) 0.092(3) Uani 0.521(10) 1 d PDU D 2
H99_4 H 0.5452 0.0041 0.3609 0.110 Uiso 0.521(10) 1 calc PR D 2
H100_4 H 0.5779 0.0428 0.3671 0.110 Uiso 0.521(10) 1 calc PR D 2
C17A_4 C 0.4230(5) 0.4244(6) 0.3937(6) 0.063(3) Uani 0.423(9) 1 d PDU E 2
N17A_4 N 0.3885(5) 0.4508(5) 0.3955(5) 0.066(3) Uani 0.423(9) 1 d PDU E 2
H101_4 H 0.3636 0.4334 0.3902 0.079 Uiso 0.423(9) 1 d PR E 2
O17A_4 O 0.4567(5) 0.4347(5) 0.3759(4) 0.062(3) Uani 0.423(9) 1 d PDU E 2
C18A_4 C 0.5550(9) 0.3469(7) 0.4184(4) 0.099(3) Uani 0.357(11) 1 d PDU F 2
N18A_4 N 0.5472(12) 0.3912(6) 0.4171(7) 0.102(4) Uiso 0.357(11) 1 d PDU F 2
H102_4 H 0.5355 0.4034 0.3979 0.123 Uiso 0.357(11) 1 calc PR F 2
H103_4 H 0.5537 0.4082 0.4356 0.123 Uiso 0.357(11) 1 calc PR F 2
O18A_4 O 0.5452(9) 0.3241(8) 0.3914(4) 0.092(3) Uani 0.357(11) 1 d PDU F 2
O1 O 0.4530(3) 0.4248(3) 0.2523(2) 0.081(2) Uani 1 1 d U . .
O2 O 0.6989(2) 0.7414(2) 0.6429(2) 0.0690(19) Uani 1 1 d U . .
O3 O 0.2282(2) 0.6374(2) 0.45209(19) 0.0633(18) Uani 1 1 d U . .
O4 O 0.5814(3) 0.7395(3) 0.4156(2) 0.086(2) Uani 1 1 d U . .
O5 O 0.6750(3) 0.2527(3) 0.3712(3) 0.091(3) Uani 1 1 d U . .
O6 O 0.7187(3) 0.6172(4) 0.5396(3) 0.103(3) Uani 1 1 d U . .
O7 O 0.6492(5) 0.3194(4) 0.4916(4) 0.144(4) Uani 1 1 d U . .
O8 O 0.4381(3) 0.3297(4) 0.3214(2) 0.101(3) Uani 1 1 d U . .
O9 O 0.7058(3) 0.6637(3) 0.6022(3) 0.099(3) Uani 1 1 d U . .
O10 O 0.6005(4) 0.2834(4) 0.3339(3) 0.123(4) Uani 1 1 d U . .
O11 O 0.1228(5) 0.3906(4) 0.3865(4) 0.139(4) Uani 1 1 d U . .
O12 O 0.4993(3) 0.0597(3) 0.6048(2) 0.090(2) Uani 1 1 d U . .
O13 O 0.5370(3) 0.2175(3) 0.6006(2) 0.095(3) Uani 1 1 d U . .
O14 O 0.2543(3) 0.5116(3) 0.6379(2) 0.091(3) Uani 1 1 d U . .
O15 O 0.3155(3) 0.5367(3) 0.5871(2) 0.086(2) Uani 1 1 d U . .
O16 O 0.7329(3) 0.3684(4) 0.7334(3) 0.106(3) Uani 1 1 d U . .
O17 O 0.4061(4) 0.5540(4) 0.8350(3) 0.123(4) Uani 1 1 d U . .
O18 O 0.1604(3) 0.5822(3) 0.6245(2) 0.090(2) Uani 1 1 d U . .
O19 O 0.6491(4) 0.4450(3) 0.1913(3) 0.112(3) Uani 1 1 d U . .
O20 O 0.1858(4) 0.4695(3) 0.5898(3) 0.113(3) Uani 1 1 d U . .
O21 O 0.2385(3) 0.5851(3) 0.6841(3) 0.098(3) Uani 1 1 d U . .
O22 O 0.6237(4) 0.7088(4) 0.6847(3) 0.120(3) Uani 1 1 d U . .
O23 O 0.5514(3) 0.3039(3) 0.5750(2) 0.087(2) Uani 1 1 d U . .
O24 O 0.4670(4) 0.5351(4) 0.4508(3) 0.128(4) Uani 1 1 d U . .
O25 O 0.7882(3) 0.6889(4) 0.2900(3) 0.107(3) Uani 1 1 d U . .
O26 O 0.5462(4) 0.7101(4) 0.6463(3) 0.117(3) Uani 1 1 d U . .
O27 O 0.3826(4) 0.5112(4) 0.4781(3) 0.120(3) Uani 1 1 d U . .
O28 O 0.7534(5) 0.6713(4) 0.7443(3) 0.137(4) Uani 1 1 d U . .
O29 O 0.7514(4) 0.5205(4) 0.3749(3) 0.124(4) Uani 1 1 d U . .
O30 O 0.6454(4) 0.7969(4) 0.4000(3) 0.111(3) Uani 1 1 d U . .
O31 O 0.5186(5) 0.4848(4) 0.4063(4) 0.137(4) Uani 1 1 d U . .
O32 O 0.6768(4) 0.2094(5) 0.5913(3) 0.131(4) Uani 1 1 d U . .
O33 O 0.2307(4) 0.3598(5) 0.2689(4) 0.149(5) Uani 1 1 d U . .
O34 O 0.7167(5) 0.5873(5) 0.3334(4) 0.149(5) Uani 1 1 d U . .
O35 O 0.5640(5) 0.4773(5) 0.3247(4) 0.153(5) Uani 1 1 d U . .
O36 O 0.5365(6) 0.1352(5) 0.5720(4) 0.170(6) Uani 1 1 d U . .
O37 O 0.1220(6) 0.5305(5) 0.5714(5) 0.168(5) Uani 1 1 d U . .
O38 O 0.7820(5) 0.4501(6) 0.3312(5) 0.177(6) Uani 1 1 d U . .
O39 O 0.4402(6) 0.4892(5) 0.5388(4) 0.161(5) Uani 1 1 d U . .
O40 O 0.3506(7) 0.5424(6) 0.7839(6) 0.203(7) Uani 1 1 d U . .
O41 O 0.2919(6) 0.4492(6) 0.4355(5) 0.183(6) Uani 1 1 d U . .
O42 O 0.1570(5) 0.5659(4) 0.5105(4) 0.150(5) Uani 1 1 d U . .
O43 O 0.4743(7) 0.4847(7) 0.3145(5) 0.206(7) Uani 1 1 d U . .
O44 O 0.2254(6) 0.4595(6) 0.3236(4) 0.170(5) Uani 1 1 d U . .
O45 O 0.6291(6) 0.5303(4) 0.4834(3) 0.154(4) Uani 1 1 d U . .
O46 O 0.7539(6) 0.2861(6) 0.7005(5) 0.195(7) Uani 1 1 d U . .
O47 O 0.6432(6) 0.2863(5) 0.5602(5) 0.174(6) Uani 1 1 d U . .
O48 O 0.0961(7) 0.4818(7) 0.4813(5) 0.212(7) Uani 1 1 d U . .
O49 O 0.5483(6) 0.8226(6) 0.3940(5) 0.190(6) Uani 1 1 d U . .
O50 O 0.6985(9) 0.5933(9) 0.7183(8) 0.272(11) Uani 1 1 d U . .
O51 O 0.2690(7) 0.7265(7) 0.7522(5) 0.210(8) Uani 1 1 d U . .
O52 O 0.5054(6) 0.3759(7) 0.3398(5) 0.200(7) Uani 1 1 d U . .
O53 O 0.6757(8) 0.3939(7) 0.2511(6) 0.227(8) Uani 1 1 d U . .
O54 O 0.4723(7) 0.6727(8) 0.6800(6) 0.223(8) Uani 1 1 d U . .
O55 O 0.5279(6) 0.5115(6) 0.5069(4) 0.177(6) Uani 1 1 d U . .
O56 O 0.6103(8) 0.4114(7) 0.3566(5) 0.216(8) Uani 1 1 d U . .
O57 O 0.5202(9) 0.6030(9) 0.6682(7) 0.258(10) Uani 1 1 d U . .
O58 O 0.6570(8) 0.6141(8) 0.6485(6) 0.237(9) Uani 1 1 d U . .
O59 O 0.2291(10) 0.5182(10) 0.3791(9) 0.306(13) Uani 1 1 d U . .
O60 O 0.1933(11) 0.0912(11) 0.6462(9) 0.310(14) Uani 1 1 d U . .
O61 O 0.7023(6) 0.4701(6) 0.6877(5) 0.076(5) Uani 0.50 1 d PU . .
O62 O 0.6332(5) 0.2544(5) 0.4377(4) 0.070(4) Uani 0.50 1 d PU . .
O63 O 0.2359(7) 0.9875(7) 0.4589(5) 0.109(6) Uani 0.50 1 d PU . .
O64 O 0.5258(7) -0.0331(7) 0.3689(5) 0.107(6) Uani 0.50 1 d PU . .
O65 O 0.6492(7) 0.3170(7) 0.4316(6) 0.110(6) Uani 0.50 1 d PU . .
O66 O 0.4617(6) 0.6084(6) 0.7900(5) 0.088(5) Uani 0.50 1 d PU . .
O67 O 0.2310(6) 0.5520(5) 0.4818(4) 0.082(4) Uani 0.50 1 d PU . .
O68 O 0.1700(7) 0.4480(7) 0.4332(6) 0.093(5) Uani 0.50 1 d PU . .
O69 O 0.2896(7) 0.5626(7) 0.4711(5) 0.103(5) Uani 0.50 1 d PU . .
O70 O 0.1492(7) 0.4250(7) 0.4482(5) 0.096(5) Uani 0.50 1 d PU . .
O71 O 0.2996(6) 0.5116(6) 0.5193(5) 0.083(4) Uani 0.50 1 d PU . .
O72 O 0.2484(7) 0.5215(6) 0.5313(5) 0.098(5) Uani 0.50 1 d PU . .
O73 O 0.5230(8) 0.3062(8) 0.3510(6) 0.117(6) Uani 0.50 1 d PU . .
O74 O 0.4865(6) 0.6037(6) 0.8270(5) 0.085(4) Uani 0.50 1 d PU . .
O75 O 0.7056(9) 0.4493(9) 0.7016(7) 0.121(8) Uani 0.50 1 d PU . .
O76 O 0.7767(11) 0.5407(10) 0.6215(9) 0.167(11) Uani 0.50 1 d PU . .

loop_
_atom_site_aniso_label
_atom_site_aniso_U_11
_atom_site_aniso_U_22
_atom_site_aniso_U_33
_atom_site_aniso_U_23
_atom_site_aniso_U_13
_atom_site_aniso_U_12
C1_1 0.036(4) 0.073(4) 0.036(4) -0.005(3) 0.004(3) -0.001(4)
C1A_1 0.040(5) 0.071(5) 0.043(4) -0.003(4) -0.002(4) 0.003(4)
C1RC_1 0.044(4) 0.072(5) 0.066(5) 0.036(4) 0.013(4) 0.012(4)
C1V_1 0.056(5) 0.070(5) 0.045(4) 0.010(4) 0.002(4) -0.002(4)
C2_1 0.049(4) 0.069(4) 0.057(5) -0.005(4) 0.002(4) -0.005(4)
C2A_1 0.054(6) 0.079(6) 0.085(6) -0.024(5) -0.002(5) -0.005(5)
C2B_1 0.043(4) 0.068(5) 0.052(5) 0.015(4) 0.003(4) 0.005(4)
C2R_1 0.039(4) 0.068(5) 0.060(5) 0.026(4) 0.001(4) 0.002(4)
C2V_1 0.070(4) 0.088(5) 0.058(4) 0.009(4) -0.012(4) -0.015(4)
C3_1 0.055(4) 0.063(5) 0.066(5) 0.001(4) 0.007(4) -0.004(4)
C3R_1 0.043(5) 0.077(5) 0.071(5) 0.032(4) 0.015(4) -0.001(4)
C4_1 0.048(4) 0.069(5) 0.058(5) 0.001(4) 0.005(4) -0.001(4)
C4B_1 0.037(4) 0.073(5) 0.051(5) 0.006(4) 0.001(4) -0.003(4)
C4R_1 0.058(5) 0.076(5) 0.105(7) 0.017(5) 0.016(5) -0.002(4)
C5_1 0.036(4) 0.075(5) 0.054(5) -0.002(4) 0.005(4) -0.007(4)
C5B_1 0.038(4) 0.075(5) 0.047(4) -0.006(4) -0.001(3) 0.011(4)
C5R_1 0.076(6) 0.089(6) 0.124(8) 0.021(6) 0.018(6) -0.003(6)
C6_1 0.038(4) 0.057(4) 0.048(4) 0.010(4) 0.009(4) 0.003(3)
C6B_1 0.042(4) 0.064(5) 0.056(5) -0.005(4) 0.001(4) 0.012(4)
C7_1 0.036(4) 0.061(4) 0.042(4) 0.004(4) 0.008(3) -0.004(3)
C7A_1 0.043(4) 0.064(5) 0.052(5) 0.006(4) 0.008(4) -0.008(4)
C7B_1 0.040(4) 0.065(5) 0.062(5) 0.009(4) 0.007(4) 0.016(4)
C8_1 0.047(4) 0.059(4) 0.054(5) 0.008(4) 0.012(4) 0.000(3)
C8B_1 0.042(4) 0.058(5) 0.053(5) 0.012(4) 0.005(3) 0.011(4)
C9_1 0.035(4) 0.063(4) 0.047(5) 0.018(4) 0.002(4) -0.003(3)
C9B_1 0.030(4) 0.068(5) 0.052(4) 0.001(4) 0.010(3) 0.005(4)
C10_1 0.048(4) 0.054(4) 0.059(5) 0.009(4) -0.002(4) 0.002(3)
C10B_1 0.043(4) 0.079(6) 0.060(5) -0.008(5) 0.003(4) 0.008(4)
C11_1 0.040(4) 0.062(4) 0.060(5) 0.019(4) -0.003(4) -0.006(3)
C11B_1 0.054(5) 0.086(6) 0.069(6) 0.007(5) -0.008(5) 0.024(5)
C12_1 0.057(5) 0.066(5) 0.080(5) 0.005(4) -0.004(5) -0.007(4)
C12A_1 0.094(7) 0.075(6) 0.139(8) 0.032(6) -0.007(7) -0.008(5)
C12B_1 0.052(6) 0.100(7) 0.090(5) -0.016(5) 0.011(5) -0.003(5)
C13_1 0.048(5) 0.076(5) 0.078(6) 0.001(5) 0.010(5) -0.019(4)
C14_1 0.044(4) 0.069(4) 0.058(5) 0.004(4) 0.000(4) -0.010(3)
C15_1 0.041(4) 0.077(5) 0.058(5) 0.005(4) 0.010(4) -0.010(4)
C16_1 0.039(4) 0.070(4) 0.033(4) 0.007(4) 0.002(3) -0.002(3)
C17_1 0.038(4) 0.081(5) 0.038(4) 0.006(4) -0.005(3) -0.002(4)
C17B_1 0.054(5) 0.077(6) 0.050(5) 0.015(4) -0.005(4) 0.009(4)
C18_1 0.038(4) 0.072(4) 0.039(4) 0.004(4) 0.005(3) 0.000(4)
C19_1 0.036(4) 0.071(4) 0.042(4) 0.006(4) -0.003(3) 0.001(3)
C21_1 0.061(5) 0.066(5) 0.078(5) 0.008(4) 0.016(5) 0.005(4)
C22_1 0.069(6) 0.072(5) 0.088(7) -0.006(5) 0.015(5) -0.001(5)
C31_1 0.055(5) 0.109(7) 0.092(7) -0.030(6) -0.003(5) 0.005(5)
C32_1 0.112(7) 0.112(8) 0.151(10) -0.036(8) -0.035(7) 0.005(6)
C33_1 0.064(5) 0.087(6) 0.097(7) -0.023(6) 0.020(5) -0.009(5)
C51_1 0.054(5) 0.077(6) 0.077(6) 0.002(5) 0.014(5) -0.018(4)
C71_1 0.042(4) 0.060(5) 0.046(4) 0.005(4) 0.015(3) -0.004(4)
C72_1 0.037(4) 0.070(5) 0.039(4) 0.004(4) 0.003(4) -0.005(4)
C81_1 0.052(5) 0.072(5) 0.057(5) 0.010(4) -0.001(4) -0.003(4)
C82_1 0.078(6) 0.094(6) 0.060(5) 0.012(5) 0.010(5) 0.006(5)
C83_1 0.050(5) 0.076(5) 0.070(5) -0.004(5) -0.009(5) 0.001(4)
C131_1 0.101(7) 0.089(6) 0.087(7) 0.015(5) 0.022(5) -0.011(5)
C132_1 0.063(6) 0.114(7) 0.079(5) 0.032(5) 0.008(5) -0.013(5)
C133_1 0.084(6) 0.076(6) 0.083(5) 0.010(5) 0.002(5) -0.008(5)
C151_1 0.048(4) 0.081(6) 0.079(6) -0.010(5) 0.002(5) -0.007(4)
C171_1 0.037(4) 0.079(5) 0.044(4) 0.005(4) -0.002(4) 0.007(4)
C172_1 0.043(5) 0.088(6) 0.048(5) 0.006(4) 0.010(4) 0.004(4)
C173_1 0.034(5) 0.096(6) 0.071(5) 0.012(5) 0.005(4) -0.002(4)
C175_1 0.138(9) 0.137(8) 0.091(5) 0.027(6) -0.007(6) -0.049(7)
C176_1 0.082(6) 0.090(7) 0.097(6) 0.023(6) -0.008(5) 0.011(6)
C177_1 0.087(7) 0.089(7) 0.109(7) 0.028(6) -0.004(6) 0.002(6)
C181_1 0.052(5) 0.079(5) 0.058(5) 0.000(5) -0.004(4) 0.014(4)
C182_1 0.055(5) 0.078(6) 0.054(5) -0.004(4) -0.003(4) 0.015(4)
N1_1 0.037(3) 0.063(4) 0.044(3) 0.005(3) 0.006(3) -0.001(3)
N1B_1 0.036(3) 0.072(5) 0.067(4) 0.030(4) 0.015(3) 0.010(3)
N2_1 0.040(3) 0.063(4) 0.046(4) 0.009(3) 0.012(3) -0.003(3)
N3_1 0.042(3) 0.065(4) 0.046(4) 0.002(3) 0.007(3) -0.006(3)
N3B_1 0.028(3) 0.072(4) 0.051(4) 0.012(3) 0.008(3) 0.001(3)
N4_1 0.034(3) 0.061(4) 0.034(3) 0.011(3) 0.004(3) 0.000(3)
N23_1 0.089(6) 0.092(6) 0.149(8) -0.028(6) 0.051(6) -0.033(5)
N34_1 0.105(7) 0.099(6) 0.106(7) -0.016(5) -0.017(6) 0.009(6)
N73_1 0.044(4) 0.064(4) 0.044(4) 0.004(3) 0.012(3) -0.007(3)
N84_1 0.108(7) 0.070(5) 0.082(6) -0.013(4) 0.002(5) -0.003(5)
N134_1 0.092(5) 0.094(6) 0.087(6) 0.010(5) -0.008(5) 0.000(5)
N174_1 0.117(7) 0.122(7) 0.076(5) 0.046(5) -0.033(5) -0.056(6)
N183_1 0.070(5) 0.108(6) 0.073(5) -0.011(5) -0.011(5) 0.025(5)
O2P_1 0.059(4) 0.101(5) 0.078(4) 0.050(4) 0.024(3) 0.023(4)
O2R_1 0.067(4) 0.056(3) 0.048(3) 0.019(3) 0.000(3) 0.000(3)
O3P_1 0.070(4) 0.134(6) 0.072(4) 0.011(4) 0.007(3) 0.030(4)
O4P_1 0.073(5) 0.137(6) 0.094(5) 0.016(5) 0.002(4) -0.029(5)
O4R_1 0.089(5) 0.058(4) 0.093(5) 0.020(3) 0.032(4) 0.002(3)
O5P_1 0.190(8) 0.071(4) 0.091(5) 0.032(4) 0.035(6) -0.014(5)
O5R_1 0.098(6) 0.098(6) 0.137(7) 0.036(5) 0.022(5) -0.007(5)
O23_1 0.122(7) 0.080(5) 0.157(8) 0.003(5) 0.047(6) 0.014(5)
O34_1 0.103(6) 0.129(6) 0.132(7) -0.035(6) 0.011(6) 0.020(5)
O73_1 0.076(4) 0.055(3) 0.052(4) -0.004(3) 0.006(3) -0.013(3)
O84_1 0.076(4) 0.058(4) 0.068(4) -0.007(3) -0.001(4) 0.001(3)
O134_1 0.076(5) 0.076(5) 0.076(5) 0.005(4) -0.019(4) -0.018(4)
O174_1 0.107(6) 0.188(8) 0.096(6) 0.013(6) -0.017(5) -0.062(6)
O183_1 0.056(4) 0.104(5) 0.061(4) -0.007(4) -0.003(3) 0.010(4)
Cl1_1 0.079(3) 0.128(3) 0.066(2) 0.023(2) -0.019(2) -0.043(2)
P1_1 0.0432(14) 0.0751(16) 0.0634(16) 0.0294(14) 0.0076(12) -0.0001(12)
Co1_1 0.0323(7) 0.0646(9) 0.0376(7) 0.0075(7) 0.0044(6) -0.0050(6)
C1VA_1 0.063(5) 0.085(5) 0.051(4) 0.015(4) -0.003(4) -0.011(5)
C2VA_1 0.073(5) 0.092(5) 0.058(4) 0.013(4) -0.010(4) -0.013(5)
Cl1A_1 0.103(6) 0.101(5) 0.061(5) 0.013(4) -0.014(4) -0.021(5)
C13A_1 0.046(8) 0.036(8) 0.050(7) -0.007(6) -0.006(6) -0.002(6)
N13A_1 0.045(8) 0.036(8) 0.049(7) -0.005(6) -0.010(6) -0.009(6)
O13A_1 0.046(8) 0.037(7) 0.050(7) -0.004(6) 0.006(6) -0.004(6)
C17C_1 0.077(6) 0.084(7) 0.101(7) 0.024(5) 0.001(5) 0.000(6)
C17D_1 0.079(10) 0.101(11) 0.085(11) 0.020(8) 0.009(8) 0.002(8)
C1_2 0.033(4) 0.044(4) 0.041(4) -0.003(3) 0.001(3) -0.003(3)
C1A_2 0.040(4) 0.038(4) 0.043(4) -0.006(3) -0.004(3) 0.002(3)
C1R_2 0.047(4) 0.039(4) 0.034(4) -0.010(3) 0.005(3) 0.005(3)
C1V_2 0.039(4) 0.044(4) 0.038(4) 0.003(3) 0.001(3) 0.001(3)
C2_2 0.039(4) 0.050(4) 0.049(4) -0.001(4) -0.002(3) -0.006(3)
C2A_2 0.058(5) 0.051(4) 0.054(5) -0.005(4) -0.011(4) -0.003(4)
C2B_2 0.041(4) 0.040(4) 0.034(4) -0.004(3) 0.001(3) 0.005(3)
C2R_2 0.051(4) 0.057(4) 0.037(4) -0.001(3) -0.002(3) 0.002(4)
C2V_2 0.064(6) 0.063(5) 0.044(5) -0.010(4) 0.007(4) 0.003(4)
C3_2 0.046(4) 0.044(4) 0.048(5) -0.003(3) -0.002(4) -0.007(3)
C3R_2 0.068(5) 0.048(4) 0.047(5) 0.008(4) 0.004(4) 0.012(4)
C4_2 0.041(4) 0.038(4) 0.041(4) -0.004(3) 0.010(3) -0.006(3)
C4B_2 0.041(4) 0.044(4) 0.040(4) 0.000(3) 0.009(4) 0.003(3)
C4R_2 0.045(4) 0.066(5) 0.060(5) 0.023(4) -0.002(4) -0.010(4)
C5_2 0.048(4) 0.037(4) 0.038(4) 0.001(3) 0.004(3) -0.007(3)
C5B_2 0.062(5) 0.046(4) 0.049(4) -0.011(4) -0.003(4) -0.001(4)
C5R_2 0.068(5) 0.118(7) 0.098(7) 0.037(6) 0.019(5) 0.009(6)
C6_2 0.051(4) 0.036(4) 0.040(4) 0.000(3) 0.009(3) -0.005(3)
C6B_2 0.054(5) 0.044(4) 0.041(4) -0.004(3) -0.001(4) 0.013(4)
C7_2 0.049(4) 0.040(4) 0.046(4) 0.001(3) -0.005(4) -0.002(3)
C7A_2 0.071(6) 0.044(4) 0.058(5) 0.005(4) -0.001(5) -0.004(4)
C7B_2 0.043(5) 0.047(4) 0.038(4) -0.002(3) -0.002(3) 0.008(3)
C8_2 0.055(4) 0.041(4) 0.059(5) 0.008(4) 0.006(4) 0.000(3)
C8B_2 0.036(4) 0.039(3) 0.041(4) 0.002(3) -0.007(3) 0.008(3)
C9_2 0.048(4) 0.035(3) 0.045(4) -0.005(3) 0.002(4) -0.004(3)
C9B_2 0.037(4) 0.041(3) 0.038(4) -0.005(3) 0.000(3) 0.005(3)
C10_2 0.033(4) 0.040(3) 0.037(4) 0.001(3) 0.002(3) 0.004(3)
C10B_2 0.075(6) 0.052(4) 0.072(6) -0.002(4) 0.012(5) 0.000(4)
C11_2 0.034(4) 0.040(3) 0.039(4) -0.008(3) 0.007(3) -0.001(3)
C11B_2 0.087(7) 0.056(5) 0.062(5) -0.022(4) 0.009(5) 0.004(5)
C12_2 0.037(4) 0.034(4) 0.049(4) 0.003(3) -0.001(3) 0.003(3)
C12A_2 0.043(4) 0.045(4) 0.066(5) 0.004(4) -0.004(4) -0.004(3)
C12B_2 0.065(5) 0.043(4) 0.048(4) 0.001(4) -0.008(4) -0.004(4)
C13_2 0.035(4) 0.040(4) 0.039(4) 0.001(3) 0.000(3) -0.007(3)
C14_2 0.033(3) 0.034(3) 0.028(4) -0.003(3) 0.007(3) 0.005(3)
C15_2 0.031(3) 0.044(4) 0.027(4) -0.004(3) 0.005(3) -0.005(3)
C16_2 0.035(4) 0.035(3) 0.029(4) -0.004(3) 0.007(3) 0.003(3)
C17_2 0.032(4) 0.044(4) 0.035(4) 0.001(3) 0.004(3) -0.003(3)
C17B_2 0.035(4) 0.039(4) 0.052(4) -0.005(3) 0.003(4) 0.004(3)
C18_2 0.039(4) 0.040(4) 0.038(4) 0.001(3) 0.001(3) 0.000(3)
C19_2 0.034(4) 0.040(3) 0.033(4) 0.000(3) 0.006(3) 0.003(3)
C21_2 0.039(4) 0.048(4) 0.054(4) 0.001(4) 0.006(4) 0.002(3)
C22_2 0.048(5) 0.066(5) 0.061(5) -0.004(4) -0.004(4) -0.008(4)
C31_2 0.042(4) 0.046(4) 0.052(5) -0.008(4) -0.007(4) -0.001(3)
C32_2 0.057(5) 0.058(5) 0.083(6) -0.025(5) -0.002(5) -0.010(4)
C33_2 0.048(5) 0.061(5) 0.075(6) -0.024(4) -0.006(4) -0.005(4)
C51_2 0.067(6) 0.051(5) 0.056(5) 0.013(4) -0.003(5) -0.018(4)
C71_2 0.042(4) 0.058(5) 0.048(4) 0.005(4) 0.005(3) -0.006(4)
C72_2 0.053(5) 0.053(5) 0.051(4) 0.002(4) 0.004(4) 0.000(4)
C81_2 0.085(6) 0.053(5) 0.087(6) -0.007(5) 0.020(5) 0.010(5)
C82_2 0.087(7) 0.078(6) 0.090(6) -0.004(6) -0.009(5) 0.002(5)
C83_2 0.101(7) 0.095(7) 0.085(6) -0.002(6) 0.000(6) 0.012(6)
C131_2 0.035(4) 0.043(4) 0.049(4) 0.005(3) -0.006(3) 0.006(3)
C132_2 0.050(5) 0.042(4) 0.047(5) 0.004(4) 0.000(4) 0.002(4)
C133_2 0.062(5) 0.059(5) 0.050(5) 0.007(4) 0.010(4) 0.001(4)
C151_2 0.039(4) 0.034(3) 0.039(4) -0.010(3) -0.003(4) 0.002(3)
C171_2 0.046(5) 0.041(4) 0.049(4) 0.006(3) -0.010(4) -0.006(3)
C172_2 0.051(5) 0.063(5) 0.044(4) 0.008(4) 0.002(4) -0.011(4)
C173_2 0.064(6) 0.068(5) 0.064(5) 0.002(4) 0.011(5) -0.022(5)
C175_2 0.073(6) 0.069(5) 0.066(5) 0.011(4) 0.018(5) -0.001(5)
C176_2 0.074(6) 0.061(5) 0.064(5) 0.013(4) 0.013(5) 0.001(4)
C177_2 0.074(6) 0.058(5) 0.075(6) 0.003(5) 0.014(5) -0.006(4)
C181_2 0.037(4) 0.045(4) 0.054(5) 0.009(4) 0.003(4) -0.005(3)
C182_2 0.043(5) 0.062(5) 0.068(5) 0.013(4) -0.007(4) -0.009(4)
N1_2 0.039(3) 0.035(3) 0.037(3) -0.005(3) 0.002(3) -0.005(3)
N1B_2 0.043(4) 0.038(3) 0.037(3) 0.001(3) 0.003(3) 0.007(3)
N2_2 0.035(3) 0.040(3) 0.034(3) -0.005(3) -0.004(3) -0.003(2)
N3_2 0.036(3) 0.037(3) 0.036(3) -0.003(3) 0.006(3) -0.003(2)
N3B_2 0.040(4) 0.035(3) 0.037(3) -0.001(2) 0.001(3) 0.003(3)
N4_2 0.031(3) 0.036(3) 0.032(3) -0.005(3) 0.003(3) -0.004(2)
N23_2 0.032(4) 0.062(4) 0.065(5) -0.005(4) -0.002(3) -0.013(3)
N34_2 0.060(5) 0.057(4) 0.070(5) -0.023(4) 0.001(4) 0.003(4)
N73_2 0.096(6) 0.093(6) 0.078(6) 0.034(5) -0.019(5) -0.035(5)
N84_2 0.130(8) 0.120(7) 0.092(5) -0.017(6) -0.015(6) 0.026(6)
N134_2 0.095(6) 0.056(4) 0.063(5) 0.009(4) 0.019(4) -0.002(4)
N174_2 0.088(6) 0.062(4) 0.062(4) 0.008(4) 0.022(4) -0.013(4)
N183_2 0.041(4) 0.059(4) 0.080(5) 0.018(4) -0.007(4) -0.001(3)
O2P_2 0.072(4) 0.065(4) 0.064(4) 0.016(3) 0.015(3) 0.037(3)
O2R_2 0.044(3) 0.090(4) 0.051(4) 0.012(3) 0.004(3) 0.015(3)
O3P_2 0.066(4) 0.050(3) 0.066(4) 0.015(3) 0.007(3) 0.001(3)
O4P_2 0.086(5) 0.089(5) 0.108(6) -0.007(5) 0.031(4) 0.000(4)
O4R_2 0.045(3) 0.056(3) 0.046(3) 0.011(3) -0.002(3) -0.001(3)
O5P_2 0.098(5) 0.059(4) 0.111(5) 0.017(4) -0.019(5) 0.018(4)
O5R_2 0.183(9) 0.166(8) 0.198(10) -0.018(7) 0.030(8) 0.037(8)
O23_2 0.061(4) 0.054(3) 0.094(5) -0.006(3) 0.009(4) -0.008(3)
O34_2 0.069(4) 0.057(4) 0.094(5) -0.024(4) -0.018(4) -0.005(3)
O73_2 0.061(4) 0.074(4) 0.065(4) 0.013(3) -0.013(3) -0.015(3)
O84_2 0.120(6) 0.092(5) 0.114(6) 0.016(5) 0.007(5) 0.033(5)
O134_2 0.049(4) 0.086(4) 0.064(4) 0.019(4) 0.005(3) 0.006(3)
O174_2 0.139(7) 0.135(7) 0.089(5) 0.004(5) 0.000(5) -0.075(6)
O183_2 0.067(4) 0.089(5) 0.062(4) 0.020(4) -0.001(3) -0.009(4)
Cl2_2 0.0792(17) 0.0544(13) 0.0575(14) -0.0070(11) 0.0140(13) -0.0086(12)
P2_2 0.0662(17) 0.0620(15) 0.0583(16) 0.0237(13) 0.0120(14) 0.0113(13)
Co2_2 0.0344(7) 0.0320(6) 0.0330(7) -0.0030(5) 0.0021(6) -0.0023(5)
C1_3 0.027(3) 0.033(3) 0.049(4) -0.004(3) 0.000(3) 0.000(3)
C1A_3 0.036(4) 0.042(4) 0.040(4) -0.001(3) 0.001(3) -0.003(3)
C1R_3 0.032(4) 0.041(4) 0.039(4) 0.010(3) -0.006(3) -0.003(3)
C1V_3 0.039(4) 0.034(4) 0.034(3) -0.001(3) -0.005(3) -0.007(3)
C2_3 0.032(4) 0.036(4) 0.065(5) -0.004(3) -0.005(4) 0.006(3)
C2A_3 0.039(5) 0.059(5) 0.082(5) -0.017(4) 0.000(4) 0.011(4)
C2B_3 0.030(4) 0.035(4) 0.040(4) 0.000(3) -0.001(3) -0.006(3)
C2R_3 0.031(4) 0.050(4) 0.032(4) 0.005(3) 0.004(3) -0.003(3)
C2V_3 0.046(5) 0.066(5) 0.048(4) 0.008(4) -0.002(4) -0.010(4)
C3_3 0.037(4) 0.045(4) 0.061(5) -0.002(4) 0.008(4) 0.007(3)
C3R_3 0.026(4) 0.047(4) 0.046(4) 0.007(3) -0.004(3) -0.002(3)
C4_3 0.031(4) 0.036(3) 0.034(4) 0.002(3) -0.004(3) 0.000(3)
C4B_3 0.028(3) 0.032(4) 0.040(4) -0.001(3) -0.007(3) -0.001(3)
C4R_3 0.038(4) 0.072(5) 0.052(5) -0.008(4) -0.018(4) 0.016(4)
C5_3 0.022(3) 0.043(4) 0.039(4) 0.007(3) -0.002(3) -0.006(3)
C5B_3 0.037(4) 0.031(4) 0.035(4) -0.002(3) -0.002(3) -0.001(3)
C5R_3 0.068(6) 0.068(5) 0.077(6) -0.012(5) -0.022(5) 0.017(4)
C6_3 0.023(3) 0.045(3) 0.031(4) 0.006(3) 0.001(3) -0.004(3)
C6B_3 0.041(4) 0.042(4) 0.037(4) -0.007(3) 0.000(3) -0.001(3)
C7_3 0.030(4) 0.045(4) 0.033(4) -0.001(3) -0.006(3) -0.005(3)
C7A_3 0.031(4) 0.054(5) 0.045(4) -0.005(4) -0.001(3) -0.003(3)
C7B_3 0.036(4) 0.035(4) 0.028(4) -0.002(3) -0.002(3) -0.006(3)
C8_3 0.035(4) 0.042(4) 0.039(4) 0.004(3) -0.006(3) -0.009(3)
C8B_3 0.028(3) 0.033(4) 0.050(4) 0.000(3) -0.005(3) -0.008(3)
C9_3 0.035(4) 0.042(4) 0.035(4) 0.005(3) 0.001(3) 0.001(3)
C9B_3 0.035(3) 0.038(4) 0.031(4) -0.003(3) -0.001(3) -0.007(3)
C10_3 0.037(4) 0.045(4) 0.060(5) 0.000(4) 0.004(4) -0.002(3)
C10B_3 0.039(4) 0.050(4) 0.038(4) 0.005(4) 0.004(3) 0.004(4)
C11_3 0.034(4) 0.045(4) 0.053(5) -0.006(4) 0.002(4) -0.002(3)
C11B_3 0.041(4) 0.047(4) 0.037(4) -0.001(3) 0.004(3) 0.005(4)
C12_3 0.043(4) 0.052(4) 0.092(6) -0.012(4) 0.005(4) -0.003(4)
C12A_3 0.049(5) 0.046(4) 0.113(7) -0.012(5) -0.001(5) 0.008(4)
C12B_3 0.045(5) 0.087(6) 0.079(5) -0.033(5) 0.004(5) -0.012(5)
C13_3 0.032(4) 0.061(4) 0.071(5) -0.015(4) 0.008(4) 0.001(3)
C14_3 0.037(4) 0.045(4) 0.044(4) -0.004(3) 0.001(4) -0.006(3)
C15_3 0.025(3) 0.045(4) 0.047(4) 0.003(3) 0.002(3) -0.004(3)
C16_3 0.025(3) 0.039(3) 0.031(4) 0.004(3) -0.001(3) -0.001(3)
C17_3 0.026(3) 0.044(4) 0.035(4) 0.009(3) 0.000(3) -0.006(3)
C17B_3 0.039(4) 0.038(4) 0.037(4) 0.005(3) 0.004(3) -0.005(3)
C18_3 0.032(4) 0.037(3) 0.035(4) 0.001(3) -0.001(3) -0.007(3)
C19_3 0.025(3) 0.037(3) 0.037(4) 0.005(3) 0.000(3) 0.000(3)
C21_3 0.041(4) 0.049(4) 0.070(5) 0.015(4) -0.014(4) -0.008(3)
C22_3 0.042(5) 0.057(5) 0.092(6) 0.014(5) 0.001(5) -0.008(4)
C31_3 0.036(4) 0.050(4) 0.059(5) -0.012(4) 0.006(4) -0.005(3)
C32_3 0.055(5) 0.053(5) 0.095(7) -0.019(5) 0.023(5) -0.002(4)
C33_3 0.037(4) 0.045(4) 0.064(5) -0.004(4) -0.002(4) 0.004(3)
C51_3 0.033(4) 0.062(5) 0.063(5) -0.001(4) -0.010(4) 0.008(4)
C71_3 0.036(4) 0.050(4) 0.038(4) 0.005(3) -0.005(3) -0.003(3)
C72_3 0.051(5) 0.055(4) 0.037(4) 0.002(4) -0.004(4) -0.011(4)
C81_3 0.041(4) 0.055(4) 0.046(5) 0.004(4) -0.004(4) -0.010(4)
C82_3 0.053(5) 0.053(4) 0.067(5) 0.016(4) -0.004(4) -0.004(4)
C83_3 0.046(5) 0.049(4) 0.063(5) 0.020(4) 0.000(4) -0.003(4)
C131_3 0.065(6) 0.053(5) 0.089(6) 0.004(5) 0.007(5) 0.000(4)
C132_3 0.073(6) 0.067(6) 0.125(8) -0.011(6) -0.016(5) 0.021(4)
C133_3 0.098(6) 0.080(7) 0.100(7) 0.011(6) 0.004(6) 0.012(5)
C151_3 0.027(3) 0.040(4) 0.046(4) 0.000(4) 0.000(3) 0.001(3)
C171_3 0.036(4) 0.041(4) 0.040(4) 0.000(3) 0.000(3) -0.006(3)
C172_3 0.041(4) 0.048(4) 0.030(4) 0.001(3) -0.001(3) 0.004(3)
C173_3 0.043(5) 0.067(5) 0.049(4) 0.014(4) -0.002(4) 0.006(4)
C175_3 0.055(5) 0.088(6) 0.064(5) 0.034(5) -0.015(4) -0.019(5)
C176_3 0.033(4) 0.065(5) 0.059(5) 0.019(4) -0.007(3) -0.006(4)
C177_3 0.055(5) 0.097(7) 0.073(6) 0.033(5) -0.017(5) -0.011(5)
C181_3 0.040(4) 0.036(4) 0.050(4) -0.001(4) 0.000(4) -0.003(3)
C182_3 0.040(4) 0.043(4) 0.054(5) -0.009(4) -0.001(4) -0.005(3)
N1_3 0.027(3) 0.036(3) 0.037(3) -0.001(3) -0.006(3) -0.004(2)
N1B_3 0.028(3) 0.046(3) 0.042(3) 0.006(3) -0.006(3) -0.004(3)
N2_3 0.026(3) 0.041(3) 0.032(3) -0.002(3) 0.000(3) -0.005(2)
N3_3 0.030(3) 0.039(3) 0.050(4) -0.003(3) -0.003(3) 0.001(2)
N3B_3 0.029(3) 0.037(3) 0.040(3) -0.002(3) -0.005(3) -0.004(3)
N4_3 0.028(3) 0.033(3) 0.025(3) -0.004(2) -0.003(2) -0.004(2)
N23_3 0.063(5) 0.064(5) 0.104(6) 0.018(5) -0.016(5) 0.006(4)
N34_3 0.049(4) 0.065(4) 0.057(4) -0.007(4) 0.011(4) -0.010(4)
N73_3 0.054(4) 0.062(4) 0.047(4) 0.001(4) -0.010(3) -0.011(3)
N84_3 0.053(4) 0.057(4) 0.076(5) -0.001(4) 0.002(4) 0.001(4)
N134_3 0.104(7) 0.103(7) 0.128(7) -0.011(6) 0.003(6) 0.004(6)
N174_3 0.043(4) 0.079(5) 0.046(4) 0.019(3) -0.016(3) -0.024(4)
N183_3 0.042(4) 0.055(4) 0.069(5) -0.005(4) -0.004(4) -0.009(3)
O2P_3 0.031(3) 0.057(3) 0.050(3) 0.006(3) -0.001(2) -0.012(2)
O2R_3 0.048(3) 0.038(3) 0.039(3) 0.012(2) -0.002(3) -0.003(2)
O3P_3 0.045(3) 0.063(4) 0.057(4) 0.007(3) -0.008(3) -0.011(3)
O4P_3 0.065(4) 0.062(3) 0.044(3) 0.007(3) 0.000(3) 0.003(3)
O4R_3 0.035(3) 0.047(3) 0.056(3) -0.006(3) -0.012(3) 0.003(2)
O5P_3 0.060(4) 0.059(3) 0.061(4) 0.012(3) -0.016(3) -0.006(3)
O5R_3 0.105(6) 0.063(4) 0.105(6) 0.009(4) -0.040(5) 0.005(4)
O23_3 0.112(6) 0.070(4) 0.126(7) 0.020(5) 0.004(5) -0.003(4)
O34_3 0.053(4) 0.071(4) 0.083(5) -0.021(4) 0.007(3) -0.015(3)
O73_3 0.111(6) 0.065(4) 0.060(4) -0.007(3) -0.024(4) 0.001(4)
O84_3 0.052(4) 0.082(4) 0.077(4) 0.001(4) -0.010(3) -0.005(3)
O134_3 0.112(6) 0.113(6) 0.123(7) -0.004(5) 0.006(6) -0.007(5)
O174_3 0.086(5) 0.167(7) 0.061(4) 0.013(5) -0.002(4) 0.066(5)
O183_3 0.066(4) 0.067(4) 0.049(3) -0.009(3) -0.003(3) 0.003(3)
Cl3_3 0.0524(15) 0.112(2) 0.0551(14) 0.0091(15) 0.0088(12) 0.0081(14)
P3_3 0.0382(12) 0.0557(13) 0.0424(12) 0.0060(10) -0.0057(10) -0.0120(10)
Co3_3 0.0241(6) 0.0358(6) 0.0335(6) -0.0014(5) -0.0001(5) -0.0009(5)
C1_4 0.080(6) 0.121(5) 0.042(5) -0.011(5) 0.009(4) 0.038(5)
C1A_4 0.075(6) 0.125(8) 0.045(5) 0.003(5) 0.015(4) 0.033(6)
C1R_4 0.057(5) 0.043(4) 0.052(5) 0.008(3) -0.012(4) -0.002(3)
C1V_4 0.072(6) 0.092(6) 0.045(4) 0.014(4) 0.000(4) 0.033(5)
C2_4 0.087(6) 0.141(6) 0.058(5) 0.001(5) 0.008(4) 0.056(5)
C2A_4 0.096(7) 0.165(9) 0.071(6) 0.003(6) 0.017(5) 0.063(7)
C2B_4 0.061(5) 0.055(4) 0.046(4) 0.006(4) 0.009(4) 0.012(4)
C2R_4 0.056(5) 0.042(4) 0.045(4) -0.005(3) -0.003(4) 0.005(3)
C2V_4 0.082(7) 0.087(6) 0.046(5) 0.009(4) 0.001(5) 0.019(5)
C3_4 0.102(7) 0.133(6) 0.081(6) 0.000(5) -0.002(5) 0.061(5)
C3R_4 0.045(4) 0.045(4) 0.044(4) 0.005(3) -0.008(3) -0.003(3)
C4_4 0.094(6) 0.110(6) 0.060(6) 0.005(5) -0.006(5) 0.055(5)
C4B_4 0.076(6) 0.063(4) 0.050(5) 0.006(4) 0.009(4) 0.030(5)
C4R_4 0.038(4) 0.052(4) 0.057(5) 0.003(4) 0.004(4) 0.000(3)
C5_4 0.115(7) 0.088(6) 0.070(6) -0.004(5) -0.006(5) 0.053(5)
C5B_4 0.067(6) 0.064(5) 0.062(5) 0.004(4) 0.009(4) 0.023(5)
C5R_4 0.061(6) 0.081(6) 0.097(7) 0.019(6) 0.006(5) 0.021(5)
C6_4 0.114(6) 0.080(5) 0.057(5) 0.003(5) -0.008(5) 0.040(5)
C6B_4 0.066(6) 0.063(4) 0.053(5) 0.004(4) 0.015(4) 0.012(4)
C7_4 0.119(6) 0.064(5) 0.057(5) -0.005(4) -0.012(5) 0.028(5)
C7A_4 0.138(9) 0.074(5) 0.073(6) -0.013(5) -0.019(6) 0.033(6)
C7B_4 0.038(5) 0.058(4) 0.058(5) 0.006(4) 0.003(4) 0.001(4)
C8_4 0.119(6) 0.059(5) 0.064(6) 0.007(5) -0.011(5) 0.022(4)
C8B_4 0.047(5) 0.057(4) 0.047(4) 0.008(3) 0.007(4) 0.010(4)
C9_4 0.093(6) 0.065(5) 0.064(6) 0.001(5) -0.011(5) 0.023(4)
C9B_4 0.061(5) 0.063(4) 0.042(4) 0.010(4) 0.018(4) 0.009(4)
C10_4 0.087(6) 0.054(4) 0.067(6) 0.010(5) 0.005(5) 0.010(4)
C10B_4 0.104(8) 0.066(5) 0.078(7) 0.007(5) 0.004(6) 0.030(5)
C11_4 0.063(5) 0.052(4) 0.077(6) 0.006(4) 0.005(5) 0.013(4)
C11B_4 0.071(6) 0.068(5) 0.085(6) -0.015(5) -0.002(5) 0.024(5)
C12_4 0.071(5) 0.053(5) 0.096(6) 0.016(5) 0.017(5) 0.005(4)
C12A_4 0.076(5) 0.086(7) 0.168(9) 0.021(7) 0.011(6) 0.003(5)
C12B_4 0.112(8) 0.084(7) 0.089(5) 0.017(5) 0.052(6) 0.015(6)
C13_4 0.052(4) 0.050(4) 0.057(5) 0.011(4) 0.013(4) 0.010(3)
C14_4 0.051(4) 0.065(4) 0.042(5) 0.003(4) 0.000(4) 0.012(3)
C15_4 0.046(4) 0.072(4) 0.035(4) 0.013(4) 0.002(4) 0.013(4)
C16_4 0.047(4) 0.093(5) 0.032(4) 0.009(4) -0.001(4) 0.011(4)
C17_4 0.054(5) 0.102(5) 0.038(4) 0.000(4) -0.007(4) 0.001(4)
C17B_4 0.068(6) 0.111(7) 0.049(5) 0.002(5) -0.014(5) 0.002(5)
C18_4 0.049(5) 0.128(6) 0.053(5) -0.005(5) 0.001(4) 0.014(4)
C19_4 0.055(5) 0.117(5) 0.056(5) 0.001(5) -0.002(4) 0.027(4)
C21_4 0.092(7) 0.154(8) 0.076(6) 0.003(6) 0.000(5) 0.044(6)
C22_4 0.086(7) 0.134(8) 0.086(7) 0.021(6) 0.001(5) 0.029(6)
C31_4 0.124(8) 0.157(8) 0.093(7) -0.021(6) 0.013(7) 0.049(6)
C32_4 0.133(8) 0.119(6) 0.132(8) -0.026(6) -0.001(7) 0.037(6)
C33_4 0.092(5) 0.100(5) 0.092(6) -0.001(5) 0.014(5) 0.000(5)
C51_4 0.116(8) 0.108(7) 0.092(8) 0.015(6) -0.010(7) 0.055(6)
C71_4 0.098(6) 0.059(5) 0.063(5) -0.007(4) -0.011(4) 0.027(5)
C72_4 0.096(6) 0.058(5) 0.056(5) -0.003(4) -0.018(5) 0.027(5)
C81_4 0.138(7) 0.071(6) 0.085(7) 0.016(6) -0.026(6) 0.008(6)
C82_4 0.146(7) 0.127(9) 0.126(7) -0.024(7) -0.033(7) -0.001(8)
C83_4 0.131(9) 0.138(8) 0.144(9) -0.029(7) -0.010(7) 0.028(8)
C131_4 0.052(5) 0.064(5) 0.069(5) -0.001(4) -0.010(4) 0.004(4)
C132_4 0.046(5) 0.070(5) 0.073(6) 0.001(4) -0.002(4) -0.001(4)
C133_4 0.046(5) 0.055(5) 0.072(5) 0.016(4) -0.003(4) 0.006(4)
C151_4 0.052(5) 0.067(4) 0.067(6) 0.014(5) 0.000(5) 0.000(4)
C171_4 0.036(5) 0.106(6) 0.054(5) 0.011(5) -0.005(4) -0.020(4)
C172_4 0.059(6) 0.091(6) 0.053(5) 0.008(4) -0.011(4) -0.003(4)
C173_4 0.065(5) 0.065(5) 0.052(5) 0.000(4) 0.005(4) -0.011(4)
C175_4 0.116(8) 0.062(5) 0.119(7) -0.005(5) -0.027(6) 0.012(5)
C176_4 0.097(6) 0.037(4) 0.048(5) 0.002(3) 0.004(4) 0.009(4)
C177_4 0.113(8) 0.062(5) 0.067(6) 0.009(5) 0.008(6) 0.006(5)
C181_4 0.059(5) 0.133(7) 0.074(5) 0.001(5) -0.005(5) 0.006(5)
C182_4 0.101(5) 0.112(5) 0.083(5) 0.011(4) -0.003(4) 0.004(4)
N1_4 0.081(5) 0.101(5) 0.045(4) 0.001(4) 0.004(4) 0.044(4)
N1B_4 0.050(4) 0.048(3) 0.053(4) 0.007(3) -0.003(3) 0.001(3)
N2_4 0.089(5) 0.074(4) 0.048(4) 0.005(3) -0.007(4) 0.036(3)
N3_4 0.062(4) 0.065(4) 0.039(4) 0.008(3) 0.007(3) 0.018(3)
N3B_4 0.075(5) 0.069(4) 0.037(3) 0.004(3) 0.005(3) 0.020(4)
N4_4 0.054(4) 0.096(4) 0.039(4) 0.000(4) 0.005(3) 0.026(3)
N23_4 0.117(8) 0.127(7) 0.111(7) 0.021(6) 0.016(6) 0.025(6)
N34_4 0.090(7) 0.091(6) 0.093(7) 0.002(6) 0.015(5) 0.002(6)
N73_4 0.096(6) 0.048(4) 0.062(5) -0.004(4) -0.013(4) 0.017(4)
N84_4 0.131(9) 0.182(8) 0.164(9) -0.059(8) -0.028(7) 0.027(8)
N134_4 0.079(6) 0.077(5) 0.082(5) -0.012(5) 0.026(5) 0.003(4)
N174_4 0.067(5) 0.066(4) 0.058(5) 0.003(4) 0.005(4) -0.005(4)
N183_4 0.093(5) 0.117(5) 0.085(5) 0.012(4) -0.002(4) -0.003(4)
O2P_4 0.053(4) 0.046(3) 0.056(3) 0.009(3) -0.003(3) -0.010(3)
O2R_4 0.034(3) 0.069(4) 0.053(3) 0.007(3) 0.002(3) 0.015(3)
O3P_4 0.094(5) 0.051(3) 0.089(5) -0.013(3) 0.031(4) -0.018(3)
O4P_4 0.103(5) 0.058(4) 0.075(4) -0.008(3) 0.030(4) 0.000(4)
O4R_4 0.055(4) 0.063(3) 0.064(4) 0.020(3) 0.009(3) 0.003(3)
O5P_4 0.095(4) 0.060(4) 0.066(4) 0.006(3) 0.005(4) 0.007(3)
O5R_4 0.065(5) 0.161(8) 0.146(7) 0.027(6) -0.018(5) 0.007(5)
O23_4 0.062(4) 0.088(5) 0.087(5) -0.001(4) -0.013(4) 0.006(4)
O34_4 0.090(5) 0.101(5) 0.093(5) 0.002(5) 0.010(5) -0.003(5)
O73_4 0.104(5) 0.102(5) 0.073(5) 0.004(4) -0.007(4) 0.039(5)
O84_4 0.165(9) 0.191(8) 0.159(9) 0.017(7) -0.003(8) 0.024(8)
O134_4 0.119(6) 0.103(5) 0.098(6) -0.005(5) 0.004(5) -0.043(5)
O174_4 0.074(5) 0.069(4) 0.055(4) 0.003(4) -0.002(4) 0.002(4)
O183_4 0.093(5) 0.123(5) 0.093(5) 0.020(4) 0.000(4) 0.001(4)
Cl4_4 0.128(3) 0.103(2) 0.0474(15) -0.0019(15) -0.0121(17) 0.040(2)
P4_4 0.0777(18) 0.0357(11) 0.0578(15) -0.0012(11) 0.0133(14) -0.0044(11)
Co4_4 0.0719(11) 0.0845(11) 0.0352(8) 0.0066(8) 0.0036(8) 0.0397(9)
C33A_4 0.090(6) 0.103(5) 0.095(6) 0.002(5) 0.010(5) 0.002(5)
O34A_4 0.097(5) 0.110(5) 0.094(6) 0.004(5) 0.014(5) 0.005(5)
N34A_4 0.086(6) 0.095(5) 0.093(6) 0.001(5) 0.012(5) -0.006(5)
C17A_4 0.066(5) 0.068(5) 0.056(5) 0.004(4) 0.001(4) -0.006(4)
N17A_4 0.065(5) 0.072(5) 0.061(5) -0.006(4) 0.003(4) -0.003(4)
O17A_4 0.064(5) 0.063(5) 0.060(5) 0.003(4) 0.003(4) -0.005(4)
C18A_4 0.095(5) 0.111(5) 0.090(5) 0.013(4) 0.006(4) 0.004(5)
O18A_4 0.091(5) 0.107(6) 0.080(5) 0.024(5) 0.020(5) 0.019(5)
O1 0.079(5) 0.071(4) 0.094(5) 0.005(4) -0.010(4) 0.007(4)
O2 0.045(4) 0.073(4) 0.089(5) -0.011(4) 0.002(4) 0.009(3)
O3 0.063(4) 0.066(4) 0.060(4) 0.002(3) -0.017(3) -0.006(3)
O4 0.126(6) 0.065(4) 0.067(4) -0.013(4) -0.034(4) 0.016(4)
O5 0.096(5) 0.082(5) 0.096(5) 0.006(4) -0.034(5) -0.021(4)
O6 0.080(5) 0.135(7) 0.093(6) -0.007(5) -0.003(5) 0.000(5)
O7 0.149(8) 0.115(6) 0.169(8) -0.051(6) -0.070(7) 0.025(6)
O8 0.079(5) 0.150(7) 0.073(5) 0.011(5) 0.024(4) 0.021(5)
O9 0.091(5) 0.102(6) 0.104(6) -0.011(5) -0.027(5) -0.008(5)
O10 0.111(6) 0.111(6) 0.146(7) -0.014(6) -0.010(6) 0.011(5)
O11 0.136(7) 0.132(7) 0.150(8) -0.028(7) -0.001(7) 0.030(6)
O12 0.101(6) 0.073(4) 0.097(5) 0.012(4) -0.009(5) 0.013(4)
O13 0.092(5) 0.110(6) 0.082(5) 0.012(5) -0.012(4) 0.011(5)
O14 0.103(6) 0.088(5) 0.080(5) -0.006(4) 0.017(5) -0.004(5)
O15 0.100(6) 0.087(5) 0.072(5) 0.007(4) 0.013(4) 0.000(4)
O16 0.082(5) 0.117(6) 0.119(6) 0.030(5) -0.005(5) 0.001(5)
O17 0.123(7) 0.110(6) 0.135(7) 0.047(6) 0.029(6) 0.031(5)
O18 0.085(5) 0.099(5) 0.087(5) -0.003(5) -0.005(4) -0.004(4)
O19 0.113(6) 0.103(6) 0.121(6) -0.049(5) -0.027(6) -0.003(5)
O20 0.139(7) 0.083(5) 0.118(6) 0.023(5) 0.046(6) 0.018(5)
O21 0.104(6) 0.081(5) 0.111(6) 0.007(5) 0.022(5) 0.004(4)
O22 0.105(6) 0.135(7) 0.119(7) 0.005(6) -0.001(6) -0.028(6)
O23 0.085(5) 0.089(5) 0.086(5) -0.017(4) -0.003(4) 0.018(4)
O24 0.154(8) 0.126(7) 0.104(6) 0.031(6) -0.026(6) -0.024(6)
O25 0.087(5) 0.144(7) 0.089(5) -0.019(5) 0.006(5) -0.005(5)
O26 0.104(6) 0.142(7) 0.104(6) -0.006(6) -0.006(5) 0.009(6)
O27 0.148(8) 0.102(6) 0.110(6) -0.036(5) 0.013(6) -0.005(6)
O28 0.138(7) 0.132(7) 0.140(7) 0.027(6) 0.040(6) 0.049(6)
O29 0.116(7) 0.112(6) 0.145(7) 0.008(6) 0.014(6) -0.008(6)
O30 0.113(6) 0.113(6) 0.107(6) 0.013(5) -0.014(5) -0.017(5)
O31 0.141(8) 0.110(6) 0.161(8) 0.038(6) 0.004(7) -0.017(6)
O32 0.109(7) 0.163(8) 0.120(7) 0.026(6) -0.008(6) 0.004(6)
O33 0.114(7) 0.144(8) 0.189(9) 0.017(7) -0.031(7) -0.008(6)
O34 0.155(8) 0.141(8) 0.152(8) 0.023(7) -0.011(7) -0.023(7)
O35 0.158(8) 0.152(8) 0.150(8) -0.023(7) 0.004(7) -0.030(7)
O36 0.172(9) 0.166(9) 0.172(9) 0.008(8) 0.033(8) -0.023(8)
O37 0.170(9) 0.153(8) 0.179(9) 0.011(8) 0.005(8) -0.011(7)
O38 0.143(8) 0.191(9) 0.198(10) 0.007(8) 0.031(8) 0.025(8)
O39 0.206(10) 0.135(8) 0.143(8) 0.014(7) -0.016(8) -0.002(7)
O40 0.203(10) 0.194(10) 0.212(11) 0.022(9) 0.025(9) 0.019(8)
O41 0.200(10) 0.179(9) 0.170(9) -0.013(8) 0.038(8) -0.038(8)
O42 0.173(9) 0.114(7) 0.163(8) 0.017(7) 0.039(7) -0.024(7)
O43 0.223(11) 0.204(11) 0.193(10) 0.010(9) 0.014(9) 0.017(9)
O44 0.174(9) 0.188(9) 0.146(8) 0.006(8) -0.019(8) 0.028(8)
O45 0.225(9) 0.112(6) 0.124(7) 0.028(6) -0.064(7) -0.047(7)
O46 0.179(10) 0.211(10) 0.196(10) 0.038(9) -0.006(8) -0.019(8)
O47 0.168(9) 0.174(9) 0.179(9) 0.039(8) 0.023(8) 0.025(8)
O48 0.219(11) 0.232(11) 0.186(10) 0.005(9) -0.004(9) 0.032(9)
O49 0.169(9) 0.182(9) 0.220(10) 0.027(8) 0.000(8) -0.021(8)
O50 0.267(14) 0.266(14) 0.282(14) 0.005(10) -0.002(10) -0.014(10)
O51 0.230(11) 0.192(10) 0.208(11) -0.012(9) -0.014(9) 0.025(9)
O52 0.184(10) 0.228(11) 0.187(10) 0.019(9) -0.003(8) -0.016(9)
O53 0.222(11) 0.227(11) 0.231(12) -0.014(9) 0.003(9) -0.005(9)
O54 0.181(10) 0.256(12) 0.232(11) 0.020(9) -0.026(9) -0.006(9)
O55 0.181(9) 0.189(9) 0.160(9) 0.022(8) -0.037(8) -0.016(8)
O56 0.241(12) 0.205(11) 0.202(11) 0.025(9) 0.015(9) -0.019(9)
O57 0.257(13) 0.262(13) 0.255(13) 0.006(10) -0.005(10) -0.003(10)
O58 0.235(12) 0.228(12) 0.247(12) -0.001(9) 0.013(9) -0.027(9)
O59 0.288(16) 0.299(16) 0.330(16) -0.006(10) -0.004(10) 0.033(10)
O60 0.306(16) 0.316(16) 0.310(16) -0.008(10) -0.013(10) -0.003(10)
O61 0.078(8) 0.065(7) 0.085(9) 0.009(7) 0.007(7) 0.011(7)
O62 0.058(7) 0.085(8) 0.065(7) 0.001(6) 0.006(6) 0.002(6)
O63 0.114(10) 0.125(10) 0.089(9) -0.006(8) 0.008(8) 0.035(8)
O64 0.106(10) 0.118(10) 0.097(9) 0.001(8) 0.007(8) -0.015(8)
O65 0.100(9) 0.117(10) 0.113(10) -0.015(8) -0.005(8) -0.011(8)
O66 0.074(8) 0.093(8) 0.098(8) 0.011(7) -0.001(7) 0.009(7)
O67 0.095(7) 0.076(7) 0.075(8) -0.002(7) -0.010(7) 0.020(7)
O68 0.089(9) 0.092(8) 0.099(9) 0.011(7) -0.007(7) 0.004(7)
O69 0.108(8) 0.102(9) 0.100(9) -0.004(8) 0.008(8) -0.009(8)
O70 0.091(9) 0.101(9) 0.096(9) 0.010(7) -0.006(7) 0.012(7)
O71 0.087(7) 0.082(8) 0.079(8) 0.001(7) -0.003(7) 0.013(7)
O72 0.103(8) 0.085(8) 0.106(9) 0.005(7) 0.015(8) -0.012(7)
O73 0.114(10) 0.120(10) 0.116(8) -0.006(8) -0.001(8) -0.011(8)
O74 0.081(8) 0.095(8) 0.078(7) -0.008(7) 0.011(6) -0.023(7)
O75 0.108(11) 0.134(11) 0.122(11) 0.033(8) 0.010(9) -0.013(9)
O76 0.171(14) 0.158(13) 0.173(14) -0.006(10) 0.009(10) -0.007(10)

loop_
_atom_type_symbol
_atom_type_description
_atom_type_scat_dispersion_real
_atom_type_scat_dispersion_imag
_atom_type_scat_source
C C 0.0181 0.0091 'International Tables Vol C Tables 4.2.6.8 and 6.1.1.4'
H H 0.0000 0.0000 'International Tables Vol C Tables 4.2.6.8 and 6.1.1.4'
N N 0.0311 0.0180 'International Tables Vol C Tables 4.2.6.8 and 6.1.1.4'
O O 0.0492 0.0322 'International Tables Vol C Tables 4.2.6.8 and 6.1.1.4'
P P 0.2955 0.4335 'International Tables Vol C Tables 4.2.6.8 and 6.1.1.4'
Cl Cl 0.3639 0.7018 'International Tables Vol C Tables 4.2.6.8 and 6.1.1.4'
Co Co -2.3653 3.6143 'International Tables Vol C Tables 4.2.6.8 and 6.1.1.4'

loop_
_geom_angle_atom_site_label_1
_geom_angle_atom_site_label_2
_geom_angle_atom_site_label_3
_geom_angle
N1_1 C1_1 C1A_1 111.6(6)
N1_1 C1_1 C19_1 101.6(5)
C1A_1 C1_1 C19_1 108.3(6)
N1_1 C1_1 C2_1 101.3(5)
C1A_1 C1_1 C2_1 113.1(6)
C19_1 C1_1 C2_1 120.1(6)
C1_1 C1A_1 H1_1 109.5
C1_1 C1A_1 H2_1 109.5
H1_1 C1A_1 H2_1 109.5
C1_1 C1A_1 H3_1 109.5
H1_1 C1A_1 H3_1 109.5
H2_1 C1A_1 H3_1 109.5
N1B_1 C1RC_1 O4R_1 107.6(6)
N1B_1 C1RC_1 C2R_1 114.0(6)
O4R_1 C1RC_1 C2R_1 107.1(6)
N1B_1 C1RC_1 H4_1 109.3
O4R_1 C1RC_1 H4_1 109.3
C2R_1 C1RC_1 H4_1 109.3
C2V_1 C1V_1 Co1_1 140.1(9)
C2V_1 C1V_1 H5_1 109.9
Co1_1 C1V_1 H5_1 109.9
C2A_1 C2_1 C3_1 115.2(7)
C2A_1 C2_1 C21_1 109.4(7)
C3_1 C2_1 C21_1 107.4(6)
C2A_1 C2_1 C1_1 113.0(6)
C3_1 C2_1 C1_1 102.6(5)
C21_1 C2_1 C1_1 108.9(6)
C2_1 C2A_1 H6_1 109.5
C2_1 C2A_1 H7_1 109.5
H6_1 C2A_1 H7_1 109.5
C2_1 C2A_1 H8_1 109.5
H6_1 C2A_1 H8_1 109.5
H7_1 C2A_1 H8_1 109.5
N3B_1 C2B_1 N1B_1 113.3(6)
N3B_1 C2B_1 H9_1 123.3
N1B_1 C2B_1 H9_1 123.3
O2R_1 C2R_1 C1RC_1 110.2(6)
O2R_1 C2R_1 C3R_1 110.5(6)
C1RC_1 C2R_1 C3R_1 98.0(5)
O2R_1 C2R_1 H10_1 112.4
C1RC_1 C2R_1 H10_1 112.4
C3R_1 C2R_1 H10_1 112.4
C1V_1 C2V_1 Cl1_1 126.7(10)
C1V_1 C2V_1 H11_1 116.6
Cl1_1 C2V_1 H11_1 116.6
C4_1 C3_1 C31_1 112.2(7)
C4_1 C3_1 C2_1 102.2(5)
C31_1 C3_1 C2_1 120.6(7)
C4_1 C3_1 H12_1 107.0
C31_1 C3_1 H12_1 107.0
C2_1 C3_1 H12_1 107.0
O2P_1 C3R_1 C4R_1 109.9(7)
O2P_1 C3R_1 C2R_1 108.9(6)
C4R_1 C3R_1 C2R_1 103.5(6)
O2P_1 C3R_1 H13_1 111.4
C4R_1 C3R_1 H13_1 111.4
C2R_1 C3R_1 H13_1 111.4
N1_1 C4_1 C5_1 125.0(6)
N1_1 C4_1 C3_1 111.9(6)
C5_1 C4_1 C3_1 123.1(6)
C5B_1 C4B_1 C9B_1 119.4(7)
C5B_1 C4B_1 H14_1 120.3
C9B_1 C4B_1 H14_1 120.3
O4R_1 C4R_1 C3R_1 105.0(6)
O4R_1 C4R_1 C5R_1 107.5(7)
C3R_1 C4R_1 C5R_1 114.7(9)
O4R_1 C4R_1 H15_1 109.8
C3R_1 C4R_1 H15_1 109.8
C5R_1 C4R_1 H15_1 109.8
C6_1 C5_1 C4_1 121.3(6)
C6_1 C5_1 C51_1 121.6(7)
C4_1 C5_1 C51_1 117.1(7)
C4B_1 C5B_1 C6B_1 120.3(6)
C4B_1 C5B_1 C10B_1 118.7(7)
C6B_1 C5B_1 C10B_1 121.0(7)
O5R_1 C5R_1 C4R_1 113.2(8)
O5R_1 C5R_1 H16_1 108.9
C4R_1 C5R_1 H16_1 108.9
O5R_1 C5R_1 H17_1 108.9
C4R_1 C5R_1 H17_1 108.9
H16_1 C5R_1 H17_1 107.8
C5_1 C6_1 N2_1 124.3(6)
C5_1 C6_1 C7_1 128.9(6)
N2_1 C6_1 C7_1 106.8(5)
C7B_1 C6B_1 C5B_1 120.9(6)
C7B_1 C6B_1 C11B_1 119.1(7)
C5B_1 C6B_1 C11B_1 119.8(7)
C7A_1 C7_1 C8_1 114.0(6)
C7A_1 C7_1 C6_1 118.0(6)
C8_1 C7_1 C6_1 100.5(5)
C7A_1 C7_1 C71_1 109.0(6)
C8_1 C7_1 C71_1 111.9(6)
C6_1 C7_1 C71_1 102.8(6)
C7_1 C7A_1 H18_1 109.5
C7_1 C7A_1 H19_1 109.5
H18_1 C7A_1 H19_1 109.5
C7_1 C7A_1 H20_1 109.5
H18_1 C7A_1 H20_1 109.5
H19_1 C7A_1 H20_1 109.5
C6B_1 C7B_1 C8B_1 118.1(7)
C6B_1 C7B_1 H21_1 120.9
C8B_1 C7B_1 H21_1 120.9
C9_1 C8_1 C7_1 100.9(5)
C9_1 C8_1 C81_1 108.7(6)
C7_1 C8_1 C81_1 114.3(7)
C9_1 C8_1 H22_1 110.8
C7_1 C8_1 H22_1 110.8
C81_1 C8_1 H22_1 110.8
C7B_1 C8B_1 C9B_1 122.7(6)
C7B_1 C8B_1 N1B_1 132.4(6)
C9B_1 C8B_1 N1B_1 104.8(5)
N2_1 C9_1 C10_1 126.3(6)
N2_1 C9_1 C8_1 110.8(6)
C10_1 C9_1 C8_1 122.8(6)
C8B_1 C9B_1 C4B_1 118.6(6)
C8B_1 C9B_1 N3B_1 110.4(5)
C4B_1 C9B_1 N3B_1 131.1(6)
C11_1 C10_1 C9_1 124.4(7)
C11_1 C10_1 H23_1 117.8
C9_1 C10_1 H23_1 117.8
C5B_1 C10B_1 H24_1 109.5
C5B_1 C10B_1 H25_1 109.5
H24_1 C10B_1 H25_1 109.5
C5B_1 C10B_1 H26_1 109.5
H24_1 C10B_1 H26_1 109.5
H25_1 C10B_1 H26_1 109.5
N3_1 C11_1 C10_1 125.4(6)
N3_1 C11_1 C12_1 111.9(5)
C10_1 C11_1 C12_1 122.5(6)
C6B_1 C11B_1 H27_1 109.5
C6B_1 C11B_1 H28_1 109.5
H27_1 C11B_1 H28_1 109.5
C6B_1 C11B_1 H29_1 109.5
H27_1 C11B_1 H29_1 109.5
H28_1 C11B_1 H29_1 109.5
C12B_1 C12_1 C12A_1 109.8(8)
C12B_1 C12_1 C11_1 107.3(7)
C12A_1 C12_1 C11_1 109.2(7)
C12B_1 C12_1 C13_1 110.1(7)
C12A_1 C12_1 C13_1 117.5(8)
C11_1 C12_1 C13_1 102.2(5)
C12_1 C12A_1 H30_1 109.5
C12_1 C12A_1 H31_1 109.5
H30_1 C12A_1 H31_1 109.5
C12_1 C12A_1 H32_1 109.5
H30_1 C12A_1 H32_1 109.5
H31_1 C12A_1 H32_1 109.5
C12_1 C12B_1 H33_1 109.5
C12_1 C12B_1 H34_1 109.5
H33_1 C12B_1 H34_1 109.5
C12_1 C12B_1 H35_1 109.5
H33_1 C12B_1 H35_1 109.5
H34_1 C12B_1 H35_1 109.5
C14_1 C13_1 C131_1 111.9(7)
C14_1 C13_1 C12_1 103.7(5)
C131_1 C13_1 C12_1 119.9(8)
C14_1 C13_1 H36_1 106.9
C131_1 C13_1 H36_1 106.9
C12_1 C13_1 H36_1 106.9
N3_1 C14_1 C15_1 126.7(6)
N3_1 C14_1 C13_1 110.9(6)
C15_1 C14_1 C13_1 122.4(6)
C14_1 C15_1 C16_1 120.2(6)
C14_1 C15_1 C151_1 119.8(7)
C16_1 C15_1 C151_1 119.9(6)
N4_1 C16_1 C15_1 122.7(6)
N4_1 C16_1 C17_1 111.7(5)
C15_1 C16_1 C17_1 125.5(6)
C16_1 C17_1 C171_1 117.6(6)
C16_1 C17_1 C17B_1 106.5(6)
C171_1 C17_1 C17B_1 108.9(6)
C16_1 C17_1 C18_1 99.3(5)
C171_1 C17_1 C18_1 112.3(6)
C17B_1 C17_1 C18_1 111.9(6)
C17_1 C17B_1 H37_1 109.5
C17_1 C17B_1 H38_1 109.5
H37_1 C17B_1 H38_1 109.5
C17_1 C17B_1 H39_1 109.5
H37_1 C17B_1 H39_1 109.5
H38_1 C17B_1 H39_1 109.5
C19_1 C18_1 C181_1 113.7(6)
C19_1 C18_1 C17_1 102.0(5)
C181_1 C18_1 C17_1 115.4(6)
C19_1 C18_1 H40_1 108.5
C181_1 C18_1 H40_1 108.5
C17_1 C18_1 H40_1 108.5
N4_1 C19_1 C18_1 102.3(5)
N4_1 C19_1 C1_1 106.5(5)
C18_1 C19_1 C1_1 122.6(6)
N4_1 C19_1 H41_1 108.2
C18_1 C19_1 H41_1 108.2
C1_1 C19_1 H41_1 108.2
C22_1 C21_1 C2_1 112.2(7)
C22_1 C21_1 H42_1 109.2
C2_1 C21_1 H42_1 109.2
C22_1 C21_1 H43_1 109.2
C2_1 C21_1 H43_1 109.2
H42_1 C21_1 H43_1 107.9
O23_1 C22_1 N23_1 122.9(9)
O23_1 C22_1 C21_1 120.0(8)
N23_1 C22_1 C21_1 117.0(8)
C32_1 C31_1 C3_1 111.2(8)
C32_1 C31_1 H44_1 109.4
C3_1 C31_1 H44_1 109.4
C32_1 C31_1 H45_1 109.4
C3_1 C31_1 H45_1 109.4
H44_1 C31_1 H45_1 108.0
C33_1 C32_1 C31_1 115.4(9)
C33_1 C32_1 H46_1 108.4
C31_1 C32_1 H46_1 108.4
C33_1 C32_1 H47_1 108.4
C31_1 C32_1 H47_1 108.4
H46_1 C32_1 H47_1 107.5
O34_1 C33_1 N34_1 122.7(10)
O34_1 C33_1 C32_1 119.8(9)
N34_1 C33_1 C32_1 117.0(9)
C5_1 C51_1 H48_1 109.5
C5_1 C51_1 H49_1 109.5
H48_1 C51_1 H49_1 109.5
C5_1 C51_1 H50_1 109.5
H48_1 C51_1 H50_1 109.5
H49_1 C51_1 H50_1 109.5
C72_1 C71_1 C7_1 112.8(6)
C72_1 C71_1 H51_1 109.0
C7_1 C71_1 H51_1 109.0
C72_1 C71_1 H52_1 109.0
C7_1 C71_1 H52_1 109.0
H51_1 C71_1 H52_1 107.8
O73_1 C72_1 N73_1 122.6(7)
O73_1 C72_1 C71_1 121.4(7)
N73_1 C72_1 C71_1 116.0(7)
C82_1 C81_1 C8_1 116.4(7)
C82_1 C81_1 H53_1 108.2
C8_1 C81_1 H53_1 108.2
C82_1 C81_1 H54_1 108.2
C8_1 C81_1 H54_1 108.2
H53_1 C81_1 H54_1 107.4
C81_1 C82_1 C83_1 112.3(7)
C81_1 C82_1 H55_1 109.2
C83_1 C82_1 H55_1 109.2
C81_1 C82_1 H56_1 109.2
C83_1 C82_1 H56_1 109.2
H55_1 C82_1 H56_1 107.9
O84_1 C83_1 N84_1 120.5(8)
O84_1 C83_1 C82_1 122.8(8)
N84_1 C83_1 C82_1 116.8(8)
C132_1 C131_1 C13_1 117.6(8)
C132_1 C131_1 H57_1 107.9
C13_1 C131_1 H57_1 107.9
C132_1 C131_1 H58_1 107.9
C13_1 C131_1 H58_1 107.9
H57_1 C131_1 H58_1 107.2
C131_1 C132_1 C13A_1 96.4(15)
C131_1 C132_1 C133_1 116.8(8)
C13A_1 C132_1 C133_1 135.0(15)
C131_1 C132_1 H91_1 112.5
C13A_1 C132_1 H91_1 112.5
C133_1 C132_1 H91_1 28.5
C131_1 C132_1 H92_1 112.5
C13A_1 C132_1 H92_1 112.5
C133_1 C132_1 H92_1 83.2
H91_1 C132_1 H92_1 110.0
C131_1 C132_1 H59_1 108.1
C13A_1 C132_1 H59_1 87.3
C133_1 C132_1 H59_1 108.1
H91_1 C132_1 H59_1 131.7
H92_1 C132_1 H59_1 26.9
C131_1 C132_1 H60_1 108.1
C13A_1 C132_1 H60_1 28.4
C133_1 C132_1 H60_1 108.1
H91_1 C132_1 H60_1 84.0
H92_1 C132_1 H60_1 126.4
H59_1 C132_1 H60_1 107.3
O134_1 C133_1 N134_1 119.9(10)
O134_1 C133_1 C132_1 126.9(9)
N134_1 C133_1 C132_1 113.2(9)
C15_1 C151_1 H61_1 109.5
C15_1 C151_1 H62_1 109.5
H61_1 C151_1 H62_1 109.5
C15_1 C151_1 H63_1 109.5
H61_1 C151_1 H63_1 109.5
H62_1 C151_1 H63_1 109.5
C172_1 C171_1 C17_1 114.5(6)
C172_1 C171_1 H64_1 108.6
C17_1 C171_1 H64_1 108.6
C172_1 C171_1 H65_1 108.6
C17_1 C171_1 H65_1 108.6
H64_1 C171_1 H65_1 107.6
C171_1 C172_1 C173_1 112.2(7)
C171_1 C172_1 H66_1 109.2
C173_1 C172_1 H66_1 109.2
C171_1 C172_1 H67_1 109.2
C173_1 C172_1 H67_1 109.2
H66_1 C172_1 H67_1 107.9
O174_1 C173_1 N174_1 117.6(8)
O174_1 C173_1 C172_1 123.5(8)
N174_1 C173_1 C172_1 117.2(7)
C17C_1 C175_1 C176_1 43.4(10)
C17C_1 C175_1 N174_1 117.0(10)
C176_1 C175_1 N174_1 108.0(9)
C17C_1 C175_1 H93_1 108.1
C176_1 C175_1 H93_1 142.2
N174_1 C175_1 H93_1 108.1
C17C_1 C175_1 H94_1 108.0
C176_1 C175_1 H94_1 71.6
N174_1 C175_1 H94_1 108.0
H93_1 C175_1 H94_1 107.3
C17C_1 C175_1 H68_1 67.3
C176_1 C175_1 H68_1 110.1
N174_1 C175_1 H68_1 110.1
H93_1 C175_1 H68_1 45.3
H94_1 C175_1 H68_1 138.7
C17C_1 C175_1 H69_1 131.1
C176_1 C175_1 H69_1 110.1
N174_1 C175_1 H69_1 110.1
H93_1 C175_1 H69_1 67.0
H94_1 C175_1 H69_1 41.8
H68_1 C175_1 H69_1 108.4
O3P_1 C176_1 C175_1 115.6(9)
O3P_1 C176_1 C177_1 112.4(11)
C175_1 C176_1 C177_1 101.8(10)
O3P_1 C176_1 H70_1 108.9
C175_1 C176_1 H70_1 108.9
C177_1 C176_1 H70_1 108.9
C176_1 C177_1 H71_1 109.5
C176_1 C177_1 H72_1 109.5
H71_1 C177_1 H72_1 109.5
C176_1 C177_1 H73_1 109.5
H71_1 C177_1 H73_1 109.5
H72_1 C177_1 H73_1 109.5
C182_1 C181_1 C18_1 113.3(7)
C182_1 C181_1 H74_1 108.9
C18_1 C181_1 H74_1 108.9
C182_1 C181_1 H75_1 108.9
C18_1 C181_1 H75_1 108.9
H74_1 C181_1 H75_1 107.7
O183_1 C182_1 N183_1 122.7(8)
O183_1 C182_1 C181_1 121.3(7)
N183_1 C182_1 C181_1 115.9(7)
C4_1 N1_1 C1_1 113.4(5)
C4_1 N1_1 Co1_1 129.6(5)
C1_1 N1_1 Co1_1 116.6(4)
C2B_1 N1B_1 C8B_1 107.1(5)
C2B_1 N1B_1 C1RC_1 127.3(6)
C8B_1 N1B_1 C1RC_1 125.2(6)
C9_1 N2_1 C6_1 110.7(5)
C9_1 N2_1 Co1_1 123.2(4)
C6_1 N2_1 Co1_1 125.3(4)
C11_1 N3_1 C14_1 110.5(5)
C11_1 N3_1 Co1_1 123.3(4)
C14_1 N3_1 Co1_1 125.9(5)
C2B_1 N3B_1 C9B_1 104.3(5)
C2B_1 N3B_1 Co1_1 123.6(4)
C9B_1 N3B_1 Co1_1 132.0(4)
C16_1 N4_1 C19_1 111.8(5)
C16_1 N4_1 Co1_1 132.8(5)
C19_1 N4_1 Co1_1 113.6(4)
C22_1 N23_1 H76_1 120.0
C22_1 N23_1 H77_1 120.0
H76_1 N23_1 H77_1 120.0
C33_1 N34_1 H78_1 120.0
C33_1 N34_1 H79_1 120.0
H78_1 N34_1 H79_1 120.0
C72_1 N73_1 H80_1 120.0
C72_1 N73_1 H81_1 120.0
H80_1 N73_1 H81_1 120.0
C83_1 N84_1 H82_1 120.0
C83_1 N84_1 H83_1 120.0
H82_1 N84_1 H83_1 120.0
C133_1 N134_1 H84_1 120.5
C133_1 N134_1 H85_1 119.5
H84_1 N134_1 H85_1 120.0
C173_1 N174_1 C175_1 115.9(8)
C173_1 N174_1 H86_1 114.0
C175_1 N174_1 H86_1 99.4
C182_1 N183_1 H87_1 120.0
C182_1 N183_1 H88_1 120.0
H87_1 N183_1 H88_1 120.0
C3R_1 O2P_1 P1_1 123.1(5)
C2R_1 O2R_1 H89_1 109.5
C176_1 O3P_1 C17C_1 44.8(11)
C176_1 O3P_1 P1_1 151.3(8)
C17C_1 O3P_1 P1_1 106.6(10)
C1RC_1 O4R_1 C4R_1 108.4(6)
C5R_1 O5R_1 H90_1 109.5
O5P_1 P1_1 O4P_1 119.0(5)
O5P_1 P1_1 O3P_1 109.9(6)
O4P_1 P1_1 O3P_1 103.5(5)
O5P_1 P1_1 O2P_1 111.9(5)
O4P_1 P1_1 O2P_1 111.0(4)
O3P_1 P1_1 O2P_1 99.3(4)
N1_1 Co1_1 N4_1 83.4(2)
N1_1 Co1_1 N3_1 171.1(3)
N4_1 Co1_1 N3_1 90.6(2)
N1_1 Co1_1 N2_1 90.4(2)
N4_1 Co1_1 N2_1 171.6(3)
N3_1 Co1_1 N2_1 96.2(3)
N1_1 Co1_1 C1V_1 88.6(4)
N4_1 Co1_1 C1V_1 89.0(5)
N3_1 Co1_1 C1V_1 97.9(4)
N2_1 Co1_1 C1V_1 85.2(5)
N1_1 Co1_1 C1VA_1 91.8(6)
N4_1 Co1_1 C1VA_1 86.5(16)
N3_1 Co1_1 C1VA_1 94.4(7)
N2_1 Co1_1 C1VA_1 88.1(16)
C1V_1 Co1_1 C1VA_1 4.3(15)
N1_1 Co1_1 N3B_1 89.6(3)
N4_1 Co1_1 N3B_1 94.7(3)
N3_1 Co1_1 N3B_1 84.3(3)
N2_1 Co1_1 N3B_1 90.9(3)
C1V_1 Co1_1 N3B_1 175.7(5)
C1VA_1 Co1_1 N3B_1 178.2(10)
C2VA_1 C1VA_1 Co1_1 138.4(15)
C2VA_1 C1VA_1 H95_1 110.8
Co1_1 C1VA_1 H95_1 110.8
C1VA_1 C2VA_1 Cl1A_1 127.5(16)
C1VA_1 C2VA_1 H96_1 116.3
Cl1A_1 C2VA_1 H96_1 116.3
O13A_1 C13A_1 N13A_1 119.1(13)
O13A_1 C13A_1 C132_1 121.4(12)
N13A_1 C13A_1 C132_1 118.7(12)
C13A_1 N13A_1 H97_1 120.0
C13A_1 N13A_1 H98_1 120.0
H97_1 N13A_1 H98_1 120.0
O3P_1 C17C_1 C175_1 114.8(10)
O3P_1 C17C_1 C17D_1 114.7(12)
C175_1 C17C_1 C17D_1 109.5(17)
O3P_1 C17C_1 H99_1 105.7
C175_1 C17C_1 H99_1 105.7
C17D_1 C17C_1 H99_1 105.7
C17C_1 C17D_1 H100_1 109.5
C17C_1 C17D_1 H101_1 109.5
H100_1 C17D_1 H101_1 109.5
C17C_1 C17D_1 H102_1 109.5
H100_1 C17D_1 H102_1 109.5
H101_1 C17D_1 H102_1 109.5
N1_2 C1_2 C1A_2 112.2(5)
N1_2 C1_2 C19_2 100.8(5)
C1A_2 C1_2 C19_2 110.0(5)
N1_2 C1_2 C2_2 101.8(5)
C1A_2 C1_2 C2_2 113.3(5)
C19_2 C1_2 C2_2 117.7(5)
C1_2 C1A_2 H1_2 109.5
C1_2 C1A_2 H2_2 109.5
H1_2 C1A_2 H2_2 109.5
C1_2 C1A_2 H3_2 109.5
H1_2 C1A_2 H3_2 109.5
H2_2 C1A_2 H3_2 109.5
O4R_2 C1R_2 N1B_2 108.0(5)
O4R_2 C1R_2 C2R_2 105.3(5)
N1B_2 C1R_2 C2R_2 114.7(6)
O4R_2 C1R_2 H4_2 109.6
N1B_2 C1R_2 H4_2 109.6
C2R_2 C1R_2 H4_2 109.6
C2V_2 C1V_2 Co2_2 140.6(6)
C2V_2 C1V_2 H5_2 109.7
Co2_2 C1V_2 H5_2 109.7
C2A_2 C2_2 C21_2 109.5(6)
C2A_2 C2_2 C3_2 114.0(6)
C21_2 C2_2 C3_2 107.0(6)
C2A_2 C2_2 C1_2 114.6(6)
C21_2 C2_2 C1_2 110.0(5)
C3_2 C2_2 C1_2 101.3(5)
C2_2 C2A_2 H6_2 109.5
C2_2 C2A_2 H7_2 109.5
H6_2 C2A_2 H7_2 109.5
C2_2 C2A_2 H8_2 109.5
H6_2 C2A_2 H8_2 109.5
H7_2 C2A_2 H8_2 109.5
N3B_2 C2B_2 N1B_2 113.7(5)
N3B_2 C2B_2 H9_2 123.1
N1B_2 C2B_2 H9_2 123.1
O2R_2 C2R_2 C1R_2 108.8(6)
O2R_2 C2R_2 C3R_2 111.9(6)
C1R_2 C2R_2 C3R_2 98.6(5)
O2R_2 C2R_2 H10_2 112.3
C1R_2 C2R_2 H10_2 112.3
C3R_2 C2R_2 H10_2 112.3
C1V_2 C2V_2 Cl2_2 130.1(7)
C1V_2 C2V_2 H11_2 114.9
Cl2_2 C2V_2 H11_2 114.9
C4_2 C3_2 C31_2 112.0(6)
C4_2 C3_2 C2_2 102.7(5)
C31_2 C3_2 C2_2 119.6(6)
C4_2 C3_2 H12_2 107.3
C31_2 C3_2 H12_2 107.3
C2_2 C3_2 H12_2 107.3
O2P_2 C3R_2 C4R_2 110.6(6)
O2P_2 C3R_2 C2R_2 110.0(6)
C4R_2 C3R_2 C2R_2 105.9(5)
O2P_2 C3R_2 H13_2 110.1
C4R_2 C3R_2 H13_2 110.1
C2R_2 C3R_2 H13_2 110.1
N1_2 C4_2 C5_2 124.2(6)
N1_2 C4_2 C3_2 111.9(5)
C5_2 C4_2 C3_2 123.9(5)
C5B_2 C4B_2 C9B_2 118.0(6)
C5B_2 C4B_2 H14_2 121.0
C9B_2 C4B_2 H14_2 121.0
O4R_2 C4R_2 C3R_2 106.5(5)
O4R_2 C4R_2 C5R_2 107.4(7)
C3R_2 C4R_2 C5R_2 112.7(7)
O4R_2 C4R_2 H15_2 110.0
C3R_2 C4R_2 H15_2 110.0
C5R_2 C4R_2 H15_2 110.0
C6_2 C5_2 C4_2 122.5(6)
C6_2 C5_2 C51_2 121.2(6)
C4_2 C5_2 C51_2 116.2(6)
C4B_2 C5B_2 C6B_2 121.7(6)
C4B_2 C5B_2 C10B_2 117.9(7)
C6B_2 C5B_2 C10B_2 120.3(6)
O5R_2 C5R_2 C4R_2 111.0(9)
O5R_2 C5R_2 H16_2 109.4
C4R_2 C5R_2 H16_2 109.4
O5R_2 C5R_2 H17_2 109.4
C4R_2 C5R_2 H17_2 109.4
H16_2 C5R_2 H17_2 108.0
C5_2 C6_2 N2_2 123.2(6)
C5_2 C6_2 C7_2 128.7(5)
N2_2 C6_2 C7_2 107.9(5)
C7B_2 C6B_2 C5B_2 120.4(6)
C7B_2 C6B_2 C11B_2 119.6(7)
C5B_2 C6B_2 C11B_2 120.0(7)
C8_2 C7_2 C7A_2 115.3(6)
C8_2 C7_2 C6_2 102.8(5)
C7A_2 C7_2 C6_2 117.7(6)
C8_2 C7_2 C71_2 108.7(6)
C7A_2 C7_2 C71_2 108.2(6)
C6_2 C7_2 C71_2 103.2(5)
C7_2 C7A_2 H18_2 109.5
C7_2 C7A_2 H19_2 109.5
H18_2 C7A_2 H19_2 109.5
C7_2 C7A_2 H20_2 109.5
H18_2 C7A_2 H20_2 109.5
H19_2 C7A_2 H20_2 109.5
C6B_2 C7B_2 C8B_2 117.6(6)
C6B_2 C7B_2 H21_2 121.2
C8B_2 C7B_2 H21_2 121.2
C9_2 C8_2 C7_2 101.4(5)
C9_2 C8_2 C81_2 113.1(6)
C7_2 C8_2 C81_2 119.7(7)
C9_2 C8_2 H22_2 107.3
C7_2 C8_2 H22_2 107.3
C81_2 C8_2 H22_2 107.3
C7B_2 C8B_2 C9B_2 123.2(6)
C7B_2 C8B_2 N1B_2 132.0(6)
C9B_2 C8B_2 N1B_2 104.8(5)
N2_2 C9_2 C10_2 125.5(6)
N2_2 C9_2 C8_2 112.6(5)
C10_2 C9_2 C8_2 121.8(6)
C8B_2 C9B_2 N3B_2 110.8(5)
C8B_2 C9B_2 C4B_2 118.9(5)
N3B_2 C9B_2 C4B_2 130.3(6)
C11_2 C10_2 C9_2 126.4(6)
C11_2 C10_2 H23_2 116.8
C9_2 C10_2 H23_2 116.8
C5B_2 C10B_2 H24_2 109.5
C5B_2 C10B_2 H25_2 109.5
H24_2 C10B_2 H25_2 109.5
C5B_2 C10B_2 H26_2 109.5
H24_2 C10B_2 H26_2 109.5
H25_2 C10B_2 H26_2 109.5
N3_2 C11_2 C10_2 124.8(6)
N3_2 C11_2 C12_2 113.6(5)
C10_2 C11_2 C12_2 121.3(6)
C6B_2 C11B_2 H27_2 109.5
C6B_2 C11B_2 H28_2 109.5
H27_2 C11B_2 H28_2 109.5
C6B_2 C11B_2 H29_2 109.5
H27_2 C11B_2 H29_2 109.5
H28_2 C11B_2 H29_2 109.5
C12B_2 C12_2 C12A_2 108.9(6)
C12B_2 C12_2 C11_2 107.2(6)
C12A_2 C12_2 C11_2 113.6(6)
C12B_2 C12_2 C13_2 110.7(6)
C12A_2 C12_2 C13_2 117.0(6)
C11_2 C12_2 C13_2 98.7(5)
C12_2 C12A_2 H30_2 109.5
C12_2 C12A_2 H31_2 109.5
H30_2 C12A_2 H31_2 109.5
C12_2 C12A_2 H32_2 109.5
H30_2 C12A_2 H32_2 109.5
H31_2 C12A_2 H32_2 109.5
C12_2 C12B_2 H33_2 109.5
C12_2 C12B_2 H34_2 109.5
H33_2 C12B_2 H34_2 109.5
C12_2 C12B_2 H35_2 109.5
H33_2 C12B_2 H35_2 109.5
H34_2 C12B_2 H35_2 109.5
C14_2 C13_2 C131_2 113.2(6)
C14_2 C13_2 C12_2 103.0(5)
C131_2 C13_2 C12_2 111.6(5)
C14_2 C13_2 H36_2 109.6
C131_2 C13_2 H36_2 109.6
C12_2 C13_2 H36_2 109.6
C15_2 C14_2 N3_2 124.6(5)
C15_2 C14_2 C13_2 126.0(5)
N3_2 C14_2 C13_2 109.5(5)
C14_2 C15_2 C16_2 121.6(5)
C14_2 C15_2 C151_2 118.2(5)
C16_2 C15_2 C151_2 120.0(5)
N4_2 C16_2 C15_2 123.0(5)
N4_2 C16_2 C17_2 110.4(5)
C15_2 C16_2 C17_2 126.5(5)
C171_2 C17_2 C16_2 117.5(5)
C171_2 C17_2 C17B_2 108.3(5)
C16_2 C17_2 C17B_2 107.5(5)
C171_2 C17_2 C18_2 111.8(5)
C16_2 C17_2 C18_2 99.9(5)
C17B_2 C17_2 C18_2 111.6(5)
C17_2 C17B_2 H37_2 109.5
C17_2 C17B_2 H38_2 109.5
H37_2 C17B_2 H38_2 109.5
C17_2 C17B_2 H39_2 109.5
H37_2 C17B_2 H39_2 109.5
H38_2 C17B_2 H39_2 109.5
C181_2 C18_2 C19_2 114.2(5)
C181_2 C18_2 C17_2 116.8(6)
C19_2 C18_2 C17_2 101.6(5)
C181_2 C18_2 H40_2 107.9
C19_2 C18_2 H40_2 107.9
C17_2 C18_2 H40_2 107.9
N4_2 C19_2 C18_2 102.3(5)
N4_2 C19_2 C1_2 107.3(5)
C18_2 C19_2 C1_2 121.8(5)
N4_2 C19_2 H41_2 108.2
C18_2 C19_2 H41_2 108.2
C1_2 C19_2 H41_2 108.2
C22_2 C21_2 C2_2 117.8(6)
C22_2 C21_2 H42_2 107.9
C2_2 C21_2 H42_2 107.9
C22_2 C21_2 H43_2 107.9
C2_2 C21_2 H43_2 107.9
H42_2 C21_2 H43_2 107.2
O23_2 C22_2 N23_2 121.6(7)
O23_2 C22_2 C21_2 123.1(7)
N23_2 C22_2 C21_2 115.3(7)
C32_2 C31_2 C3_2 116.4(7)
C32_2 C31_2 H44_2 108.2
C3_2 C31_2 H44_2 108.2
C32_2 C31_2 H45_2 108.2
C3_2 C31_2 H45_2 108.2
H44_2 C31_2 H45_2 107.4
C33_2 C32_2 C31_2 113.7(7)
C33_2 C32_2 H46_2 108.8
C31_2 C32_2 H46_2 108.8
C33_2 C32_2 H47_2 108.8
C31_2 C32_2 H47_2 108.8
H46_2 C32_2 H47_2 107.7
O34_2 C33_2 N34_2 123.2(7)
O34_2 C33_2 C32_2 118.7(8)
N34_2 C33_2 C32_2 118.0(8)
C5_2 C51_2 H48_2 109.5
C5_2 C51_2 H49_2 109.5
H48_2 C51_2 H49_2 109.5
C5_2 C51_2 H50_2 109.5
H48_2 C51_2 H50_2 109.5
H49_2 C51_2 H50_2 109.5
C72_2 C71_2 C7_2 113.4(6)
C72_2 C71_2 H51_2 108.9
C7_2 C71_2 H51_2 108.9
C72_2 C71_2 H52_2 108.9
C7_2 C71_2 H52_2 108.9
H51_2 C71_2 H52_2 107.7
O73_2 C72_2 N73_2 121.3(7)
O73_2 C72_2 C71_2 122.8(7)
N73_2 C72_2 C71_2 115.8(7)
C82_2 C81_2 C8_2 114.5(7)
C82_2 C81_2 H53_2 108.6
C8_2 C81_2 H53_2 108.6
C82_2 C81_2 H54_2 108.6
C8_2 C81_2 H54_2 108.6
H53_2 C81_2 H54_2 107.6
C81_2 C82_2 C83_2 114.2(8)
C81_2 C82_2 H55_2 108.7
C83_2 C82_2 H55_2 108.7
C81_2 C82_2 H56_2 108.7
C83_2 C82_2 H56_2 108.7
H55_2 C82_2 H56_2 107.6
O84_2 C83_2 N84_2 123.4(10)
O84_2 C83_2 C82_2 121.4(9)
N84_2 C83_2 C82_2 115.2(9)
C132_2 C131_2 C13_2 115.6(6)
C132_2 C131_2 H57_2 108.4
C13_2 C131_2 H57_2 108.4
C132_2 C131_2 H58_2 108.4
C13_2 C131_2 H58_2 108.4
H57_2 C131_2 H58_2 107.4
C131_2 C132_2 C133_2 111.6(6)
C131_2 C132_2 H59_2 109.3
C133_2 C132_2 H59_2 109.3
C131_2 C132_2 H60_2 109.3
C133_2 C132_2 H60_2 109.3
H59_2 C132_2 H60_2 108.0
O134_2 C133_2 N134_2 122.4(8)
O134_2 C133_2 C132_2 119.9(6)
N134_2 C133_2 C132_2 117.7(7)
C15_2 C151_2 H61_2 109.5
C15_2 C151_2 H62_2 109.5
H61_2 C151_2 H62_2 109.5
C15_2 C151_2 H63_2 109.5
H61_2 C151_2 H63_2 109.5
H62_2 C151_2 H63_2 109.5
C172_2 C171_2 C17_2 115.4(6)
C172_2 C171_2 H64_2 108.4
C17_2 C171_2 H64_2 108.4
C172_2 C171_2 H65_2 108.4
C17_2 C171_2 H65_2 108.4
H64_2 C171_2 H65_2 107.5
C173_2 C172_2 C171_2 111.1(7)
C173_2 C172_2 H66_2 109.4
C171_2 C172_2 H66_2 109.4
C173_2 C172_2 H67_2 109.4
C171_2 C172_2 H67_2 109.4
H66_2 C172_2 H67_2 108.0
O174_2 C173_2 N174_2 120.1(8)
O174_2 C173_2 C172_2 121.0(8)
N174_2 C173_2 C172_2 119.0(7)
C176_2 C175_2 N174_2 112.7(7)
C176_2 C175_2 H68_2 109.1
N174_2 C175_2 H68_2 109.1
C176_2 C175_2 H69_2 109.1
N174_2 C175_2 H69_2 109.1
H68_2 C175_2 H69_2 107.8
O3P_2 C176_2 C175_2 108.1(7)
O3P_2 C176_2 C177_2 110.1(7)
C175_2 C176_2 C177_2 110.6(7)
O3P_2 C176_2 H70_2 109.4
C175_2 C176_2 H70_2 109.4
C177_2 C176_2 H70_2 109.4
C176_2 C177_2 H71_2 109.5
C176_2 C177_2 H72_2 109.5
H71_2 C177_2 H72_2 109.5
C176_2 C177_2 H73_2 109.5
H71_2 C177_2 H73_2 109.5
H72_2 C177_2 H73_2 109.5
C182_2 C181_2 C18_2 116.3(6)
C182_2 C181_2 H74_2 108.2
C18_2 C181_2 H74_2 108.2
C182_2 C181_2 H75_2 108.2
C18_2 C181_2 H75_2 108.2
H74_2 C181_2 H75_2 107.4
O183_2 C182_2 N183_2 123.1(8)
O183_2 C182_2 C181_2 120.4(7)
N183_2 C182_2 C181_2 116.5(7)
C4_2 N1_2 C1_2 112.9(5)
C4_2 N1_2 Co2_2 130.0(4)
C1_2 N1_2 Co2_2 116.6(4)
C2B_2 N1B_2 C8B_2 106.6(5)
C2B_2 N1B_2 C1R_2 128.5(5)
C8B_2 N1B_2 C1R_2 124.1(5)
C9_2 N2_2 C6_2 109.0(5)
C9_2 N2_2 Co2_2 123.1(4)
C6_2 N2_2 Co2_2 126.4(4)
C11_2 N3_2 C14_2 108.8(5)
C11_2 N3_2 Co2_2 123.9(4)
C14_2 N3_2 Co2_2 127.4(4)
C2B_2 N3B_2 C9B_2 104.0(5)
C2B_2 N3B_2 Co2_2 124.1(4)
C9B_2 N3B_2 Co2_2 131.2(4)
C16_2 N4_2 C19_2 112.4(5)
C16_2 N4_2 Co2_2 132.4(4)
C19_2 N4_2 Co2_2 113.6(4)
C22_2 N23_2 H76_2 120.0
C22_2 N23_2 H77_2 120.0
H76_2 N23_2 H77_2 120.0
C33_2 N34_2 H78_2 120.0
C33_2 N34_2 H79_2 120.0
H78_2 N34_2 H79_2 120.0
C72_2 N73_2 H80_2 120.0
C72_2 N73_2 H81_2 120.0
H80_2 N73_2 H81_2 120.0
C83_2 N84_2 H82_2 120.0
C83_2 N84_2 H83_2 120.0
H82_2 N84_2 H83_2 120.0
C133_2 N134_2 H84_2 120.0
C133_2 N134_2 H85_2 120.0
H84_2 N134_2 H85_2 120.0
C173_2 N174_2 C175_2 120.0(8)
C173_2 N174_2 H86_2 114.6
C175_2 N174_2 H86_2 111.0
C182_2 N183_2 H87_2 120.0
C182_2 N183_2 H88_2 120.0
H87_2 N183_2 H88_2 120.0
C3R_2 O2P_2 P2_2 121.1(5)
C2R_2 O2R_2 H89_2 109.5
C176_2 O3P_2 P2_2 122.8(6)
C1R_2 O4R_2 C4R_2 105.9(5)
C5R_2 O5R_2 H90_2 109.5
O5P_2 P2_2 O4P_2 119.4(5)
O5P_2 P2_2 O3P_2 106.1(4)
O4P_2 P2_2 O3P_2 110.2(4)
O5P_2 P2_2 O2P_2 110.2(4)
O4P_2 P2_2 O2P_2 109.5(5)
O3P_2 P2_2 O2P_2 99.6(3)
N4_2 Co2_2 N1_2 83.4(2)
N4_2 Co2_2 N3_2 90.4(2)
N1_2 Co2_2 N3_2 172.9(2)
N4_2 Co2_2 N2_2 171.4(2)
N1_2 Co2_2 N2_2 90.3(2)
N3_2 Co2_2 N2_2 96.1(2)
N4_2 Co2_2 C1V_2 89.2(3)
N1_2 Co2_2 C1V_2 87.5(3)
N3_2 Co2_2 C1V_2 95.9(3)
N2_2 Co2_2 C1V_2 84.6(3)
N4_2 Co2_2 N3B_2 93.3(2)
N1_2 Co2_2 N3B_2 90.4(2)
N3_2 Co2_2 N3B_2 86.5(2)
N2_2 Co2_2 N3B_2 92.7(2)
C1V_2 Co2_2 N3B_2 176.6(3)
N1_3 C1_3 C1A_3 110.3(5)
N1_3 C1_3 C19_3 102.2(4)
C1A_3 C1_3 C19_3 110.0(5)
N1_3 C1_3 C2_3 101.5(4)
C1A_3 C1_3 C2_3 113.1(5)
C19_3 C1_3 C2_3 118.6(5)
C1_3 C1A_3 H1_3 109.5
C1_3 C1A_3 H2_3 109.5
H1_3 C1A_3 H2_3 109.5
C1_3 C1A_3 H3_3 109.5
H1_3 C1A_3 H3_3 109.5
H2_3 C1A_3 H3_3 109.5
O4R_3 C1R_3 N1B_3 108.0(5)
O4R_3 C1R_3 C2R_3 107.5(5)
N1B_3 C1R_3 C2R_3 112.2(5)
O4R_3 C1R_3 H4_3 109.7
N1B_3 C1R_3 H4_3 109.7
C2R_3 C1R_3 H4_3 109.7
C2V_3 C1V_3 Co3_3 139.2(6)
C2V_3 C1V_3 H5_3 110.4
Co3_3 C1V_3 H5_3 110.4
C2A_3 C2_3 C21_3 112.4(6)
C2A_3 C2_3 C3_3 112.9(6)
C21_3 C2_3 C3_3 107.5(6)
C2A_3 C2_3 C1_3 112.6(6)
C21_3 C2_3 C1_3 109.4(5)
C3_3 C2_3 C1_3 101.3(5)
C2_3 C2A_3 H6_3 109.5
C2_3 C2A_3 H7_3 109.5
H6_3 C2A_3 H7_3 109.5
C2_3 C2A_3 H8_3 109.5
H6_3 C2A_3 H8_3 109.5
H7_3 C2A_3 H8_3 109.5
N3B_3 C2B_3 N1B_3 112.9(5)
N3B_3 C2B_3 H9_3 123.5
N1B_3 C2B_3 H9_3 123.5
O2R_3 C2R_3 C3R_3 111.3(5)
O2R_3 C2R_3 C1R_3 108.7(5)
C3R_3 C2R_3 C1R_3 98.3(5)
O2R_3 C2R_3 H10_3 112.5
C3R_3 C2R_3 H10_3 112.5
C1R_3 C2R_3 H10_3 112.5
C1V_3 C2V_3 Cl3_3 129.1(7)
C1V_3 C2V_3 H11_3 115.5
Cl3_3 C2V_3 H11_3 115.5
C4_3 C3_3 C31_3 112.0(6)
C4_3 C3_3 C2_3 102.4(5)
C31_3 C3_3 C2_3 119.9(6)
C4_3 C3_3 H12_3 107.3
C31_3 C3_3 H12_3 107.3
C2_3 C3_3 H12_3 107.3
O2P_3 C3R_3 C4R_3 109.5(6)
O2P_3 C3R_3 C2R_3 111.8(5)
C4R_3 C3R_3 C2R_3 103.3(5)
O2P_3 C3R_3 H13_3 110.6
C4R_3 C3R_3 H13_3 110.6
C2R_3 C3R_3 H13_3 110.6
N1_3 C4_3 C5_3 124.4(5)
N1_3 C4_3 C3_3 112.5(5)
C5_3 C4_3 C3_3 123.1(5)
C5B_3 C4B_3 C9B_3 119.1(6)
C5B_3 C4B_3 H14_3 120.5
C9B_3 C4B_3 H14_3 120.5
O4R_3 C4R_3 C3R_3 105.9(5)
O4R_3 C4R_3 C5R_3 108.4(6)
C3R_3 C4R_3 C5R_3 115.0(7)
O4R_3 C4R_3 H15_3 109.1
C3R_3 C4R_3 H15_3 109.1
C5R_3 C4R_3 H15_3 109.1
C6_3 C5_3 C4_3 121.6(5)
C6_3 C5_3 C51_3 121.2(6)
C4_3 C5_3 C51_3 117.2(6)
C4B_3 C5B_3 C6B_3 120.6(6)
C4B_3 C5B_3 C10B_3 118.7(6)
C6B_3 C5B_3 C10B_3 120.7(6)
O5R_3 C5R_3 C4R_3 111.1(7)
O5R_3 C5R_3 H16_3 109.4
C4R_3 C5R_3 H16_3 109.4
O5R_3 C5R_3 H17_3 109.4
C4R_3 C5R_3 H17_3 109.4
H16_3 C5R_3 H17_3 108.0
C5_3 C6_3 N2_3 124.5(5)
C5_3 C6_3 C7_3 127.6(5)
N2_3 C6_3 C7_3 107.9(5)
C7B_3 C6B_3 C5B_3 121.1(6)
C7B_3 C6B_3 C11B_3 119.3(6)
C5B_3 C6B_3 C11B_3 119.7(6)
C8_3 C7_3 C7A_3 114.0(6)
C8_3 C7_3 C6_3 102.2(5)
C7A_3 C7_3 C6_3 117.4(6)
C8_3 C7_3 C71_3 109.1(5)
C7A_3 C7_3 C71_3 109.4(5)
C6_3 C7_3 C71_3 104.0(5)
C7_3 C7A_3 H18_3 109.5
C7_3 C7A_3 H19_3 109.5
H18_3 C7A_3 H19_3 109.5
C7_3 C7A_3 H20_3 109.5
H18_3 C7A_3 H20_3 109.5
H19_3 C7A_3 H20_3 109.5
C6B_3 C7B_3 C8B_3 117.0(6)
C6B_3 C7B_3 H21_3 121.5
C8B_3 C7B_3 H21_3 121.5
C9_3 C8_3 C7_3 101.0(5)
C9_3 C8_3 C81_3 111.7(6)
C7_3 C8_3 C81_3 116.7(6)
C9_3 C8_3 H22_3 109.0
C7_3 C8_3 H22_3 109.0
C81_3 C8_3 H22_3 109.0
C7B_3 C8B_3 C9B_3 123.3(5)
C7B_3 C8B_3 N1B_3 131.2(6)
C9B_3 C8B_3 N1B_3 105.4(5)
N2_3 C9_3 C10_3 125.5(6)
N2_3 C9_3 C8_3 112.1(5)
C10_3 C9_3 C8_3 122.4(6)
C8B_3 C9B_3 C4B_3 118.8(5)
C8B_3 C9B_3 N3B_3 109.5(5)
C4B_3 C9B_3 N3B_3 131.7(6)
C11_3 C10_3 C9_3 126.4(7)
C11_3 C10_3 H23_3 116.8
C9_3 C10_3 H23_3 116.8
C5B_3 C10B_3 H24_3 109.5
C5B_3 C10B_3 H25_3 109.5
H24_3 C10B_3 H25_3 109.5
C5B_3 C10B_3 H26_3 109.5
H24_3 C10B_3 H26_3 109.5
H25_3 C10B_3 H26_3 109.5
N3_3 C11_3 C10_3 124.5(6)
N3_3 C11_3 C12_3 113.6(5)
C10_3 C11_3 C12_3 121.9(6)
C6B_3 C11B_3 H27_3 109.5
C6B_3 C11B_3 H28_3 109.5
H27_3 C11B_3 H28_3 109.5
C6B_3 C11B_3 H29_3 109.5
H27_3 C11B_3 H29_3 109.5
H28_3 C11B_3 H29_3 109.5
C12B_3 C12_3 C12A_3 109.9(7)
C12B_3 C12_3 C11_3 108.2(7)
C12A_3 C12_3 C11_3 110.7(6)
C12B_3 C12_3 C13_3 111.3(7)
C12A_3 C12_3 C13_3 115.6(7)
C11_3 C12_3 C13_3 100.5(5)
C12_3 C12A_3 H30_3 109.5
C12_3 C12A_3 H31_3 109.5
H30_3 C12A_3 H31_3 109.5
C12_3 C12A_3 H32_3 109.5
H30_3 C12A_3 H32_3 109.5
H31_3 C12A_3 H32_3 109.5
C12_3 C12B_3 H33_3 109.5
C12_3 C12B_3 H34_3 109.5
H33_3 C12B_3 H34_3 109.5
C12_3 C12B_3 H35_3 109.5
H33_3 C12B_3 H35_3 109.5
H34_3 C12B_3 H35_3 109.5
C14_3 C13_3 C131_3 110.1(6)
C14_3 C13_3 C12_3 103.5(5)
C131_3 C13_3 C12_3 118.1(7)
C14_3 C13_3 H36_3 108.2
C131_3 C13_3 H36_3 108.2
C12_3 C13_3 H36_3 108.3
N3_3 C14_3 C15_3 125.5(6)
N3_3 C14_3 C13_3 111.1(5)
C15_3 C14_3 C13_3 123.3(5)
C14_3 C15_3 C16_3 120.6(5)
C14_3 C15_3 C151_3 118.7(6)
C16_3 C15_3 C151_3 120.4(5)
N4_3 C16_3 C15_3 123.3(5)
N4_3 C16_3 C17_3 110.8(5)
C15_3 C16_3 C17_3 125.7(5)
C17B_3 C17_3 C171_3 108.8(5)
C17B_3 C17_3 C16_3 107.3(5)
C171_3 C17_3 C16_3 115.8(5)
C17B_3 C17_3 C18_3 112.3(5)
C171_3 C17_3 C18_3 111.9(5)
C16_3 C17_3 C18_3 100.5(4)
C17_3 C17B_3 H37_3 109.5
C17_3 C17B_3 H38_3 109.5
H37_3 C17B_3 H38_3 109.5
C17_3 C17B_3 H39_3 109.5
H37_3 C17B_3 H39_3 109.5
H38_3 C17B_3 H39_3 109.5
C19_3 C18_3 C181_3 113.2(5)
C19_3 C18_3 C17_3 102.0(5)
C181_3 C18_3 C17_3 115.0(5)
C19_3 C18_3 H40_3 108.8
C181_3 C18_3 H40_3 108.8
C17_3 C18_3 H40_3 108.8
N4_3 C19_3 C18_3 103.3(4)
N4_3 C19_3 C1_3 106.2(5)
C18_3 C19_3 C1_3 121.2(5)
N4_3 C19_3 H41_3 108.5
C18_3 C19_3 H41_3 108.5
C1_3 C19_3 H41_3 108.5
C22_3 C21_3 C2_3 118.0(7)
C22_3 C21_3 H42_3 107.8
C2_3 C21_3 H42_3 107.8
C22_3 C21_3 H43_3 107.8
C2_3 C21_3 H43_3 107.8
H42_3 C21_3 H43_3 107.1
O23_3 C22_3 N23_3 121.4(8)
O23_3 C22_3 C21_3 121.5(8)
N23_3 C22_3 C21_3 116.1(7)
C32_3 C31_3 C3_3 111.4(6)
C32_3 C31_3 H44_3 109.3
C3_3 C31_3 H44_3 109.3
C32_3 C31_3 H45_3 109.3
C3_3 C31_3 H45_3 109.3
H44_3 C31_3 H45_3 108.0
C33_3 C32_3 C31_3 113.7(7)
C33_3 C32_3 H46_3 108.8
C31_3 C32_3 H46_3 108.8
C33_3 C32_3 H47_3 108.8
C31_3 C32_3 H47_3 108.8
H46_3 C32_3 H47_3 107.7
O34_3 C33_3 N34_3 123.5(7)
O34_3 C33_3 C32_3 117.2(7)
N34_3 C33_3 C32_3 118.5(7)
C5_3 C51_3 H48_3 109.5
C5_3 C51_3 H49_3 109.5
H48_3 C51_3 H49_3 109.5
C5_3 C51_3 H50_3 109.5
H48_3 C51_3 H50_3 109.5
H49_3 C51_3 H50_3 109.5
C72_3 C71_3 C7_3 113.4(6)
C72_3 C71_3 H51_3 108.9
C7_3 C71_3 H51_3 108.9
C72_3 C71_3 H52_3 108.9
C7_3 C71_3 H52_3 108.9
H51_3 C71_3 H52_3 107.7
O73_3 C72_3 N73_3 121.9(7)
O73_3 C72_3 C71_3 121.5(7)
N73_3 C72_3 C71_3 116.5(6)
C82_3 C81_3 C8_3 115.8(6)
C82_3 C81_3 H53_3 108.3
C8_3 C81_3 H53_3 108.3
C82_3 C81_3 H54_3 108.3
C8_3 C81_3 H54_3 108.3
H53_3 C81_3 H54_3 107.4
C81_3 C82_3 C83_3 115.6(7)
C81_3 C82_3 H55_3 108.4
C83_3 C82_3 H55_3 108.4
C81_3 C82_3 H56_3 108.4
C83_3 C82_3 H56_3 108.4
H55_3 C82_3 H56_3 107.5
O84_3 C83_3 N84_3 120.8(8)
O84_3 C83_3 C82_3 120.4(7)
N84_3 C83_3 C82_3 118.7(7)
C132_3 C131_3 C13_3 118.7(8)
C132_3 C131_3 H57_3 107.6
C13_3 C131_3 H57_3 107.6
C132_3 C131_3 H58_3 107.6
C13_3 C131_3 H58_3 107.6
H57_3 C131_3 H58_3 107.1
C131_3 C132_3 C133_3 113.0(8)
C131_3 C132_3 H59_3 109.0
C133_3 C132_3 H59_3 109.0
C131_3 C132_3 H60_3 109.0
C133_3 C132_3 H60_3 109.0
H59_3 C132_3 H60_3 107.8
O134_3 C133_3 N134_3 122.8(10)
O134_3 C133_3 C132_3 122.6(10)
N134_3 C133_3 C132_3 114.1(9)
C15_3 C151_3 H61_3 109.5
C15_3 C151_3 H62_3 109.5
H61_3 C151_3 H62_3 109.5
C15_3 C151_3 H63_3 109.5
H61_3 C151_3 H63_3 109.5
H62_3 C151_3 H63_3 109.5
C172_3 C171_3 C17_3 114.9(5)
C172_3 C171_3 H64_3 108.5
C17_3 C171_3 H64_3 108.5
C172_3 C171_3 H65_3 108.5
C17_3 C171_3 H65_3 108.5
H64_3 C171_3 H65_3 107.5
C171_3 C172_3 C173_3 111.3(6)
C171_3 C172_3 H66_3 109.4
C173_3 C172_3 H66_3 109.4
C171_3 C172_3 H67_3 109.4
C173_3 C172_3 H67_3 109.4
H66_3 C172_3 H67_3 108.0
O174_3 C173_3 N174_3 123.8(7)
O174_3 C173_3 C172_3 118.8(7)
N174_3 C173_3 C172_3 117.4(7)
C176_3 C175_3 N174_3 111.7(6)
C176_3 C175_3 H68_3 109.3
N174_3 C175_3 H68_3 109.3
C176_3 C175_3 H69_3 109.3
N174_3 C175_3 H69_3 109.3
H68_3 C175_3 H69_3 107.9
O3P_3 C176_3 C175_3 106.9(7)
O3P_3 C176_3 C177_3 109.1(7)
C175_3 C176_3 C177_3 108.5(7)
O3P_3 C176_3 H70_3 110.7
C175_3 C176_3 H70_3 110.7
C177_3 C176_3 H70_3 110.7
C176_3 C177_3 H71_3 109.5
C176_3 C177_3 H72_3 109.5
H71_3 C177_3 H72_3 109.5
C176_3 C177_3 H73_3 109.5
H71_3 C177_3 H73_3 109.5
H72_3 C177_3 H73_3 109.5
C182_3 C181_3 C18_3 115.1(6)
C182_3 C181_3 H74_3 108.5
C18_3 C181_3 H74_3 108.5
C182_3 C181_3 H75_3 108.5
C18_3 C181_3 H75_3 108.5
H74_3 C181_3 H75_3 107.5
O183_3 C182_3 N183_3 123.3(7)
O183_3 C182_3 C181_3 119.8(7)
N183_3 C182_3 C181_3 116.9(7)
C4_3 N1_3 C1_3 112.4(5)
C4_3 N1_3 Co3_3 130.7(4)
C1_3 N1_3 Co3_3 116.5(4)
C2B_3 N1B_3 C8B_3 107.0(5)
C2B_3 N1B_3 C1R_3 127.0(5)
C8B_3 N1B_3 C1R_3 124.6(5)
C9_3 N2_3 C6_3 109.6(5)
C9_3 N2_3 Co3_3 123.3(4)
C6_3 N2_3 Co3_3 126.0(4)
C11_3 N3_3 C14_3 108.8(5)
C11_3 N3_3 Co3_3 123.6(4)
C14_3 N3_3 Co3_3 127.7(4)
C2B_3 N3B_3 C9B_3 105.2(5)
C2B_3 N3B_3 Co3_3 123.2(4)
C9B_3 N3B_3 Co3_3 131.6(4)
C16_3 N4_3 C19_3 111.9(5)
C16_3 N4_3 Co3_3 132.5(4)
C19_3 N4_3 Co3_3 114.3(4)
C22_3 N23_3 H76_3 120.0
C22_3 N23_3 H77_3 120.0
H76_3 N23_3 H77_3 120.0
C33_3 N34_3 H78_3 120.0
C33_3 N34_3 H79_3 120.0
H78_3 N34_3 H79_3 120.0
C72_3 N73_3 H80_3 120.0
C72_3 N73_3 H81_3 120.0
H80_3 N73_3 H81_3 120.0
C83_3 N84_3 H82_3 120.0
C83_3 N84_3 H83_3 120.0
H82_3 N84_3 H83_3 120.0
C133_3 N134_3 H84_3 120.0
C133_3 N134_3 H85_3 120.0
H84_3 N134_3 H85_3 120.0
C173_3 N174_3 C175_3 121.6(8)
C173_3 N174_3 H86_3 106.3
C175_3 N174_3 H86_3 108.2
C182_3 N183_3 H87_3 120.0
C182_3 N183_3 H88_3 120.0
H87_3 N183_3 H88_3 120.0
C3R_3 O2P_3 P3_3 123.3(5)
C2R_3 O2R_3 H89_3 109.5
C176_3 O3P_3 P3_3 126.4(5)
C1R_3 O4R_3 C4R_3 108.8(5)
C5R_3 O5R_3 H90_3 109.5
O5P_3 P3_3 O4P_3 117.1(4)
O5P_3 P3_3 O3P_3 113.7(4)
O4P_3 P3_3 O3P_3 105.5(4)
O5P_3 P3_3 O2P_3 110.1(3)
O4P_3 P3_3 O2P_3 109.6(3)
O3P_3 P3_3 O2P_3 99.3(3)
N4_3 Co3_3 N1_3 83.4(2)
N4_3 Co3_3 N3_3 90.2(2)
N1_3 Co3_3 N3_3 172.4(2)
N4_3 Co3_3 N2_3 171.3(2)
N1_3 Co3_3 N2_3 90.1(2)
N3_3 Co3_3 N2_3 96.6(2)
N4_3 Co3_3 C1V_3 89.1(3)
N1_3 Co3_3 C1V_3 87.9(3)
N3_3 Co3_3 C1V_3 96.2(3)
N2_3 Co3_3 C1V_3 84.8(3)
N4_3 Co3_3 N3B_3 95.2(2)
N1_3 Co3_3 N3B_3 90.4(2)
N3_3 Co3_3 N3B_3 86.1(2)
N2_3 Co3_3 N3B_3 90.7(2)
C1V_3 Co3_3 N3B_3 175.2(3)
N1_4 C1_4 C1A_4 109.7(7)
N1_4 C1_4 C19_4 102.3(5)
C1A_4 C1_4 C19_4 109.8(7)
N1_4 C1_4 C2_4 100.2(5)
C1A_4 C1_4 C2_4 113.3(6)
C19_4 C1_4 C2_4 120.0(7)
C1_4 C1A_4 H1_4 109.5
C1_4 C1A_4 H2_4 109.5
H1_4 C1A_4 H2_4 109.5
C1_4 C1A_4 H3_4 109.5
H1_4 C1A_4 H3_4 109.5
H2_4 C1A_4 H3_4 109.5
O4R_4 C1R_4 N1B_4 108.0(6)
O4R_4 C1R_4 C2R_4 107.9(5)
N1B_4 C1R_4 C2R_4 113.7(6)
O4R_4 C1R_4 H4_4 109.0
N1B_4 C1R_4 H4_4 109.0
C2R_4 C1R_4 H4_4 109.0
C2V_4 C1V_4 Co4_4 139.0(7)
C2V_4 C1V_4 H5_4 110.5
Co4_4 C1V_4 H5_4 110.5
C2A_4 C2_4 C3_4 115.0(8)
C2A_4 C2_4 C21_4 110.5(8)
C3_4 C2_4 C21_4 104.3(7)
C2A_4 C2_4 C1_4 112.7(7)
C3_4 C2_4 C1_4 102.6(6)
C21_4 C2_4 C1_4 111.1(7)
C2_4 C2A_4 H6_4 109.5
C2_4 C2A_4 H7_4 109.5
H6_4 C2A_4 H7_4 109.5
C2_4 C2A_4 H8_4 109.5
H6_4 C2A_4 H8_4 109.5
H7_4 C2A_4 H8_4 109.5
N3B_4 C2B_4 N1B_4 113.7(6)
N3B_4 C2B_4 H9_4 123.2
N1B_4 C2B_4 H9_4 123.2
O2R_4 C2R_4 C1R_4 110.1(6)
O2R_4 C2R_4 C3R_4 111.8(6)
C1R_4 C2R_4 C3R_4 99.8(5)
O2R_4 C2R_4 H10_4 111.5
C1R_4 C2R_4 H10_4 111.5
C3R_4 C2R_4 H10_4 111.5
C1V_4 C2V_4 Cl4_4 128.0(8)
C1V_4 C2V_4 H11_4 116.0
Cl4_4 C2V_4 H11_4 116.0
C4_4 C3_4 C31_4 112.8(9)
C4_4 C3_4 C2_4 101.1(6)
C31_4 C3_4 C2_4 121.3(9)
C4_4 C3_4 H12_4 107.0
C31_4 C3_4 H12_4 107.0
C2_4 C3_4 H12_4 107.0
O2P_4 C3R_4 C4R_4 108.6(6)
O2P_4 C3R_4 C2R_4 110.2(5)
C4R_4 C3R_4 C2R_4 102.5(5)
O2P_4 C3R_4 H13_4 111.7
C4R_4 C3R_4 H13_4 111.7
C2R_4 C3R_4 H13_4 111.7
N1_4 C4_4 C5_4 123.8(7)
N1_4 C4_4 C3_4 112.1(7)
C5_4 C4_4 C3_4 124.1(7)
C5B_4 C4B_4 C9B_4 118.5(7)
C5B_4 C4B_4 H14_4 120.8
C9B_4 C4B_4 H14_4 120.8
O4R_4 C4R_4 C3R_4 104.3(5)
O4R_4 C4R_4 C5R_4 109.1(6)
C3R_4 C4R_4 C5R_4 116.8(7)
O4R_4 C4R_4 H15_4 108.8
C3R_4 C4R_4 H15_4 108.8
C5R_4 C4R_4 H15_4 108.8
C6_4 C5_4 C4_4 122.4(7)
C6_4 C5_4 C51_4 122.1(8)
C4_4 C5_4 C51_4 115.5(8)
C4B_4 C5B_4 C6B_4 120.9(7)
C4B_4 C5B_4 C10B_4 116.9(7)
C6B_4 C5B_4 C10B_4 122.0(7)
O5R_4 C5R_4 C4R_4 111.6(8)
O5R_4 C5R_4 H16_4 109.3
C4R_4 C5R_4 H16_4 109.3
O5R_4 C5R_4 H17_4 109.3
C4R_4 C5R_4 H17_4 109.3
H16_4 C5R_4 H17_4 108.0
C5_4 C6_4 N2_4 123.9(7)
C5_4 C6_4 C7_4 129.1(7)
N2_4 C6_4 C7_4 106.7(6)
C7B_4 C6B_4 C5B_4 121.1(7)
C7B_4 C6B_4 C11B_4 118.2(7)
C5B_4 C6B_4 C11B_4 120.2(7)
C8_4 C7_4 C6_4 102.1(6)
C8_4 C7_4 C7A_4 113.9(8)
C6_4 C7_4 C7A_4 115.7(8)
C8_4 C7_4 C71_4 111.2(7)
C6_4 C7_4 C71_4 104.7(7)
C7A_4 C7_4 C71_4 108.8(7)
C7_4 C7A_4 H18_4 109.5
C7_4 C7A_4 H19_4 109.5
H18_4 C7A_4 H19_4 109.5
C7_4 C7A_4 H20_4 109.5
H18_4 C7A_4 H20_4 109.5
H19_4 C7A_4 H20_4 109.5
C6B_4 C7B_4 C8B_4 116.7(7)
C6B_4 C7B_4 H21_4 121.7
C8B_4 C7B_4 H21_4 121.7
C9_4 C8_4 C7_4 100.5(6)
C9_4 C8_4 C81_4 110.5(8)
C7_4 C8_4 C81_4 115.5(7)
C9_4 C8_4 H22_4 110.0
C7_4 C8_4 H22_4 110.0
C81_4 C8_4 H22_4 110.0
C7B_4 C8B_4 C9B_4 123.8(6)
C7B_4 C8B_4 N1B_4 131.8(6)
C9B_4 C8B_4 N1B_4 104.4(5)
N2_4 C9_4 C10_4 126.7(7)
N2_4 C9_4 C8_4 112.0(6)
C10_4 C9_4 C8_4 121.2(7)
C8B_4 C9B_4 C4B_4 118.8(6)
C8B_4 C9B_4 N3B_4 110.3(5)
C4B_4 C9B_4 N3B_4 130.8(6)
C11_4 C10_4 C9_4 125.1(8)
C11_4 C10_4 H23_4 117.4
C9_4 C10_4 H23_4 117.4
C5B_4 C10B_4 H24_4 109.5
C5B_4 C10B_4 H25_4 109.5
H24_4 C10B_4 H25_4 109.5
C5B_4 C10B_4 H26_4 109.5
H24_4 C10B_4 H26_4 109.5
H25_4 C10B_4 H26_4 109.5
N3_4 C11_4 C10_4 124.6(7)
N3_4 C11_4 C12_4 113.6(6)
C10_4 C11_4 C12_4 121.6(7)
C6B_4 C11B_4 H27_4 109.5
C6B_4 C11B_4 H28_4 109.5
H27_4 C11B_4 H28_4 109.5
C6B_4 C11B_4 H29_4 109.5
H27_4 C11B_4 H29_4 109.5
H28_4 C11B_4 H29_4 109.5
C12B_4 C12_4 C12A_4 109.0(8)
C12B_4 C12_4 C11_4 107.4(8)
C12A_4 C12_4 C11_4 113.3(8)
C12B_4 C12_4 C13_4 109.6(7)
C12A_4 C12_4 C13_4 116.8(8)
C11_4 C12_4 C13_4 100.2(5)
C12_4 C12A_4 H30_4 109.5
C12_4 C12A_4 H31_4 109.5
H30_4 C12A_4 H31_4 109.5
C12_4 C12A_4 H32_4 109.5
H30_4 C12A_4 H32_4 109.5
H31_4 C12A_4 H32_4 109.5
C12_4 C12B_4 H33_4 109.5
C12_4 C12B_4 H34_4 109.5
H33_4 C12B_4 H34_4 109.5
C12_4 C12B_4 H35_4 109.5
H33_4 C12B_4 H35_4 109.5
H34_4 C12B_4 H35_4 109.5
C14_4 C13_4 C131_4 110.6(6)
C14_4 C13_4 C12_4 103.5(5)
C131_4 C13_4 C12_4 117.2(7)
C14_4 C13_4 H36_4 108.4
C131_4 C13_4 H36_4 108.4
C12_4 C13_4 H36_4 108.4
N3_4 C14_4 C15_4 126.1(6)
N3_4 C14_4 C13_4 110.4(6)
C15_4 C14_4 C13_4 123.3(6)
C14_4 C15_4 C16_4 120.6(6)
C14_4 C15_4 C151_4 118.7(6)
C16_4 C15_4 C151_4 120.5(6)
N4_4 C16_4 C15_4 123.0(6)
N4_4 C16_4 C17_4 111.2(6)
C15_4 C16_4 C17_4 125.6(6)
C17B_4 C17_4 C16_4 107.7(7)
C17B_4 C17_4 C171_4 109.0(7)
C16_4 C17_4 C171_4 117.1(6)
C17B_4 C17_4 C18_4 111.1(7)
C16_4 C17_4 C18_4 100.2(5)
C171_4 C17_4 C18_4 111.6(6)
C17_4 C17B_4 H37_4 109.5
C17_4 C17B_4 H38_4 109.5
H37_4 C17B_4 H38_4 109.5
C17_4 C17B_4 H39_4 109.5
H37_4 C17B_4 H39_4 109.5
H38_4 C17B_4 H39_4 109.5
C19_4 C18_4 C181_4 116.5(7)
C19_4 C18_4 C17_4 101.8(6)
C181_4 C18_4 C17_4 113.5(7)
C19_4 C18_4 H40_4 108.2
C181_4 C18_4 H40_4 108.2
C17_4 C18_4 H40_4 108.2
N4_4 C19_4 C18_4 103.0(6)
N4_4 C19_4 C1_4 104.7(6)
C18_4 C19_4 C1_4 121.6(7)
N4_4 C19_4 H41_4 108.9
C18_4 C19_4 H41_4 108.9
C1_4 C19_4 H41_4 108.9
C22_4 C21_4 C2_4 113.3(8)
C22_4 C21_4 H42_4 108.9
C2_4 C21_4 H42_4 108.9
C22_4 C21_4 H43_4 108.9
C2_4 C21_4 H43_4 108.9
H42_4 C21_4 H43_4 107.7
O23_4 C22_4 N23_4 116.6(10)
O23_4 C22_4 C21_4 120.2(9)
N23_4 C22_4 C21_4 119.8(10)
C32_4 C31_4 C3_4 118.5(9)
C32_4 C31_4 H44_4 107.7
C3_4 C31_4 H44_4 107.7
C32_4 C31_4 H45_4 107.7
C3_4 C31_4 H45_4 107.7
H44_4 C31_4 H45_4 107.1
C33_4 C32_4 C31_4 118.0(12)
C33_4 C32_4 C33A_4 68.5(13)
C31_4 C32_4 C33A_4 118.9(12)
C33_4 C32_4 H91_4 40.7
C31_4 C32_4 H91_4 107.6
C33A_4 C32_4 H91_4 107.6
C33_4 C32_4 H92_4 129.7
C31_4 C32_4 H92_4 107.6
C33A_4 C32_4 H92_4 107.6
H91_4 C32_4 H92_4 107.0
C33_4 C32_4 H46_4 107.8
C31_4 C32_4 H46_4 107.8
C33A_4 C32_4 H46_4 40.6
H91_4 C32_4 H46_4 141.7
H92_4 C32_4 H46_4 75.2
C33_4 C32_4 H47_4 107.8
C31_4 C32_4 H47_4 107.8
C33A_4 C32_4 H47_4 128.8
H91_4 C32_4 H47_4 74.9
H92_4 C32_4 H47_4 33.9
H46_4 C32_4 H47_4 107.1
O34_4 C33_4 N34_4 124.7(13)
O34_4 C33_4 C32_4 109.8(11)
N34_4 C33_4 C32_4 125.0(12)
C5_4 C51_4 H48_4 109.5
C5_4 C51_4 H49_4 109.5
H48_4 C51_4 H49_4 109.5
C5_4 C51_4 H50_4 109.5
H48_4 C51_4 H50_4 109.5
H49_4 C51_4 H50_4 109.5
C72_4 C71_4 C7_4 114.4(7)
C72_4 C71_4 H51_4 108.7
C7_4 C71_4 H51_4 108.7
C72_4 C71_4 H52_4 108.7
C7_4 C71_4 H52_4 108.7
H51_4 C71_4 H52_4 107.6
O73_4 C72_4 N73_4 121.0(8)
O73_4 C72_4 C71_4 123.0(8)
N73_4 C72_4 C71_4 115.9(8)
C82_4 C81_4 C8_4 117.5(9)
C82_4 C81_4 H53_4 107.9
C8_4 C81_4 H53_4 107.9
C82_4 C81_4 H54_4 107.9
C8_4 C81_4 H54_4 107.9
H53_4 C81_4 H54_4 107.2
C81_4 C82_4 C83_4 111.2(10)
C81_4 C82_4 H55_4 109.4
C83_4 C82_4 H55_4 109.4
C81_4 C82_4 H56_4 109.4
C83_4 C82_4 H56_4 109.4
H55_4 C82_4 H56_4 108.0
O84_4 C83_4 N84_4 126.1(13)
O84_4 C83_4 C82_4 120.6(11)
N84_4 C83_4 C82_4 113.0(11)
C132_4 C131_4 C13_4 117.3(7)
C132_4 C131_4 H57_4 108.0
C13_4 C131_4 H57_4 108.0
C132_4 C131_4 H58_4 108.0
C13_4 C131_4 H58_4 108.0
H57_4 C131_4 H58_4 107.2
C131_4 C132_4 C133_4 111.4(7)
C131_4 C132_4 H59_4 109.3
C133_4 C132_4 H59_4 109.3
C131_4 C132_4 H60_4 109.3
C133_4 C132_4 H60_4 109.3
H59_4 C132_4 H60_4 108.0
O134_4 C133_4 N134_4 124.2(9)
O134_4 C133_4 C132_4 119.5(8)
N134_4 C133_4 C132_4 116.2(8)
C15_4 C151_4 H61_4 109.5
C15_4 C151_4 H62_4 109.5
H61_4 C151_4 H62_4 109.5
C15_4 C151_4 H63_4 109.5
H61_4 C151_4 H63_4 109.5
H62_4 C151_4 H63_4 109.5
C172_4 C171_4 C17_4 115.1(7)
C172_4 C171_4 H64_4 108.5
C17_4 C171_4 H64_4 108.5
C172_4 C171_4 H65_4 108.5
C17_4 C171_4 H65_4 108.5
H64_4 C171_4 H65_4 107.5
C17A_4 C172_4 C171_4 114.3(12)
C17A_4 C172_4 C173_4 31.5(7)
C171_4 C172_4 C173_4 109.5(8)
C17A_4 C172_4 H93_4 108.7
C171_4 C172_4 H93_4 108.7
C173_4 C172_4 H93_4 134.8
C17A_4 C172_4 H94_4 108.7
C171_4 C172_4 H94_4 108.7
C173_4 C172_4 H94_4 82.0
H93_4 C172_4 H94_4 107.6
C17A_4 C172_4 H66_4 129.3
C171_4 C172_4 H66_4 109.8
C173_4 C172_4 H66_4 109.8
H93_4 C172_4 H66_4 78.5
H94_4 C172_4 H66_4 30.8
C17A_4 C172_4 H67_4 79.3
C171_4 C172_4 H67_4 109.8
C173_4 C172_4 H67_4 109.8
H93_4 C172_4 H67_4 32.7
H94_4 C172_4 H67_4 132.5
H66_4 C172_4 H67_4 108.2
O174_4 C173_4 N174_4 119.5(9)
O174_4 C173_4 C172_4 122.0(8)
N174_4 C173_4 C172_4 118.5(8)
O174_4 C173_4 H101_4 66.5
N174_4 C173_4 H101_4 79.6
C172_4 C173_4 H101_4 125.7
C176_4 C175_4 N174_4 113.1(8)
C176_4 C175_4 N17A_4 105.4(11)
N174_4 C175_4 N17A_4 39.8(7)
C176_4 C175_4 H95_4 110.7
N174_4 C175_4 H95_4 132.6
N17A_4 C175_4 H95_4 110.7
C176_4 C175_4 H96_4 110.7
N174_4 C175_4 H96_4 71.6
N17A_4 C175_4 H96_4 110.7
H95_4 C175_4 H96_4 108.8
C176_4 C175_4 H68_4 109.0
N174_4 C175_4 H68_4 109.0
N17A_4 C175_4 H68_4 75.6
H95_4 C175_4 H68_4 37.5
H96_4 C175_4 H68_4 136.0
C176_4 C175_4 H69_4 109.0
N174_4 C175_4 H69_4 109.0
N17A_4 C175_4 H69_4 141.7
H95_4 C175_4 H69_4 72.1
H96_4 C175_4 H69_4 40.5
H68_4 C175_4 H69_4 107.8
O3P_4 C176_4 C175_4 107.5(7)
O3P_4 C176_4 C177_4 109.0(7)
C175_4 C176_4 C177_4 109.3(8)
O3P_4 C176_4 H70_4 110.3
C175_4 C176_4 H70_4 110.4
C177_4 C176_4 H70_4 110.3
C176_4 C177_4 H71_4 109.5
C176_4 C177_4 H72_4 109.5
H71_4 C177_4 H72_4 109.5
C176_4 C177_4 H73_4 109.5
H71_4 C177_4 H73_4 109.5
H72_4 C177_4 H73_4 109.5
C18A_4 C181_4 C182_4 30.4(11)
C18A_4 C181_4 C18_4 110.5(12)
C182_4 C181_4 C18_4 116.0(9)
C18A_4 C181_4 H97_4 109.5
C182_4 C181_4 H97_4 80.0
C18_4 C181_4 H97_4 109.5
C18A_4 C181_4 H98_4 109.5
C182_4 C181_4 H98_4 127.7
C18_4 C181_4 H98_4 109.5
H97_4 C181_4 H98_4 108.1
C18A_4 C181_4 H74_4 133.9
C182_4 C181_4 H74_4 108.3
C18_4 C181_4 H74_4 108.3
H97_4 C181_4 H74_4 31.9
H98_4 C181_4 H74_4 79.1
C18A_4 C181_4 H75_4 83.0
C182_4 C181_4 H75_4 108.3
C18_4 C181_4 H75_4 108.3
H97_4 C181_4 H75_4 132.0
H98_4 C181_4 H75_4 29.8
H74_4 C181_4 H75_4 107.4
O183_4 C182_4 N183_4 116.0(11)
O183_4 C182_4 C181_4 125.6(11)
N183_4 C182_4 C181_4 118.4(10)
C4_4 N1_4 C1_4 113.5(6)
C4_4 N1_4 Co4_4 130.7(6)
C1_4 N1_4 Co4_4 115.6(4)
C2B_4 N1B_4 C8B_4 107.3(5)
C2B_4 N1B_4 C1R_4 127.0(6)
C8B_4 N1B_4 C1R_4 125.4(6)
C9_4 N2_4 C6_4 110.4(6)
C9_4 N2_4 Co4_4 122.8(5)
C6_4 N2_4 Co4_4 126.1(5)
C11_4 N3_4 C14_4 109.1(5)
C11_4 N3_4 Co4_4 124.2(5)
C14_4 N3_4 Co4_4 126.7(5)
C2B_4 N3B_4 C9B_4 104.2(5)
C2B_4 N3B_4 Co4_4 122.8(5)
C9B_4 N3B_4 Co4_4 132.8(5)
C16_4 N4_4 C19_4 111.9(6)
C16_4 N4_4 Co4_4 132.3(5)
C19_4 N4_4 Co4_4 114.8(4)
C22_4 N23_4 H76_4 120.0
C22_4 N23_4 H77_4 120.0
H76_4 N23_4 H77_4 120.0
C33_4 N34_4 H78_4 120.0
C33_4 N34_4 H79_4 120.0
H78_4 N34_4 H79_4 120.0
C72_4 N73_4 H80_4 120.0
C72_4 N73_4 H81_4 120.0
H80_4 N73_4 H81_4 120.0
C83_4 N84_4 H82_4 120.0
C83_4 N84_4 H83_4 120.0
H82_4 N84_4 H83_4 120.0
C133_4 N134_4 H84_4 120.0
C133_4 N134_4 H85_4 120.0
H84_4 N134_4 H85_4 120.0
C173_4 N174_4 C175_4 112.3(8)
C173_4 N174_4 H86_4 111.0
C175_4 N174_4 H86_4 110.1
C182_4 N183_4 H87_4 120.0
C182_4 N183_4 H88_4 120.0
H87_4 N183_4 H88_4 120.0
C3R_4 O2P_4 P4_4 121.4(5)
C2R_4 O2R_4 H89_4 109.5
C176_4 O3P_4 P4_4 124.7(6)
C1R_4 O4R_4 C4R_4 109.5(5)
C5R_4 O5R_4 H89_4 109.5
C173_4 O174_4 H101_4 58.1
O5P_4 P4_4 O4P_4 119.7(5)
O5P_4 P4_4 O3P_4 110.7(4)
O4P_4 P4_4 O3P_4 106.5(4)
O5P_4 P4_4 O2P_4 108.3(4)
O4P_4 P4_4 O2P_4 109.3(4)
O3P_4 P4_4 O2P_4 100.8(4)
N1_4 Co4_4 N4_4 83.1(3)
N1_4 Co4_4 N3_4 171.6(3)
N4_4 Co4_4 N3_4 90.8(3)
N1_4 Co4_4 N2_4 90.4(3)
N4_4 Co4_4 N2_4 170.5(3)
N3_4 Co4_4 N2_4 96.4(3)
N1_4 Co4_4 C1V_4 89.1(3)
N4_4 Co4_4 C1V_4 88.1(4)
N3_4 Co4_4 C1V_4 96.4(3)
N2_4 Co4_4 C1V_4 84.9(4)
N1_4 Co4_4 N3B_4 90.1(3)
N4_4 Co4_4 N3B_4 95.6(3)
N3_4 Co4_4 N3B_4 84.8(3)
N2_4 Co4_4 N3B_4 91.3(3)
C1V_4 Co4_4 N3B_4 176.1(4)
O34A_4 C33A_4 N34A_4 118.0(13)
O34A_4 C33A_4 C32_4 123.2(13)
N34A_4 C33A_4 C32_4 116.3(11)
C33A_4 N34A_4 H99_4 120.0
C33A_4 N34A_4 H100_4 120.0
H99_4 N34A_4 H100_4 120.0
O17A_4 C17A_4 N17A_4 120.7(10)
O17A_4 C17A_4 C172_4 121.3(10)
N17A_4 C17A_4 C172_4 117.2(9)
O17A_4 C17A_4 H86_4 65.1
N17A_4 C17A_4 H86_4 81.2
C172_4 C17A_4 H86_4 134.7
C17A_4 N17A_4 C175_4 115.8(9)
C17A_4 N17A_4 H101_4 105.8
C175_4 N17A_4 H101_4 106.1
C17A_4 O17A_4 H86_4 59.8
O18A_4 C18A_4 N18A_4 117.7(16)
O18A_4 C18A_4 C181_4 116.8(14)
N18A_4 C18A_4 C181_4 110.8(13)
C18A_4 N18A_4 H102_4 120.0
C18A_4 N18A_4 H103_4 120.0
H102_4 N18A_4 H103_4 120.0
C18A_4 O18A_4 O73 164(2)

loop_
_geom_bond_atom_site_label_1
_geom_bond_atom_site_label_2
_geom_bond_distance
C1_1 N1_1 1.502(8)
C1_1 C1A_1 1.526(8)
C1_1 C19_1 1.554(8)
C1_1 C2_1 1.579(8)
C1A_1 H1_1 0.9800
C1A_1 H2_1 0.9800
C1A_1 H3_1 0.9800
C1RC_1 N1B_1 1.441(7)
C1RC_1 O4R_1 1.441(8)
C1RC_1 C2R_1 1.531(9)
C1RC_1 H4_1 1.0000
C1V_1 C2V_1 1.291(7)
C1V_1 Co1_1 1.946(7)
C1V_1 H5_1 0.9500
C2_1 C2A_1 1.522(9)
C2_1 C3_1 1.563(9)
C2_1 C21_1 1.568(9)
C2A_1 H6_1 0.9800
C2A_1 H7_1 0.9800
C2A_1 H8_1 0.9800
C2B_1 N3B_1 1.332(8)
C2B_1 N1B_1 1.348(8)
C2B_1 H9_1 0.9500
C2R_1 O2R_1 1.392(8)
C2R_1 C3R_1 1.540(8)
C2R_1 H10_1 1.0000
C2V_1 Cl1_1 1.736(10)
C2V_1 H11_1 0.9500
C3_1 C4_1 1.491(9)
C3_1 C31_1 1.507(10)
C3_1 H12_1 1.0000
C3R_1 O2P_1 1.448(8)
C3R_1 C4R_1 1.527(10)
C3R_1 H13_1 1.0000
C4_1 N1_1 1.296(8)
C4_1 C5_1 1.455(8)
C4B_1 C5B_1 1.386(8)
C4B_1 C9B_1 1.392(8)
C4B_1 H14_1 0.9500
C4R_1 O4R_1 1.463(8)
C4R_1 C5R_1 1.519(10)
C4R_1 H15_1 1.0000
C5_1 C6_1 1.355(8)
C5_1 C51_1 1.532(8)
C5B_1 C6B_1 1.395(9)
C5B_1 C10B_1 1.514(9)
C5R_1 O5R_1 1.432(10)
C5R_1 H16_1 0.9900
C5R_1 H17_1 0.9900
C6_1 N2_1 1.408(8)
C6_1 C7_1 1.555(8)
C6B_1 C7B_1 1.373(9)
C6B_1 C11B_1 1.510(9)
C7_1 C7A_1 1.519(8)
C7_1 C8_1 1.533(9)
C7_1 C71_1 1.568(9)
C7A_1 H18_1 0.9800
C7A_1 H19_1 0.9800
C7A_1 H20_1 0.9800
C7B_1 C8B_1 1.377(8)
C7B_1 H21_1 0.9500
C8_1 C9_1 1.521(8)
C8_1 C81_1 1.568(9)
C8_1 H22_1 1.0000
C8B_1 C9B_1 1.389(8)
C8B_1 N1B_1 1.407(8)
C9_1 N2_1 1.323(8)
C9_1 C10_1 1.397(8)
C9B_1 N3B_1 1.404(7)
C10_1 C11_1 1.393(8)
C10_1 H23_1 0.9500
C10B_1 H24_1 0.9800
C10B_1 H25_1 0.9800
C10B_1 H26_1 0.9800
C11_1 N3_1 1.346(8)
C11_1 C12_1 1.537(9)
C11B_1 H27_1 0.9800
C11B_1 H28_1 0.9800
C11B_1 H29_1 0.9800
C12_1 C12B_1 1.501(10)
C12_1 C12A_1 1.513(10)
C12_1 C13_1 1.551(9)
C12A_1 H30_1 0.9800
C12A_1 H31_1 0.9800
C12A_1 H32_1 0.9800
C12B_1 H33_1 0.9800
C12B_1 H34_1 0.9800
C12B_1 H35_1 0.9800
C13_1 C14_1 1.513(8)
C13_1 C131_1 1.532(9)
C13_1 H36_1 1.0000
C14_1 N3_1 1.384(8)
C14_1 C15_1 1.387(8)
C15_1 C16_1 1.450(8)
C15_1 C151_1 1.531(8)
C16_1 N4_1 1.283(7)
C16_1 C17_1 1.549(8)
C17_1 C171_1 1.547(8)
C17_1 C17B_1 1.556(8)
C17_1 C18_1 1.567(8)
C17B_1 H37_1 0.9800
C17B_1 H38_1 0.9800
C17B_1 H39_1 0.9800
C18_1 C19_1 1.532(8)
C18_1 C181_1 1.523(9)
C18_1 H40_1 1.0000
C19_1 N4_1 1.478(8)
C19_1 H41_1 1.0000
C21_1 C22_1 1.532(10)
C21_1 H42_1 0.9900
C21_1 H43_1 0.9900
C22_1 O23_1 1.242(9)
C22_1 N23_1 1.302(9)
C31_1 C32_1 1.515(11)
C31_1 H44_1 0.9900
C31_1 H45_1 0.9900
C32_1 C33_1 1.491(11)
C32_1 H46_1 0.9900
C32_1 H47_1 0.9900
C33_1 O34_1 1.260(9)
C33_1 N34_1 1.333(10)
C51_1 H48_1 0.9800
C51_1 H49_1 0.9800
C51_1 H50_1 0.9800
C71_1 C72_1 1.519(9)
C71_1 H51_1 0.9900
C71_1 H52_1 0.9900
C72_1 O73_1 1.218(8)
C72_1 N73_1 1.346(8)
C81_1 C82_1 1.487(10)
C81_1 H53_1 0.9900
C81_1 H54_1 0.9900
C82_1 C83_1 1.496(10)
C82_1 H55_1 0.9900
C82_1 H56_1 0.9900
C83_1 O84_1 1.249(9)
C83_1 N84_1 1.329(9)
C131_1 C132_1 1.524(10)
C131_1 H57_1 0.9900
C131_1 H58_1 0.9900
C132_1 C13A_1 1.548(11)
C132_1 C133_1 1.556(10)
C132_1 H91_1 0.9900
C132_1 H92_1 0.9900
C132_1 H59_1 0.9900
C132_1 H60_1 0.9900
C133_1 O134_1 1.275(7)
C133_1 N134_1 1.322(7)
C151_1 H61_1 0.9800
C151_1 H62_1 0.9800
C151_1 H63_1 0.9800
C171_1 C172_1 1.507(9)
C171_1 H64_1 0.9900
C171_1 H65_1 0.9900
C172_1 C173_1 1.508(9)
C172_1 H66_1 0.9900
C172_1 H67_1 0.9900
C173_1 O174_1 1.256(9)
C173_1 N174_1 1.288(7)
C175_1 C17C_1 1.445(11)
C175_1 C176_1 1.475(11)
C175_1 N174_1 1.507(10)
C175_1 H93_1 0.9900
C175_1 H94_1 0.9900
C175_1 H68_1 0.9900
C175_1 H69_1 0.9900
C176_1 O3P_1 1.393(10)
C176_1 C177_1 1.526(11)
C176_1 H70_1 1.0000
C177_1 H71_1 0.9800
C177_1 H72_1 0.9800
C177_1 H73_1 0.9800
C181_1 C182_1 1.520(9)
C181_1 H74_1 0.9900
C181_1 H75_1 0.9900
C182_1 O183_1 1.246(8)
C182_1 N183_1 1.327(9)
N1_1 Co1_1 1.886(5)
N2_1 Co1_1 1.923(5)
N3_1 Co1_1 1.907(5)
N3B_1 Co1_1 2.141(5)
N4_1 Co1_1 1.895(5)
N23_1 H76_1 0.8800
N23_1 H77_1 0.8800
N34_1 H78_1 0.8800
N34_1 H79_1 0.8800
N73_1 H80_1 0.8800
N73_1 H81_1 0.8800
N84_1 H82_1 0.8800
N84_1 H83_1 0.8800
N134_1 H84_1 0.8800
N134_1 H85_1 0.8800
N174_1 H86_1 0.8992
N183_1 H87_1 0.8800
N183_1 H88_1 0.8800
O2P_1 P1_1 1.578(6)
O2R_1 H89_1 0.8400
O3P_1 C17C_1 1.437(10)
O3P_1 P1_1 1.547(6)
O4P_1 P1_1 1.493(7)
O5P_1 P1_1 1.446(6)
O5R_1 H90_1 0.8400
Co1_1 C1VA_1 1.955(9)
C1VA_1 C2VA_1 1.285(10)
C1VA_1 H95_1 0.9500
C2VA_1 Cl1A_1 1.738(10)
C2VA_1 H96_1 0.9500
C13A_1 O13A_1 1.266(10)
C13A_1 N13A_1 1.305(10)
N13A_1 H97_1 0.8800
N13A_1 H98_1 0.8800
C17C_1 C17D_1 1.510(11)
C17C_1 H99_1 1.0000
C17D_1 H100_1 0.9800
C17D_1 H101_1 0.9800
C17D_1 H102_1 0.9800
C1_2 N1_2 1.505(7)
C1_2 C1A_2 1.519(8)
C1_2 C19_2 1.560(8)
C1_2 C2_2 1.591(8)
C1A_2 H1_2 0.9800
C1A_2 H2_2 0.9800
C1A_2 H3_2 0.9800
C1R_2 O4R_2 1.426(7)
C1R_2 N1B_2 1.443(7)
C1R_2 C2R_2 1.533(8)
C1R_2 H4_2 1.0000
C1V_2 C2V_2 1.278(8)
C1V_2 Co2_2 1.955(6)
C1V_2 H5_2 0.9500
C2_2 C2A_2 1.528(9)
C2_2 C21_2 1.556(9)
C2_2 C3_2 1.570(9)
C2A_2 H6_2 0.9800
C2A_2 H7_2 0.9800
C2A_2 H8_2 0.9800
C2B_2 N3B_2 1.329(7)
C2B_2 N1B_2 1.356(7)
C2B_2 H9_2 0.9500
C2R_2 O2R_2 1.392(8)
C2R_2 C3R_2 1.543(8)
C2R_2 H10_2 1.0000
C2V_2 Cl2_2 1.728(8)
C2V_2 H11_2 0.9500
C3_2 C4_2 1.501(8)
C3_2 C31_2 1.507(9)
C3_2 H12_2 1.0000
C3R_2 O2P_2 1.438(7)
C3R_2 C4R_2 1.514(9)
C3R_2 H13_2 1.0000
C4_2 N1_2 1.297(7)
C4_2 C5_2 1.458(8)
C4B_2 C5B_2 1.383(8)
C4B_2 C9B_2 1.400(8)
C4B_2 H14_2 0.9500
C4R_2 O4R_2 1.446(8)
C4R_2 C5R_2 1.524(10)
C4R_2 H15_2 1.0000
C5_2 C6_2 1.363(8)
C5_2 C51_2 1.524(8)
C5B_2 C6B_2 1.401(9)
C5B_2 C10B_2 1.514(9)
C5R_2 O5R_2 1.434(11)
C5R_2 H16_2 0.9900
C5R_2 H17_2 0.9900
C6_2 N2_2 1.413(7)
C6_2 C7_2 1.547(8)
C6B_2 C7B_2 1.376(8)
C6B_2 C11B_2 1.508(8)
C7_2 C8_2 1.516(9)
C7_2 C7A_2 1.530(8)
C7_2 C71_2 1.569(9)
C7A_2 H18_2 0.9800
C7A_2 H19_2 0.9800
C7A_2 H20_2 0.9800
C7B_2 C8B_2 1.377(8)
C7B_2 H21_2 0.9500
C8_2 C9_2 1.509(8)
C8_2 C81_2 1.541(9)
C8_2 H22_2 1.0000
C8B_2 C9B_2 1.393(8)
C8B_2 N1B_2 1.407(7)
C9_2 N2_2 1.343(8)
C9_2 C10_2 1.385(8)
C9B_2 N3B_2 1.400(7)
C10_2 C11_2 1.373(8)
C10_2 H23_2 0.9500
C10B_2 H24_2 0.9800
C10B_2 H25_2 0.9800
C10B_2 H26_2 0.9800
C11_2 N3_2 1.353(7)
C11_2 C12_2 1.530(8)
C11B_2 H27_2 0.9800
C11B_2 H28_2 0.9800
C11B_2 H29_2 0.9800
C12_2 C12B_2 1.507(9)
C12_2 C12A_2 1.511(9)
C12_2 C13_2 1.572(8)
C12A_2 H30_2 0.9800
C12A_2 H31_2 0.9800
C12A_2 H32_2 0.9800
C12B_2 H33_2 0.9800
C12B_2 H34_2 0.9800
C12B_2 H35_2 0.9800
C13_2 C14_2 1.521(8)
C13_2 C131_2 1.542(8)
C13_2 H36_2 1.0000
C14_2 C15_2 1.384(8)
C14_2 N3_2 1.394(7)
C15_2 C16_2 1.452(8)
C15_2 C151_2 1.524(8)
C16_2 N4_2 1.292(7)
C16_2 C17_2 1.549(8)
C17_2 C171_2 1.540(8)
C17_2 C17B_2 1.553(8)
C17_2 C18_2 1.567(8)
C17B_2 H37_2 0.9800
C17B_2 H38_2 0.9800
C17B_2 H39_2 0.9800
C18_2 C181_2 1.519(8)
C18_2 C19_2 1.527(8)
C18_2 H40_2 1.0000
C19_2 N4_2 1.476(7)
C19_2 H41_2 1.0000
C21_2 C22_2 1.513(9)
C21_2 H42_2 0.9900
C21_2 H43_2 0.9900
C22_2 O23_2 1.242(8)
C22_2 N23_2 1.319(9)
C31_2 C32_2 1.510(9)
C31_2 H44_2 0.9900
C31_2 H45_2 0.9900
C32_2 C33_2 1.500(10)
C32_2 H46_2 0.9900
C32_2 H47_2 0.9900
C33_2 O34_2 1.260(9)
C33_2 N34_2 1.328(9)
C51_2 H48_2 0.9800
C51_2 H49_2 0.9800
C51_2 H50_2 0.9800
C71_2 C72_2 1.508(9)
C71_2 H51_2 0.9900
C71_2 H52_2 0.9900
C72_2 O73_2 1.228(8)
C72_2 N73_2 1.350(8)
C81_2 C82_2 1.479(10)
C81_2 H53_2 0.9900
C81_2 H54_2 0.9900
C82_2 C83_2 1.502(11)
C82_2 H55_2 0.9900
C82_2 H56_2 0.9900
C83_2 O84_2 1.251(10)
C83_2 N84_2 1.332(10)
C131_2 C132_2 1.520(8)
C131_2 H57_2 0.9900
C131_2 H58_2 0.9900
C132_2 C133_2 1.535(9)
C132_2 H59_2 0.9900
C132_2 H60_2 0.9900
C133_2 O134_2 1.253(8)
C133_2 N134_2 1.295(8)
C151_2 H61_2 0.9800
C151_2 H62_2 0.9800
C151_2 H63_2 0.9800
C171_2 C172_2 1.515(9)
C171_2 H64_2 0.9900
C171_2 H65_2 0.9900
C172_2 C173_2 1.511(9)
C172_2 H66_2 0.9900
C172_2 H67_2 0.9900
C173_2 O174_2 1.246(9)
C173_2 N174_2 1.283(8)
C175_2 C176_2 1.473(10)
C175_2 N174_2 1.499(9)
C175_2 H68_2 0.9900
C175_2 H69_2 0.9900
C176_2 O3P_2 1.450(9)
C176_2 C177_2 1.503(10)
C176_2 H70_2 1.0000
C177_2 H71_2 0.9800
C177_2 H72_2 0.9800
C177_2 H73_2 0.9800
C181_2 C182_2 1.515(9)
C181_2 H74_2 0.9900
C181_2 H75_2 0.9900
C182_2 O183_2 1.247(8)
C182_2 N183_2 1.329(9)
N1_2 Co2_2 1.898(5)
N2_2 Co2_2 1.925(5)
N3_2 Co2_2 1.913(5)
N3B_2 Co2_2 2.147(5)
N4_2 Co2_2 1.890(5)
N23_2 H76_2 0.8800
N23_2 H77_2 0.8800
N34_2 H78_2 0.8800
N34_2 H79_2 0.8800
N73_2 H80_2 0.8800
N73_2 H81_2 0.8800
N84_2 H82_2 0.8800
N84_2 H83_2 0.8800
N134_2 H84_2 0.8800
N134_2 H85_2 0.8800
N174_2 H86_2 0.8993
N183_2 H87_2 0.8800
N183_2 H88_2 0.8800
O2P_2 P2_2 1.576(6)
O2R_2 H89_2 0.8400
O3P_2 P2_2 1.574(6)
O4P_2 P2_2 1.474(6)
O5P_2 P2_2 1.429(7)
O5R_2 H90_2 0.8400
C1_3 N1_3 1.514(7)
C1_3 C1A_3 1.526(8)
C1_3 C19_3 1.557(8)
C1_3 C2_3 1.593(8)
C1A_3 H1_3 0.9800
C1A_3 H2_3 0.9800
C1A_3 H3_3 0.9800
C1R_3 O4R_3 1.424(7)
C1R_3 N1B_3 1.449(7)
C1R_3 C2R_3 1.542(8)
C1R_3 H4_3 1.0000
C1V_3 C2V_3 1.289(8)
C1V_3 Co3_3 1.960(6)
C1V_3 H5_3 0.9500
C2_3 C2A_3 1.523(9)
C2_3 C21_3 1.556(9)
C2_3 C3_3 1.563(9)
C2A_3 H6_3 0.9800
C2A_3 H7_3 0.9800
C2A_3 H8_3 0.9800
C2B_3 N3B_3 1.327(7)
C2B_3 N1B_3 1.354(7)
C2B_3 H9_3 0.9500
C2R_3 O2R_3 1.391(7)
C2R_3 C3R_3 1.545(8)
C2R_3 H10_3 1.0000
C2V_3 Cl3_3 1.736(8)
C2V_3 H11_3 0.9500
C3_3 C4_3 1.501(8)
C3_3 C31_3 1.530(9)
C3_3 H12_3 1.0000
C3R_3 O2P_3 1.441(7)
C3R_3 C4R_3 1.520(9)
C3R_3 H13_3 1.0000
C4_3 N1_3 1.289(7)
C4_3 C5_3 1.447(8)
C4B_3 C5B_3 1.383(8)
C4B_3 C9B_3 1.393(8)
C4B_3 H14_3 0.9500
C4R_3 O4R_3 1.454(7)
C4R_3 C5R_3 1.529(9)
C4R_3 H15_3 1.0000
C5_3 C6_3 1.356(8)
C5_3 C51_3 1.528(8)
C5B_3 C6B_3 1.415(8)
C5B_3 C10B_3 1.523(8)
C5R_3 O5R_3 1.430(10)
C5R_3 H16_3 0.9900
C5R_3 H17_3 0.9900
C6_3 N2_3 1.409(7)
C6_3 C7_3 1.545(8)
C6B_3 C7B_3 1.375(8)
C6B_3 C11B_3 1.508(8)
C7_3 C8_3 1.528(8)
C7_3 C7A_3 1.527(8)
C7_3 C71_3 1.570(8)
C7A_3 H18_3 0.9800
C7A_3 H19_3 0.9800
C7A_3 H20_3 0.9800
C7B_3 C8B_3 1.390(8)
C7B_3 H21_3 0.9500
C8_3 C9_3 1.512(8)
C8_3 C81_3 1.543(8)
C8_3 H22_3 1.0000
C8B_3 C9B_3 1.393(8)
C8B_3 N1B_3 1.405(7)
C9_3 N2_3 1.334(7)
C9_3 C10_3 1.389(8)
C9B_3 N3B_3 1.405(7)
C10_3 C11_3 1.381(8)
C10_3 H23_3 0.9500
C10B_3 H24_3 0.9800
C10B_3 H25_3 0.9800
C10B_3 H26_3 0.9800
C11_3 N3_3 1.358(7)
C11_3 C12_3 1.525(8)
C11B_3 H27_3 0.9800
C11B_3 H28_3 0.9800
C11B_3 H29_3 0.9800
C12_3 C12B_3 1.508(10)
C12_3 C12A_3 1.516(9)
C12_3 C13_3 1.561(9)
C12A_3 H30_3 0.9800
C12A_3 H31_3 0.9800
C12A_3 H32_3 0.9800
C12B_3 H33_3 0.9800
C12B_3 H34_3 0.9800
C12B_3 H35_3 0.9800
C13_3 C14_3 1.512(8)
C13_3 C131_3 1.533(9)
C13_3 H36_3 1.0000
C14_3 N3_3 1.379(7)
C14_3 C15_3 1.389(8)
C15_3 C16_3 1.450(8)
C15_3 C151_3 1.529(8)
C16_3 N4_3 1.292(7)
C16_3 C17_3 1.556(8)
C17_3 C17B_3 1.544(8)
C17_3 C171_3 1.551(8)
C17_3 C18_3 1.561(8)
C17B_3 H37_3 0.9800
C17B_3 H38_3 0.9800
C17B_3 H39_3 0.9800
C18_3 C19_3 1.527(8)
C18_3 C181_3 1.534(8)
C18_3 H40_3 1.0000
C19_3 N4_3 1.481(7)
C19_3 H41_3 1.0000
C21_3 C22_3 1.514(9)
C21_3 H42_3 0.9900
C21_3 H43_3 0.9900
C22_3 O23_3 1.255(9)
C22_3 N23_3 1.306(9)
C31_3 C32_3 1.521(9)
C31_3 H44_3 0.9900
C31_3 H45_3 0.9900
C32_3 C33_3 1.506(10)
C32_3 H46_3 0.9900
C32_3 H47_3 0.9900
C33_3 O34_3 1.251(8)
C33_3 N34_3 1.325(9)
C51_3 H48_3 0.9800
C51_3 H49_3 0.9800
C51_3 H50_3 0.9800
C71_3 C72_3 1.513(8)
C71_3 H51_3 0.9900
C71_3 H52_3 0.9900
C72_3 O73_3 1.230(8)
C72_3 N73_3 1.342(8)
C81_3 C82_3 1.484(9)
C81_3 H53_3 0.9900
C81_3 H54_3 0.9900
C82_3 C83_3 1.495(10)
C82_3 H55_3 0.9900
C82_3 H56_3 0.9900
C83_3 O84_3 1.248(9)
C83_3 N84_3 1.322(9)
C131_3 C132_3 1.507(9)
C131_3 H57_3 0.9900
C131_3 H58_3 0.9900
C132_3 C133_3 1.531(10)
C132_3 H59_3 0.9900
C132_3 H60_3 0.9900
C133_3 O134_3 1.263(9)
C133_3 N134_3 1.305(9)
C151_3 H61_3 0.9800
C151_3 H62_3 0.9800
C151_3 H63_3 0.9800
C171_3 C172_3 1.511(8)
C171_3 H64_3 0.9900
C171_3 H65_3 0.9900
C172_3 C173_3 1.527(9)
C172_3 H66_3 0.9900
C172_3 H67_3 0.9900
C173_3 O174_3 1.243(9)
C173_3 N174_3 1.297(8)
C175_3 C176_3 1.486(9)
C175_3 N174_3 1.500(9)
C175_3 H68_3 0.9900
C175_3 H69_3 0.9900
C176_3 O3P_3 1.448(8)
C176_3 C177_3 1.520(9)
C176_3 H70_3 1.0000
C177_3 H71_3 0.9800
C177_3 H72_3 0.9800
C177_3 H73_3 0.9800
C181_3 C182_3 1.514(9)
C181_3 H74_3 0.9900
C181_3 H75_3 0.9900
C182_3 O183_3 1.241(8)
C182_3 N183_3 1.323(8)
N1_3 Co3_3 1.893(5)
N2_3 Co3_3 1.917(5)
N3_3 Co3_3 1.908(5)
N3B_3 Co3_3 2.147(5)
N4_3 Co3_3 1.889(5)
N23_3 H76_3 0.8800
N23_3 H77_3 0.8800
N34_3 H78_3 0.8800
N34_3 H79_3 0.8800
N73_3 H80_3 0.8800
N73_3 H81_3 0.8800
N84_3 H82_3 0.8800
N84_3 H83_3 0.8800
N134_3 H84_3 0.8800
N134_3 H85_3 0.8800
N174_3 H86_3 0.8992
N183_3 H87_3 0.8800
N183_3 H88_3 0.8800
O2P_3 P3_3 1.585(5)
O2R_3 H89_3 0.8400
O3P_3 P3_3 1.564(5)
O4P_3 P3_3 1.499(6)
O5P_3 P3_3 1.458(5)
O5R_3 H90_3 0.8400
C1_4 N1_4 1.516(8)
C1_4 C1A_4 1.529(9)
C1_4 C19_4 1.557(9)
C1_4 C2_4 1.589(9)
C1A_4 H1_4 0.9800
C1A_4 H2_4 0.9800
C1A_4 H3_4 0.9800
C1R_4 O4R_4 1.428(8)
C1R_4 N1B_4 1.455(8)
C1R_4 C2R_4 1.531(9)
C1R_4 H4_4 1.0000
C1V_4 C2V_4 1.282(8)
C1V_4 Co4_4 1.948(6)
C1V_4 H5_4 0.9500
C2_4 C2A_4 1.526(10)
C2_4 C3_4 1.567(10)
C2_4 C21_4 1.557(10)
C2A_4 H6_4 0.9800
C2A_4 H7_4 0.9800
C2A_4 H8_4 0.9800
C2B_4 N3B_4 1.325(8)
C2B_4 N1B_4 1.341(8)
C2B_4 H9_4 0.9500
C2R_4 O2R_4 1.402(8)
C2R_4 C3R_4 1.547(8)
C2R_4 H10_4 1.0000
C2V_4 Cl4_4 1.738(8)
C2V_4 H11_4 0.9500
C3_4 C4_4 1.505(9)
C3_4 C31_4 1.506(10)
C3_4 H12_4 1.0000
C3R_4 O2P_4 1.444(7)
C3R_4 C4R_4 1.515(9)
C3R_4 H13_4 1.0000
C4_4 N1_4 1.288(8)
C4_4 C5_4 1.457(9)
C4B_4 C5B_4 1.386(9)
C4B_4 C9B_4 1.394(8)
C4B_4 H14_4 0.9500
C4R_4 O4R_4 1.453(8)
C4R_4 C5R_4 1.516(9)
C4R_4 H15_4 1.0000
C5_4 C6_4 1.360(9)
C5_4 C51_4 1.529(9)
C5B_4 C6B_4 1.408(9)
C5B_4 C10B_4 1.508(9)
C5R_4 O5R_4 1.422(10)
C5R_4 H16_4 0.9900
C5R_4 H17_4 0.9900
C6_4 N2_4 1.403(8)
C6_4 C7_4 1.541(9)
C6B_4 C7B_4 1.375(8)
C6B_4 C11B_4 1.518(9)
C7_4 C8_4 1.530(9)
C7_4 C7A_4 1.534(9)
C7_4 C71_4 1.563(9)
C7A_4 H18_4 0.9800
C7A_4 H19_4 0.9800
C7A_4 H20_4 0.9800
C7B_4 C8B_4 1.384(8)
C7B_4 H21_4 0.9500
C8_4 C9_4 1.509(9)
C8_4 C81_4 1.554(10)
C8_4 H22_4 1.0000
C8B_4 C9B_4 1.392(8)
C8B_4 N1B_4 1.409(8)
C9_4 N2_4 1.328(8)
C9_4 C10_4 1.395(9)
C9B_4 N3B_4 1.405(8)
C10_4 C11_4 1.388(9)
C10_4 H23_4 0.9500
C10B_4 H24_4 0.9800
C10B_4 H25_4 0.9800
C10B_4 H26_4 0.9800
C11_4 N3_4 1.355(8)
C11_4 C12_4 1.526(9)
C11B_4 H27_4 0.9800
C11B_4 H28_4 0.9800
C11B_4 H29_4 0.9800
C12_4 C12B_4 1.511(10)
C12_4 C12A_4 1.507(10)
C12_4 C13_4 1.562(9)
C12A_4 H30_4 0.9800
C12A_4 H31_4 0.9800
C12A_4 H32_4 0.9800
C12B_4 H33_4 0.9800
C12B_4 H34_4 0.9800
C12B_4 H35_4 0.9800
C13_4 C14_4 1.518(8)
C13_4 C131_4 1.532(9)
C13_4 H36_4 1.0000
C14_4 N3_4 1.379(8)
C14_4 C15_4 1.388(8)
C15_4 C16_4 1.456(8)
C15_4 C151_4 1.529(8)
C16_4 N4_4 1.289(8)
C16_4 C17_4 1.549(8)
C17_4 C17B_4 1.544(9)
C17_4 C171_4 1.547(9)
C17_4 C18_4 1.564(9)
C17B_4 H37_4 0.9800
C17B_4 H38_4 0.9800
C17B_4 H39_4 0.9800
C18_4 C19_4 1.535(9)
C18_4 C181_4 1.542(9)
C18_4 H40_4 1.0000
C19_4 N4_4 1.484(8)
C19_4 H41_4 1.0000
C21_4 C22_4 1.528(10)
C21_4 H42_4 0.9900
C21_4 H43_4 0.9900
C22_4 O23_4 1.221(9)
C22_4 N23_4 1.313(10)
C31_4 C32_4 1.499(11)
C31_4 H44_4 0.9900
C31_4 H45_4 0.9900
C32_4 C33_4 1.484(11)
C32_4 C33A_4 1.517(11)
C32_4 H91_4 0.9900
C32_4 H92_4 0.9900
C32_4 H46_4 0.9900
C32_4 H47_4 0.9900
C33_4 O34_4 1.256(11)
C33_4 N34_4 1.325(11)
C51_4 H48_4 0.9800
C51_4 H49_4 0.9800
C51_4 H50_4 0.9800
C71_4 C72_4 1.512(9)
C71_4 H51_4 0.9900
C71_4 H52_4 0.9900
C72_4 O73_4 1.231(9)
C72_4 N73_4 1.335(9)
C81_4 C82_4 1.484(11)
C81_4 H53_4 0.9900
C81_4 H54_4 0.9900
C82_4 C83_4 1.511(11)
C82_4 H55_4 0.9900
C82_4 H56_4 0.9900
C83_4 O84_4 1.250(10)
C83_4 N84_4 1.318(10)
C131_4 C132_4 1.524(9)
C131_4 H57_4 0.9900
C131_4 H58_4 0.9900
C132_4 C133_4 1.535(10)
C132_4 H59_4 0.9900
C132_4 H60_4 0.9900
C133_4 O134_4 1.262(8)
C133_4 N134_4 1.287(8)
C151_4 H61_4 0.9800
C151_4 H62_4 0.9800
C151_4 H63_4 0.9800
C171_4 C172_4 1.505(9)
C171_4 H64_4 0.9900
C171_4 H65_4 0.9900
C172_4 C17A_4 1.501(10)
C172_4 C173_4 1.542(10)
C172_4 H93_4 0.9900
C172_4 H94_4 0.9900
C172_4 H66_4 0.9900
C172_4 H67_4 0.9900
C173_4 O174_4 1.251(10)
C173_4 N174_4 1.305(7)
C173_4 H101_4 1.2902
C175_4 C176_4 1.471(10)
C175_4 N174_4 1.504(10)
C175_4 N17A_4 1.532(10)
C175_4 H95_4 0.9900
C175_4 H96_4 0.9900
C175_4 H68_4 0.9900
C175_4 H69_4 0.9900
C176_4 O3P_4 1.439(8)
C176_4 C177_4 1.506(9)
C176_4 H70_4 1.0000
C177_4 H71_4 0.9800
C177_4 H72_4 0.9800
C177_4 H73_4 0.9800
C181_4 C18A_4 1.519(11)
C181_4 C182_4 1.532(10)
C181_4 H97_4 0.9900
C181_4 H98_4 0.9900
C181_4 H74_4 0.9900
C181_4 H75_4 0.9900
C182_4 O183_4 1.254(10)
C182_4 N183_4 1.341(10)
N1_4 Co4_4 1.895(6)
N2_4 Co4_4 1.925(6)
N3_4 Co4_4 1.904(5)
N3B_4 Co4_4 2.137(5)
N4_4 Co4_4 1.898(6)
N23_4 H76_4 0.8800
N23_4 H77_4 0.8800
N34_4 H78_4 0.8800
N34_4 H79_4 0.8800
N73_4 H80_4 0.8800
N73_4 H81_4 0.8800
N84_4 H82_4 0.8800
N84_4 H83_4 0.8800
N134_4 H84_4 0.8800
N134_4 H85_4 0.8800
N174_4 H86_4 0.8993
N183_4 H87_4 0.8800
N183_4 H88_4 0.8800
O2P_4 P4_4 1.581(5)
O2R_4 H89_4 0.8400
O3P_4 P4_4 1.559(6)
O4P_4 P4_4 1.473(6)
O5P_4 P4_4 1.445(6)
O5R_4 H89_4 0.8400
O174_4 H101_4 1.3943
C33A_4 O34A_4 1.262(10)
C33A_4 N34A_4 1.340(11)
N34A_4 H99_4 0.8800
N34A_4 H100_4 0.8800
C17A_4 O17A_4 1.237(10)
C17A_4 N17A_4 1.289(9)
C17A_4 H86_4 1.3035
N17A_4 H101_4 0.9200
O17A_4 H86_4 1.3686
C18A_4 O18A_4 1.255(11)
C18A_4 N18A_4 1.345(11)
N18A_4 H102_4 0.8800
N18A_4 H103_4 0.8800
O18A_4 O73 1.73(3)
O61 O75 0.81(2)
O66 O74 1.58(3)
O67 O69 1.80(3)
O68 O70 1.08(2)
O71 O72 1.60(3)
